data_1574779
loop_
_publ_author_name
'Tashiro, Shohei'
'Nakata, Kosuke'
'Hayashi, Ryunosuke'
'Shionoya, Mitsuhiko'

_publ_section_title
;
 Shape sorting of two distinct amino acid residues at the multiple binding
 sites of a porous metal-macrocycle framework.
;
_journal_issue 27
_journal_name_full 'Chemical science'
_journal_page_first 12303
_journal_page_last 12308
_journal_paper_doi 10.1039/d5sc00795j
_journal_volume 16
_journal_year 2025
_chemical_absolute_configuration rmad
_chemical_formula_moiety
'1.122(C11 H11 N O5), 0.374(C8 H6 N), 0.504(C13 H10 N2 O4), 4(C42 H42 Cl6 N6 Pd3), 5.126(C2 H3 N), 2.998(O)'
_chemical_formula_sum 'C200.14 H203.01 Cl24 N31.63 O10.62 Pd12'
_chemical_formula_weight 5349.03
_space_group_crystal_system monoclinic
_space_group_IT_number 4
_space_group_name_Hall 'P 2yb'
_space_group_name_H-M_alt 'P 1 21 1'
_atom_sites_solution_hydrogens geom
_audit_creation_date 2022-11-21
_audit_creation_method
;
Olex2 1.5
(compiled 2022.04.07 svn.rca3783a0 for OlexSys, GUI svn.r6498)
;
_audit_update_record
;
2025-04-01 deposited with the CCDC.	2025-06-02 downloaded from the CCDC.
;
_cell_angle_alpha 90
_cell_angle_beta 91.2340(10)
_cell_angle_gamma 90
_cell_formula_units_Z 2
_cell_length_a 14.3191(3)
_cell_length_b 52.5328(10)
_cell_length_c 19.6294(4)
_cell_measurement_reflns_used 95028
_cell_measurement_temperature 93(2)
_cell_measurement_theta_max 27.53
_cell_measurement_theta_min 3.05
_cell_volume 14762.3(5)
_computing_cell_refinement 'RAPID AUTO'
_computing_data_collection 'RAPID AUTO'
_computing_data_reduction 'RAPID AUTO'
_computing_molecular_graphics 'Olex2 1.5 (Dolomanov et al., 2009)'
_computing_publication_material 'Olex2 1.5 (Dolomanov et al., 2009)'
_computing_structure_refinement 'SHELXL 2018/3 (Sheldrick, 2015)'
_computing_structure_solution 'SHELXS 2013/1 (Sheldrick, 2008)'
_diffrn_ambient_temperature 93.15
_diffrn_measured_fraction_theta_full 0.997
_diffrn_measured_fraction_theta_max 0.998
_diffrn_measurement_device_type RAPID
_diffrn_radiation_type MoK\a
_diffrn_radiation_wavelength 0.71075
_diffrn_reflns_av_R_equivalents 0.0455
_diffrn_reflns_av_unetI/netI 0.0634
_diffrn_reflns_Laue_measured_fraction_full 0.997
_diffrn_reflns_Laue_measured_fraction_max 0.998
_diffrn_reflns_limit_h_max 17
_diffrn_reflns_limit_h_min -18
_diffrn_reflns_limit_k_max 68
_diffrn_reflns_limit_k_min -66
_diffrn_reflns_limit_l_max 25
_diffrn_reflns_limit_l_min -25
_diffrn_reflns_number 143503
_diffrn_reflns_point_group_measured_fraction_full 0.992
_diffrn_reflns_point_group_measured_fraction_max 0.988
_diffrn_reflns_theta_full 25.242
_diffrn_reflns_theta_max 27.486
_diffrn_reflns_theta_min 3.050
_exptl_absorpt_coefficient_mu 0.975
_exptl_absorpt_correction_T_max 1.0000
_exptl_absorpt_correction_T_min 0.5801
_exptl_absorpt_correction_type multi-scan
_exptl_crystal_colour yellow
_exptl_crystal_colour_primary yellow
_exptl_crystal_density_diffrn 1.203
_exptl_crystal_description plate
_exptl_crystal_F_000 5341
_exptl_crystal_size_max 0.42
_exptl_crystal_size_mid 0.24
_exptl_crystal_size_min 0.06
_refine_diff_density_max 2.683
_refine_diff_density_min -2.667
_refine_diff_density_rms 0.145
_refine_ls_abs_structure_details
;
 Refined as an inversion twin.
;
_refine_ls_abs_structure_Flack 0.17(4)
_refine_ls_extinction_method none
_refine_ls_goodness_of_fit_ref 1.031
_refine_ls_hydrogen_treatment constr
_refine_ls_matrix_type full
_refine_ls_number_parameters 2490
_refine_ls_number_reflns 66960
_refine_ls_number_restraints 1779
_refine_ls_restrained_S_all 1.033
_refine_ls_R_factor_all 0.0964
_refine_ls_R_factor_gt 0.0702
_refine_ls_shift/su_max 0.003
_refine_ls_shift/su_mean 0.000
_refine_ls_structure_factor_coef Fsqd
_refine_ls_weighting_details 'w=1/[\s^2^(Fo^2^)+(0.1340P)^2^+16.5433P] where P=(Fo^2^+2Fc^2^)/3'
_refine_ls_weighting_scheme calc
_refine_ls_wR_factor_gt 0.2014
_refine_ls_wR_factor_ref 0.2229
_reflns_Friedel_coverage 0.959
_reflns_Friedel_fraction_full 0.987
_reflns_Friedel_fraction_max 0.979
_reflns_number_gt 48504
_reflns_number_total 66960
_reflns_threshold_expression 'I > 2\s(I)'
_cod_data_source_file d5sc00795j2.cif
_cod_data_source_block Z-Trp-Z-Ser@MMF
_cod_depositor_comments 'Adding full bibliography for 1574776--1574779.cif.'
_cod_database_code 1574779
_shelx_shelxl_version_number 2018/3
_shelx_space_group_comment
;
The symmetry employed for this shelxl refinement is uniquely defined
by the following loop, which should always be used as a source of
symmetry information in preference to the above space-group names.
They are only intended as comments.
;
_shelx_estimated_absorpt_t_max 0.944
_shelx_estimated_absorpt_t_min 0.685
_olex2_refinement_description
;
1. Twinned data refinement
 Scales: 0.83(4)
 0.17(4)
2. Fixed Uiso
 At 1.2 times of:
  All C(H) groups, {H2SA,H2SB,H2SC} of C2S, {H6SA,H6SB,H6SC} of C6S, {H12D,
  H12E,H12F} of C12S, All C(H,H) groups, All N(H) groups
 At 1.5 times of:
  {H4SA,H4SB,H4SC} of C4S, {H10G,H10H,H10I} of C10S, {H8SA,H8SB,H8SC} of C8S
3. Restrained distances
 C7S-C8S
 1.45 with sigma of 0.02
 C9S-C10S
 1.45 with sigma of 0.02
 N5S-C9S
 1.15 with sigma of 0.02
 C7S-N4S
 1.15 with sigma of 0.02
 C9A-C10A
 1.5 with sigma of 0.02
 C10A-C11A
 1.5 with sigma of 0.02
 C11A-O2A
 1.5 with sigma of 0.02
 C2B-N1B
 2.35 with sigma of 0.02
 C1B-C3B
 2.4 with sigma of 0.02
 C71-N11 = C76-N12 = C70-N11 = C77-N12
 1.5 with sigma of 0.01
 C154-N23 = C161-N24 = C155-N23 = C160-N24
 1.5 with sigma of 0.01
 N23-N24
 2.8 with sigma of 0.02
 N23-Pd12 = N24-Pd12
 2 with sigma of 0.02
 C141-N21 = C146-N22 = C140-N21 = C147-N22
 1.5 with sigma of 0.01
 N21-N22
 2.8 with sigma of 0.01
 N21-Pd11 = N22-Pd11
 2 with sigma of 0.01
 C43-N7 = C48-N8 = C84-N7 = C49-N8
 1.5 with sigma of 0.01
 N7-N8
 2.8 with sigma of 0.01
 N7-Pd4 = N8-Pd4
 2 with sigma of 0.01
 N11-N12
 2.8 with sigma of 0.01
 N11-Pd6 = N12-Pd6
 2 with sigma of 0.01
 C2C-N1C
 1.47 with sigma of 0.01
 C1C-C2C
 1.53 with sigma of 0.01
 C2C-C3C
 1.53 with sigma of 0.01
 C2D-C3D
 1.53 with sigma of 0.02
 N1B-C1B \\sim C1B-C2B \\sim C2B-C3B \\sim C3B-C8B \\sim C8B-N1B
 with sigma of 0.01
4. Restrained planarity
 N1B, C1B, C2B, C3B, C4B, C5B, C6B, C7B, C8B
 with sigma of 0.1
 N1A, C1A, C2A, C3A, C4A, C5A, C6A, C7A, C8A
 with sigma of 0.1
 C10A, C11A, O1A, O2A
 with sigma of 0.1
5. Uiso/Uaniso restraints and constraints
N2S \\sim C3S \\sim C4S: within 1.7A with sigma of 0.01 and sigma for terminal
atoms of 0.02 within 1.7A
C9A \\sim C10A \\sim N2A \\sim C12A \\sim O4A \\sim C13A \\sim C11A \\sim O3A
\\sim O2A \\sim O1A: within 1.7A with sigma of 0.01 and sigma for terminal
atoms of 0.02 within 1.7A
N4S \\sim C7S \\sim C8S: within 1.7A with sigma of 0.02 and sigma for terminal
atoms of 0.04 within 1.7A
C6B \\sim C5B \\sim C4B \\sim C3B \\sim C8B \\sim C7B \\sim N1B \\sim C1B \\sim
C2B: within 1.7A with sigma of 0.01 and sigma for terminal atoms of 0.02 within
1.7A
C2A \\sim C1A \\sim N1A \\sim C8A \\sim C3A \\sim C4A \\sim C5A \\sim C6A \\sim
C7A: within 1.7A with sigma of 0.01 and sigma for terminal atoms of 0.02 within
1.7A
C99 \\sim C100 \\sim C101 \\sim C102 \\sim C103 \\sim C104 \\sim N15 \\sim N16:
within 1.7A with sigma of 0.01 and sigma for terminal atoms of 0.02 within 1.7A
N3 \\sim C15 \\sim C16 \\sim C17 \\sim C18 \\sim C19 \\sim C20 \\sim N4: within
1.7A with sigma of 0.01 and sigma for terminal atoms of 0.02 within 1.7A
C9C \\sim C8C \\sim C7C \\sim C6C \\sim C11C \\sim C10C: within 1.7A with sigma
of 0.01 and sigma for terminal atoms of 0.02 within 1.7A
C5D \\sim O5D \\sim C4D \\sim O4D \\sim N1D \\sim C2D \\sim C3D \\sim O3D \\sim
O2D \\sim C1D \\sim O1D: within 1.7A with sigma of 0.01 and sigma for terminal
atoms of 0.02 within 1.7A
C5C \\sim O5C \\sim C4C \\sim O4C \\sim N1C \\sim O1C \\sim C1C \\sim C2C \\sim
C3C \\sim O2C \\sim O3C: within 1.7A with sigma of 0.01 and sigma for terminal
atoms of 0.02 within 1.7A
C9D \\sim C8D \\sim C7D \\sim C6D \\sim C11D \\sim C10D: within 1.7A with sigma
of 0.01 and sigma for terminal atoms of 0.02 within 1.7A
C146 \\sim C141 \\sim C142 \\sim C143 \\sim C144 \\sim C145 \\sim N22 \\sim
N21: within 1.7A with sigma of 0.02 and sigma for terminal atoms of 0.04 within
1.7A
C14 \\sim C11 \\sim C12 \\sim C13 \\sim C8 \\sim C9 \\sim C10: within 1.7A with
sigma of 0.01 and sigma for terminal atoms of 0.02 within 1.7A
C70 \\sim N11 \\sim C71 \\sim C72 \\sim C73 \\sim C74 \\sim C75 \\sim C76 \\sim
N12: within 1.7A with sigma of 0.01 and sigma for terminal atoms of 0.02 within
1.7A
Uanis(C9A) \\sim Ueq, Uanis(C11A) \\sim Ueq, Uanis(O1A) \\sim Ueq, Uanis(O2A)
\\sim Ueq, Uanis(C10A) \\sim Ueq, Uanis(N2A) \\sim Ueq, Uanis(C12A) \\sim Ueq,
Uanis(O4A) \\sim Ueq, Uanis(C13A) \\sim Ueq, Uanis(O3A) \\sim Ueq: with sigma
of 0.02 and sigma for terminal atoms of 0.04
Uanis(C146) \\sim Ueq: with sigma of 0.01 and sigma for terminal atoms of 0.02
Uanis(O4W) \\sim Ueq, Uanis(N2S) \\sim Ueq, Uanis(C3S) \\sim Ueq, Uanis(C4S)
\\sim Ueq, Uanis(O5W) \\sim Ueq: with sigma of 0.01 and sigma for terminal
atoms of 0.02
6. Rigid body (RIGU) restrains
 C4S, C3S, N2S
 with sigma for 1-2 distances of 0.001 and sigma for 1-3 distances of 0.001
 N5S, C9S, C10S
 with sigma for 1-2 distances of 0.002 and sigma for 1-3 distances of 0.002
 N4S, C7S, C8S
 with sigma for 1-2 distances of 0.002 and sigma for 1-3 distances of 0.002
 C9A, C10A, C11A, O2A, O1A, N2A, C12A, O3A, O4A, C13A
 with sigma for 1-2 distances of 0.001 and sigma for 1-3 distances of 0.001
 C9A, C2A
 with sigma for 1-2 distances of 0.002 and sigma for 1-3 distances of 0.002
 C6A, C5A, C4A, C3A, C8A, C7A, N1A, C1A, C2A
 with sigma for 1-2 distances of 0.001 and sigma for 1-3 distances of 0.001
 N10, C62, C61, C60, C59, C58, C57, N9
 with sigma for 1-2 distances of 0.002 and sigma for 1-3 distances of 0.002
 C1B, C2B, N1B, C8B, C3B, C4B, C5B, C6B, C7B
 with sigma for 1-2 distances of 0.001 and sigma for 1-3 distances of 0.001
 N16, C104, C103, C102, C101, C100, C99, N15
 with sigma for 1-2 distances of 0.001 and sigma for 1-3 distances of 0.001
 N3, C15, C16, C17, C18, C19, C20, N4
 with sigma for 1-2 distances of 0.001 and sigma for 1-3 distances of 0.001
 N12, C76, C75, C74, C73, C72, C71, N11, C77, C70
 with sigma for 1-2 distances of 0.002 and sigma for 1-3 distances of 0.002
 O1D, C1D, C2D, C3D, O3D, O2D, N1D, O4D, C4D, O5D, C5D
 with sigma for 1-2 distances of 0.001 and sigma for 1-3 distances of 0.001
 N24, C160, C159, C158, C157, C156, C155, N23, C154
 with sigma for 1-2 distances of 0.002 and sigma for 1-3 distances of 0.002
 C6C, C11C, C10C, C9C, C8C, C7C
 with sigma for 1-2 distances of 0.001 and sigma for 1-3 distances of 0.001
 C6D, C7D, C8D, C9D, C10D, C11D
 with sigma for 1-2 distances of 0.001 and sigma for 1-3 distances of 0.001
 C5C, O5C, C4C, O4C, N1C, C2C, C1C, O1C, C3C, O3C, O2C
 with sigma for 1-2 distances of 0.001 and sigma for 1-3 distances of 0.001
 C92, C93, C94, C95, C96, C97
 with sigma for 1-2 distances of 0.002 and sigma for 1-3 distances of 0.002
 C7, C8, C13, C12, C11, C10, C9, C14
 with sigma for 1-2 distances of 0.002 and sigma for 1-3 distances of 0.002
 C168, N19, C127, C128, C129, C130, C131, C132, N20
 with sigma for 1-2 distances of 0.002 and sigma for 1-3 distances of 0.002
 N22, C146, C145, C144, C143, C142, C141, N21
 with sigma for 1-2 distances of 0.002 and sigma for 1-3 distances of 0.002
 C67, C66, C65, C64, C69, C68
 with sigma for 1-2 distances of 0.002 and sigma for 1-3 distances of 0.002
7. Others
 Sof(N1A)=Sof(H1A)=Sof(C1A)=Sof(H1AA)=Sof(C2A)=Sof(C3A)=Sof(C4A)=Sof(H4AA)=
 Sof(C5A)=Sof(H5AA)=Sof(C6A)=Sof(H6A)=Sof(C7A)=Sof(H7AA)=Sof(C8A)=Sof(C9A)=
 Sof(H9AA)=Sof(H9AB)=Sof(C10A)=Sof(H10D)=Sof(C12A)=Sof(C13A)=Sof(C11A)=Sof(O2A)=
 Sof(O3A)=Sof(O4A)=Sof(O1A)=Sof(N2A)=Sof(H2AA)=1-FVAR(1)
 Sof(C1C)=Sof(H1CA)=Sof(H1CB)=Sof(C2C)=Sof(H2C)=Sof(C3C)=Sof(C4C)=Sof(C5C)=
 Sof(H5CA)=Sof(H5CB)=Sof(C6C)=Sof(C11C)=Sof(H11E)=Sof(C10C)=Sof(H10E)=Sof(C9C)=
 Sof(H9C)=Sof(C8C)=Sof(H8C)=Sof(C7C)=Sof(H7C)=Sof(O1C)=Sof(O3C)=Sof(O2C)=
 Sof(O4C)=Sof(O5C)=Sof(N1C)=Sof(H1C)=FVAR(1)
 Sof(N1B)=Sof(H1B)=Sof(C1B)=Sof(H1BA)=Sof(C2B)=Sof(C3B)=Sof(C4B)=Sof(H4B)=
 Sof(C5B)=Sof(H5B)=Sof(C6B)=Sof(H6B)=Sof(C7B)=Sof(H7BA)=Sof(C8B)=Sof(O5W)=
 Sof(O4W)=1-FVAR(2)
 Sof(C1D)=Sof(H1DA)=Sof(H1DB)=Sof(C2D)=Sof(H2D)=Sof(C3D)=Sof(C4D)=Sof(C5D)=
 Sof(H5DA)=Sof(H5DB)=Sof(C6D)=Sof(C7D)=Sof(H7D)=Sof(C8D)=Sof(H8D)=Sof(C9D)=
 Sof(H9D)=Sof(C10D)=Sof(H10F)=Sof(C11D)=Sof(H11F)=Sof(O1D)=Sof(O2D)=Sof(O3D)=
 Sof(O4D)=Sof(O5D)=Sof(N1D)=Sof(H1D)=Sof(C4S)=Sof(H4SA)=Sof(H4SB)=Sof(H4SC)=
 Sof(C3S)=Sof(N2S)=FVAR(2)
 Fixed Sof: O3W(0.5) O2W(0.75) C8S(0.5) H8SA(0.5) H8SB(0.5) H8SC(0.5) C7S(0.5)
 N4S(0.5)
8.a Ternary CH refined with riding coordinates:
 C2C(H2C), C2D(H2D), C10A(H10D), N14(H14), N13(H13), N18(H18), N17(H17),
 N16(H16), N15(H15), N19(H19), N20(H20), N21(H21), N22(H22), N23(H23), N24(H24),
  N2(H2), N1(H1), N6(H6), N5(H5), N4(H4), N3(H3), N7(H7), N8(H8), N9(H9A),
 N10(H10C), N11(H11), N12(H12C)
8.b Secondary CH2 refined with riding coordinates:
 C1C(H1CA,H1CB), C5C(H5CA,H5CB), C1D(H1DA,H1DB), C5D(H5DA,H5DB), C9A(H9AA,
 H9AB), C126(H12A,H12B), C119(H11A,H11B), C112(H11C,H11D), C105(H10A,H10B),
 C98(H98A,H98B), C91(H91A,H91B), C133(H13A,H13B), C140(H14A,H14B), C147(H14C,
 H14D), C154(H15A,H15B), C161(H16A,H16B), C168(H16C,H16D), C42(H42A,H42B),
 C35(H35A,H35B), C28(H28A,H28B), C21(H21A,H21B), C14(H14E,H14F), C7(H7A,H7B),
 C49(H49A,H49B), C56(H56A,H56B), C63(H63A,H63B), C70(H70A,H70B), C77(H77A,H77B),
  C84(H84A,H84B)
8.c Me refined as rotating group:
 C10S(H10G,H10H,H10I)
8.d Aromatic/amide H refined with riding coordinates:
 C11C(H11E), C10C(H10E), C9C(H9C), C8C(H8C), C7C(H7C), N1C(H1C), C7D(H7D),
 C8D(H8D), C9D(H9D), C10D(H10F), C11D(H11F), N1D(H1D), N1B(H1B), C1B(H1BA),
 C4B(H4B), C5B(H5B), C6B(H6B), C7B(H7BA), N1A(H1A), C1A(H1AA), C4A(H4AA),
 C5A(H5AA), C6A(H6A), C7A(H7AA), N2A(H2AA), C89(H89), C88(H88), C87(H87),
 C86(H86), C122(H122), C124(H124), C125(H125), C121(H121), C117(H117),
 C116(H116), C115(H115), C114(H114), C107(H107), C108(H108), C110(H110),
 C111(H111), C103(H103), C102(H102), C101(H101), C100(H100), C94(H94), C96(H96),
  C97(H97), C93(H93), C128(H128), C129(H129), C130(H130), C131(H131),
 C135(H135), C139(H139), C138(H138), C136(H136), C142(H142), C143(H143),
 C144(H144), C145(H145), C149(H149), C153(H153), C152(H152), C150(H150),
 C156(H156), C157(H157), C158(H158), C159(H159), C167(H167), C163(H163),
 C164(H164), C166(H166), C5(H5A), C4(H4A), C3(H3A), C2(H2A), C40(H40), C38(H38),
  C37(H37), C41(H41), C33(H33), C32(H32), C31(H31), C30(H30), C26(H26),
 C24(H24A), C23(H23A), C27(H27), C19(H19A), C18(H18A), C17(H17A), C16(H16E),
 C12(H12), C10(H10), C9(H9), C13(H13C), C44(H44), C45(H45), C46(H46), C47(H47),
 C55(H55), C51(H51), C52(H52), C54(H54), C58(H58), C59(H59), C60(H60), C61(H61),
  C69(H69), C65(H65), C66(H66), C68(H68), C72(H72), C73(H73), C74(H74),
 C75(H75), C83(H83), C79(H79), C80(H80), C82(H82)
8.e Fitted hexagon refined as free rotating group:
 C6C(C11C,C10C,C9C,C8C,C7C), C6D(C7D,C8D,C9D,C10D,C11D), C3B(C4B,C5B,C6B,C7B,
 C8B), C3A(C4A,C5A,C6A,C7A,C8A), C90(C89,C88,C87,C86,C85), C122(C123,C124,C125,
 C120,C121), C118(C117,C116,C115,C114,C113), C107(C108,C109,C110,C111,C106),
 C104(C103,C102,C101,C100,C99), C94(C95,C96,C97,C92,C93), C127(C128,C129,C130,
 C131,C132), C135(C134,C139,C138,C137,C136), C141(C142,C143,C144,C145,C146),
 C149(C148,C153,C152,C151,C150), C155(C156,C157,C158,C159,C160), C167(C162,C163,
 C164,C165,C166), C6(C5,C4,C3,C2,C1), C40(C39,C38,C37,C36,C41), C34(C33,C32,C31,
 C30,C29), C26(C25,C24,C23,C22,C27), C20(C19,C18,C17,C16,C15), C12(C11,C10,C9,
 C8,C13), C43(C44,C45,C46,C47,C48), C55(C50,C51,C52,C53,C54), C57(C58,C59,C60,
 C61,C62), C69(C64,C65,C66,C67,C68), C71(C72,C73,C74,C75,C76), C83(C78,C79,C80,
 C81,C82)
8.f Idealised Me refined with riding coordinates:
 C8S(H8SA,H8SB,H8SC)
8.g Idealised Me refined as rotating group:
 C4S(H4SA,H4SB,H4SC), C2S(H2SA,H2SB,H2SC), C6S(H6SA,H6SB,H6SC), C12S(H12D,H12E,
 H12F)
;
_olex2_submission_special_instructions 'No special instructions were received'

loop_
_space_group_symop_operation_xyz
'x, y, z'
'-x, y+1/2, -z'

loop_
_atom_site_label
_atom_site_type_symbol
_atom_site_fract_x
_atom_site_fract_y
_atom_site_fract_z
_atom_site_U_iso_or_equiv
_atom_site_adp_type
_atom_site_occupancy
_atom_site_site_symmetry_order
_atom_site_calc_flag
_atom_site_refinement_flags_posn
_atom_site_refinement_flags_adp
_atom_site_refinement_flags_occupancy
_atom_site_disorder_assembly
_atom_site_disorder_group
C1C C 1.785(2) 0.1828(6) 0.0105(17) 0.071(5) Uani 0.496(8) 1 d D U P . .
H1CA H 1.745124 0.167917 0.020089 0.086 Uiso 0.496(8) 1 calc R U P . .
H1CB H 1.847496 0.176454 -0.002977 0.086 Uiso 0.496(8) 1 calc R U P . .
C2C C 1.742(2) 0.1990(7) -0.0462(17) 0.088(5) Uani 0.496(8) 1 d D U P . .
H2C H 1.778715 0.214673 -0.055752 0.105 Uiso 0.496(8) 1 calc R U P . .
C3C C 1.752(4) 0.1786(8) -0.102(2) 0.103(6) Uani 0.496(8) 1 d D U P . .
C4C C 1.591(3) 0.2198(9) -0.067(2) 0.079(5) Uani 0.496(8) 1 d . U P . .
C5C C 1.452(3) 0.2398(9) -0.091(2) 0.089(7) Uani 0.496(8) 1 d . U P . .
H5CA H 1.450097 0.238470 -0.141738 0.107 Uiso 0.496(8) 1 calc R U P . .
H5CB H 1.480710 0.256214 -0.077874 0.107 Uiso 0.496(8) 1 calc R U P . .
C6C C 1.3464(14) 0.2366(5) -0.0595(14) 0.070(6) Uani 0.496(8) 1 d G U P . .
C11C C 1.2899(18) 0.2574(4) -0.0754(13) 0.075(6) Uani 0.496(8) 1 d G U P . .
H11E H 1.311208 0.270065 -0.105855 0.090 Uiso 0.496(8) 1 calc R U P . .
C10C C 1.2024(17) 0.2596(4) -0.0468(14) 0.080(6) Uani 0.496(8) 1 d G U P . .
H10E H 1.163814 0.273788 -0.057612 0.096 Uiso 0.496(8) 1 calc R U P . .
C9C C 1.1713(15) 0.2410(5) -0.0022(14) 0.083(6) Uani 0.496(8) 1 d G U P . .
H9C H 1.111434 0.242517 0.017376 0.099 Uiso 0.496(8) 1 calc R U P . .
C8C C 1.2277(18) 0.2202(5) 0.0137(12) 0.078(6) Uani 0.496(8) 1 d G U P . .
H8C H 1.206449 0.207522 0.044123 0.094 Uiso 0.496(8) 1 calc R U P . .
C7C C 1.3153(16) 0.2180(4) -0.0150(14) 0.072(6) Uani 0.496(8) 1 d G U P . .
H7C H 1.353843 0.203798 -0.004119 0.087 Uiso 0.496(8) 1 calc R U P . .
O1C O 1.7946(16) 0.1991(6) 0.0714(14) 0.063(6) Uani 0.496(8) 1 d . U P . .
O3C O 1.684(3) 0.1727(7) -0.1413(19) 0.131(9) Uani 0.496(8) 1 d . U P . .
O2C O 1.810(3) 0.1679(7) -0.1208(19) 0.135(9) Uani 0.496(8) 1 d . U P . .
O4C O 1.6268(19) 0.2351(5) -0.1093(14) 0.084(6) Uani 0.496(8) 1 d . U P . .
O5C O 1.499(2) 0.2192(6) -0.0614(16) 0.086(6) Uani 0.496(8) 1 d . U P . .
N1C N 1.644(2) 0.2046(7) -0.0272(18) 0.081(5) Uani 0.496(8) 1 d D U P . .
H1C H 1.621382 0.198013 0.010180 0.097 Uiso 0.496(8) 1 calc R U P . .
C1D C 1.726(2) 0.6354(7) -0.016(2) 0.096(6) Uani 0.626(10) 1 d . U P . .
H1DA H 1.663858 0.640603 -0.000699 0.115 Uiso 0.626(10) 1 calc R U P . .
H1DB H 1.762584 0.651332 -0.021213 0.115 Uiso 0.626(10) 1 calc R U P . .
C2D C 1.771(2) 0.6214(7) 0.042(2) 0.101(5) Uani 0.626(10) 1 d D U P . .
H2D H 1.767975 0.632513 0.083783 0.121 Uiso 0.626(10) 1 calc R U P . .
C3D C 1.713(2) 0.5973(8) 0.055(2) 0.117(6) Uani 0.626(10) 1 d D U P . .
C4D C 1.923(3) 0.6065(9) 0.0803(19) 0.093(5) Uani 0.626(10) 1 d . U P . .
C5D C 2.073(2) 0.5944(8) 0.0871(18) 0.096(7) Uani 0.626(10) 1 d . U P . .
H5DA H 2.050964 0.578227 0.106962 0.115 Uiso 0.626(10) 1 calc R U P . .
H5DB H 2.083049 0.606372 0.125635 0.115 Uiso 0.626(10) 1 calc R U P . .
C6D C 2.1681(16) 0.5892(6) 0.0568(14) 0.108(8) Uani 0.626(10) 1 d G U P . .
C7D C 2.1974(18) 0.6076(5) 0.0110(14) 0.111(8) Uani 0.626(10) 1 d G U P . .
H7D H 2.163394 0.623064 0.005973 0.133 Uiso 0.626(10) 1 calc R U P . .
C8D C 2.2763(19) 0.6034(5) -0.0274(12) 0.113(8) Uani 0.626(10) 1 d G U P . .
H8D H 2.296275 0.615961 -0.058705 0.135 Uiso 0.626(10) 1 calc R U P . .
C9D C 2.3260(16) 0.5808(5) -0.0200(13) 0.109(8) Uani 0.626(10) 1 d G U P . .
H9D H 2.379933 0.577920 -0.046267 0.131 Uiso 0.626(10) 1 calc R U P . .
C10D C 2.2967(19) 0.5624(5) 0.0258(14) 0.114(8) Uani 0.626(10) 1 d G U P . .
H10F H 2.330714 0.546982 0.030849 0.137 Uiso 0.626(10) 1 calc R U P . .
C11D C 2.218(2) 0.5666(5) 0.0642(13) 0.112(8) Uani 0.626(10) 1 d G U P . .
H11F H 2.197833 0.554085 0.095527 0.134 Uiso 0.626(10) 1 calc R U P . .
O1D O 1.7128(15) 0.6271(5) -0.0777(14) 0.077(5) Uani 0.626(10) 1 d . U P . .
O2D O 1.6169(17) 0.6007(6) 0.0665(17) 0.142(8) Uani 0.626(10) 1 d . U P . .
O3D O 1.7330(17) 0.5765(6) 0.0433(16) 0.124(8) Uani 0.626(10) 1 d . U P . .
O4D O 1.8992(18) 0.6017(7) 0.1337(13) 0.123(8) Uani 0.626(10) 1 d . U P . .
O5D O 2.0077(16) 0.6030(5) 0.0523(12) 0.085(5) Uani 0.626(10) 1 d . U P . .
N1D N 1.8611(19) 0.6157(6) 0.0323(15) 0.088(5) Uani 0.626(10) 1 d . U P . .
H1D H 1.882078 0.618162 -0.008971 0.106 Uiso 0.626(10) 1 calc R U P . .
N1B N 1.458(2) 0.4810(7) -0.6057(17) 0.100(9) Uani 0.374(10) 1 d D U P . .
H1B H 1.442815 0.465425 -0.617639 0.120 Uiso 0.374(10) 1 calc R U P . .
C1B C 1.421(2) 0.5041(8) -0.6309(18) 0.102(9) Uani 0.374(10) 1 d D U P . .
H1BA H 1.372729 0.505887 -0.664679 0.123 Uiso 0.374(10) 1 calc R U P . .
C2B C 1.468(3) 0.5242(6) -0.5966(19) 0.109(9) Uani 0.374(10) 1 d D U P . .
C3B C 1.535(2) 0.5150(7) -0.5487(18) 0.111(9) Uani 0.374(10) 1 d DG U P . .
C4B C 1.601(3) 0.5249(6) -0.503(2) 0.120(9) Uani 0.374(10) 1 d G U P . .
H4B H 1.606576 0.542763 -0.497331 0.143 Uiso 0.374(10) 1 calc R U P . .
C5B C 1.658(2) 0.5085(8) -0.4650(18) 0.119(10) Uani 0.374(10) 1 d G U P . .
H5B H 1.702949 0.515294 -0.433639 0.143 Uiso 0.374(10) 1 calc R U P . .
C6B C 1.649(2) 0.4824(7) -0.4730(19) 0.112(9) Uani 0.374(10) 1 d G U P . .
H6B H 1.688506 0.471205 -0.447189 0.134 Uiso 0.374(10) 1 calc R U P . .
C7B C 1.584(3) 0.4725(5) -0.519(2) 0.099(9) Uani 0.374(10) 1 d G U P . .
H7BA H 1.577690 0.454585 -0.524432 0.119 Uiso 0.374(10) 1 calc R U P . .
C8B C 1.526(2) 0.4888(7) -0.5568(16) 0.102(9) Uani 0.374(10) 1 d DG U P . .
N1A N 1.0376(18) 0.3451(5) -0.4083(12) 0.062(4) Uani 0.504(8) 1 d . U P . .
H1A H 1.061836 0.360454 -0.409368 0.075 Uiso 0.504(8) 1 calc R U P . .
C1A C 1.076(2) 0.3265(6) -0.3665(15) 0.065(5) Uani 0.504(8) 1 d . U P . .
H1AA H 1.129225 0.327463 -0.336488 0.078 Uiso 0.504(8) 1 calc R U P . .
C2A C 1.013(2) 0.3047(6) -0.3815(15) 0.064(4) Uani 0.504(8) 1 d . U P . .
C3A C 0.9431(13) 0.3143(4) -0.4312(8) 0.061(4) Uani 0.504(8) 1 d G U P . .
C4A C 0.8663(14) 0.3029(3) -0.4630(10) 0.068(5) Uani 0.504(8) 1 d G U P . .
H4AA H 0.851206 0.285666 -0.452896 0.081 Uiso 0.504(8) 1 calc R U P . .
C5A C 0.8116(12) 0.3165(4) -0.5095(10) 0.069(5) Uani 0.504(8) 1 d G U P . .
H5AA H 0.759073 0.308680 -0.531171 0.083 Uiso 0.504(8) 1 calc R U P . .
C6A C 0.8336(14) 0.3417(4) -0.5242(9) 0.068(5) Uani 0.504(8) 1 d G U P . .
H6A H 0.796227 0.351009 -0.555956 0.081 Uiso 0.504(8) 1 calc R U P . .
C7A C 0.9104(14) 0.3531(3) -0.4924(10) 0.055(4) Uani 0.504(8) 1 d G U P . .
H7AA H 0.925515 0.370325 -0.502468 0.066 Uiso 0.504(8) 1 calc R U P . .
C8A C 0.9652(12) 0.3395(4) -0.4459(9) 0.057(4) Uani 0.504(8) 1 d G U P . .
C9A C 1.015(4) 0.2775(8) -0.353(2) 0.113(7) Uani 0.504(8) 1 d D U P . .
H9AA H 0.951049 0.271483 -0.343821 0.135 Uiso 0.504(8) 1 calc R U P . .
H9AB H 1.043459 0.265720 -0.386272 0.135 Uiso 0.504(8) 1 calc R U P . .
C10A C 1.073(4) 0.2782(9) -0.288(2) 0.118(6) Uani 0.504(8) 1 d D U P . .
H10D H 1.058481 0.294573 -0.264484 0.142 Uiso 0.504(8) 1 calc R U P . .
C12A C 1.237(5) 0.2845(10) -0.254(3) 0.116(6) Uani 0.504(8) 1 d . U P . .
C13A C 1.396(4) 0.2809(10) -0.218(3) 0.114(10) Uani 0.504(8) 1 d . U P . .
C11A C 1.040(3) 0.2573(8) -0.2437(18) 0.128(7) Uani 0.504(8) 1 d D U P . .
O2A O 0.969(3) 0.2670(7) -0.197(2) 0.142(10) Uani 0.504(8) 1 d D U P . .
O3A O 1.221(2) 0.2897(5) -0.2038(18) 0.107(7) Uani 0.504(8) 1 d . U P . .
O4A O 1.314(3) 0.2770(6) -0.2721(19) 0.121(7) Uani 0.504(8) 1 d . U P . .
O1A O 1.082(3) 0.2342(7) -0.248(2) 0.145(10) Uani 0.504(8) 1 d . U P . .
N2A N 1.175(3) 0.2778(7) -0.299(2) 0.116(6) Uani 0.504(8) 1 d . U P . .
H2AA H 1.194114 0.272678 -0.338700 0.139 Uiso 0.504(8) 1 calc R U P . .
Pd7 Pd 1.23673(7) 0.40206(2) -0.08447(4) 0.0282(2) Uani 1 1 d . . . . .
Pd9 Pd 1.42168(8) 0.39936(3) -0.53426(5) 0.0374(3) Uani 1 1 d . . . . .
Pd8 Pd 1.84503(7) 0.43568(2) -0.21386(5) 0.0356(3) Uani 1 1 d . . . . .
Pd10 Pd 1.53365(8) 0.48990(2) -0.06693(6) 0.0387(3) Uani 1 1 d . . . . .
Pd11 Pd 1.01503(12) 0.57627(3) -0.30203(7) 0.0593(4) Uani 1 1 d D . . . .
Pd12 Pd 1.47652(16) 0.66039(3) -0.15798(11) 0.0877(6) Uani 1 1 d D . . . .
Pd1 Pd 1.26062(7) 0.42358(2) 0.07904(5) 0.0290(2) Uani 1 1 d . . . . .
Pd3 Pd 1.07579(8) 0.42729(2) 0.52878(5) 0.0365(3) Uani 1 1 d . . . . .
Pd2 Pd 0.65258(7) 0.38998(2) 0.20910(5) 0.0354(3) Uani 1 1 d . . . . .
Pd4 Pd 0.96541(8) 0.33563(2) 0.06217(6) 0.0387(3) Uani 1 1 d D . . . .
Pd5 Pd 1.48519(12) 0.25056(3) 0.29916(7) 0.0559(4) Uani 1 1 d . . . . .
Pd6 Pd 1.02850(14) 0.16475(4) 0.15779(12) 0.0893(6) Uani 1 1 d D . . . .
Cl14 Cl 1.2632(3) 0.44569(7) -0.08096(17) 0.0356(8) Uani 1 1 d . . . . .
Cl13 Cl 1.0765(2) 0.40623(8) -0.08088(16) 0.0355(8) Uani 1 1 d . . . . .
Cl18 Cl 1.3589(3) 0.43842(9) -0.50701(19) 0.0462(9) Uani 1 1 d . . . . .
Cl17 Cl 1.4970(3) 0.41548(8) -0.62768(17) 0.0444(9) Uani 1 1 d . . . . .
Cl16 Cl 1.8142(3) 0.46716(9) -0.29297(19) 0.0475(10) Uani 1 1 d . . . . .
Cl15 Cl 1.8769(3) 0.46427(8) -0.1286(2) 0.0469(9) Uani 1 1 d . . . . .
Cl19 Cl 1.6724(3) 0.48885(10) -0.0049(2) 0.0511(10) Uani 1 1 d . . . . .
Cl20 Cl 1.4447(3) 0.49609(9) 0.02724(19) 0.0476(10) Uani 1 1 d . . . . .
Cl21 Cl 0.9821(6) 0.56364(12) -0.4113(3) 0.096(2) Uani 1 1 d . . . . .
Cl22 Cl 1.0542(5) 0.61654(11) -0.3382(3) 0.0832(18) Uani 1 1 d . . . . .
Cl23 Cl 1.3955(3) 0.69913(10) -0.1595(3) 0.0797(16) Uani 1 1 d . . . . .
Cl24 Cl 1.4787(4) 0.65713(12) -0.0402(3) 0.0917(18) Uani 1 1 d . . . . .
Cl2 Cl 1.2351(2) 0.38009(8) 0.07667(16) 0.0340(8) Uani 1 1 d . . . . .
Cl1 Cl 1.4207(2) 0.41962(8) 0.07535(16) 0.0357(8) Uani 1 1 d . . . . .
Cl6 Cl 1.1383(3) 0.38857(8) 0.50000(18) 0.0440(9) Uani 1 1 d . . . . .
Cl5 Cl 1.0026(3) 0.41088(8) 0.62270(17) 0.0452(9) Uani 1 1 d . . . . .
Cl4 Cl 0.6837(3) 0.35825(9) 0.28739(19) 0.0450(9) Uani 1 1 d . . . . .
Cl3 Cl 0.6201(3) 0.36135(9) 0.12375(18) 0.0481(10) Uani 1 1 d . . . . .
Cl7 Cl 0.8272(3) 0.33671(10) 0.0010(2) 0.0497(10) Uani 1 1 d . . . . .
Cl8 Cl 1.0542(3) 0.32939(9) -0.03275(19) 0.0449(9) Uani 1 1 d . . . . .
Cl9 Cl 1.5234(4) 0.26384(11) 0.4079(3) 0.0728(14) Uani 1 1 d . . . . .
Cl10 Cl 1.4460(5) 0.21050(10) 0.3366(3) 0.0750(16) Uani 1 1 d . . . . .
Cl11 Cl 1.1023(6) 0.12643(12) 0.1570(5) 0.141(4) Uani 1 1 d . . . . .
Cl12 Cl 1.0259(7) 0.1668(2) 0.0415(5) 0.149(4) Uani 1 1 d . . . . .
N14 N 1.3745(7) 0.3952(2) -0.0750(5) 0.032(3) Uani 1 1 d . . . . .
H14 H 1.398505 0.405763 -0.036114 0.038 Uiso 1 1 calc R U . . .
N13 N 1.2258(8) 0.3633(2) -0.0925(5) 0.029(2) Uani 1 1 d . . . . .
H13 H 1.179845 0.358229 -0.057327 0.035 Uiso 1 1 calc R U . . .
N18 N 1.3553(8) 0.3831(2) -0.4532(5) 0.035(3) Uani 1 1 d . . . . .
H18 H 1.288880 0.388942 -0.454872 0.042 Uiso 1 1 calc R U . . .
N17 N 1.4703(9) 0.3639(3) -0.5521(6) 0.043(3) Uani 1 1 d . . . . .
H17 H 1.452684 0.359838 -0.600485 0.051 Uiso 1 1 calc R U . . .
N16 N 1.8119(8) 0.4085(3) -0.2843(5) 0.036(2) Uani 1 1 d . U . . .
H16 H 1.839672 0.413314 -0.328766 0.043 Uiso 1 1 calc R U . . .
N15 N 1.8784(8) 0.4050(3) -0.1526(5) 0.035(2) Uani 1 1 d . U . . .
H15 H 1.944761 0.408148 -0.137964 0.043 Uiso 1 1 calc R U . . .
N19 N 1.6028(7) 0.4855(2) -0.1581(6) 0.037(2) Uani 1 1 d . . . . .
H19 H 1.646417 0.470748 -0.151362 0.044 Uiso 1 1 calc R U . . .
N20 N 1.4161(7) 0.4896(2) -0.1282(6) 0.034(2) Uani 1 1 d . . . . .
H20 H 1.370025 0.477983 -0.106523 0.041 Uiso 1 1 calc R U . . .
N21 N 0.9642(9) 0.54326(17) -0.2677(5) 0.048(3) Uani 1 1 d D U . . .
H21 H 0.901751 0.541047 -0.290675 0.058 Uiso 1 1 calc R U . . .
N22 N 1.0449(9) 0.5850(2) -0.2040(5) 0.054(3) Uani 1 1 d D U . . .
H22 H 1.022417 0.602745 -0.195267 0.065 Uiso 1 1 calc R U . . .
N23 N 1.4772(10) 0.6587(3) -0.2563(8) 0.116(7) Uani 1 1 d D . . . .
H23 H 1.502509 0.676028 -0.266763 0.139 Uiso 1 1 calc R U . . .
N24 N 1.5475(11) 0.6265(2) -0.1637(7) 0.081(5) Uani 1 1 d D . . . .
H24 H 1.597796 0.626096 -0.127589 0.098 Uiso 1 1 calc R U . . .
N2 N 1.1194(8) 0.4304(2) 0.0702(5) 0.031(3) Uani 1 1 d . . . . .
H2 H 1.092947 0.419286 0.033149 0.038 Uiso 1 1 calc R U . . .
N1 N 1.2733(8) 0.4623(3) 0.0848(5) 0.036(3) Uani 1 1 d . . . . .
H1 H 1.319519 0.467544 0.049946 0.043 Uiso 1 1 calc R U . . .
N6 N 1.1409(10) 0.4444(3) 0.4490(5) 0.043(3) Uani 1 1 d . . . . .
H6 H 1.207697 0.438826 0.450832 0.052 Uiso 1 1 calc R U . . .
N5 N 1.0234(10) 0.4636(3) 0.5462(6) 0.041(3) Uani 1 1 d . . . . .
H5 H 1.040159 0.467765 0.594621 0.049 Uiso 1 1 calc R U . . .
N4 N 0.6858(8) 0.4175(3) 0.2793(6) 0.039(2) Uani 1 1 d . U . . .
H4 H 0.656924 0.412585 0.323270 0.047 Uiso 1 1 calc R U . . .
N3 N 0.6153(8) 0.4201(3) 0.1485(5) 0.035(2) Uani 1 1 d . U . . .
H3 H 0.549704 0.416533 0.132697 0.043 Uiso 1 1 calc R U . . .
N7 N 0.8964(6) 0.3410(3) 0.1502(5) 0.046(3) Uani 1 1 d D . . . .
H7 H 0.854421 0.356098 0.143699 0.055 Uiso 1 1 calc R U . . .
N8 N 1.0845(6) 0.3359(2) 0.1208(5) 0.038(3) Uani 1 1 d D . . . .
H8 H 1.131311 0.347084 0.098595 0.046 Uiso 1 1 calc R U . . .
N9 N 1.5385(9) 0.2842(3) 0.2614(6) 0.050(3) Uani 1 1 d . . . . .
H9A H 1.600276 0.286836 0.285124 0.060 Uiso 1 1 calc R U . . .
N10 N 1.4591(10) 0.2432(2) 0.1970(6) 0.050(3) Uani 1 1 d . . . . .
H10C H 1.481811 0.225422 0.189410 0.060 Uiso 1 1 calc R U . . .
N11 N 1.0239(10) 0.1641(2) 0.2603(5) 0.081(4) Uani 1 1 d D U . . .
H11 H 0.998599 0.147182 0.274230 0.097 Uiso 1 1 calc R U . . .
N12 N 0.9593(11) 0.1981(2) 0.1618(7) 0.089(5) Uani 1 1 d D U . . .
H12C H 0.909906 0.198832 0.125070 0.107 Uiso 1 1 calc R U . . .
C90 C 1.3863(6) 0.36865(13) -0.0552(4) 0.032(3) Uani 1 1 d G . . . .
C89 C 1.4682(5) 0.35937(18) -0.0251(4) 0.050(4) Uani 1 1 d G . . . .
H89 H 1.518445 0.370632 -0.014784 0.060 Uiso 1 1 calc R U . . .
C88 C 1.4765(5) 0.33360(19) -0.0100(4) 0.039(3) Uani 1 1 d G . . . .
H88 H 1.532506 0.327258 0.010564 0.047 Uiso 1 1 calc R U . . .
C87 C 1.4030(7) 0.31712(14) -0.0250(5) 0.051(4) Uani 1 1 d G . . . .
H87 H 1.408710 0.299515 -0.014754 0.061 Uiso 1 1 calc R U . . .
C86 C 1.3211(6) 0.32641(15) -0.0551(5) 0.041(3) Uani 1 1 d G . . . .
H86 H 1.270850 0.315144 -0.065421 0.049 Uiso 1 1 calc R U . . .
C85 C 1.3128(5) 0.35217(16) -0.0702(4) 0.033(3) Uani 1 1 d G . . . .
C126 C 1.1873(10) 0.3531(3) -0.1576(6) 0.034(3) Uani 1 1 d . . . . .
H12A H 1.121123 0.358350 -0.163154 0.041 Uiso 1 1 calc R U . . .
H12B H 1.189527 0.334298 -0.156702 0.041 Uiso 1 1 calc R U . . .
C122 C 1.2093(5) 0.38372(19) -0.2557(4) 0.041(4) Uani 1 1 d G . . . .
H122 H 1.151251 0.391214 -0.244471 0.050 Uiso 1 1 calc R U . . .
C123 C 1.2431(6) 0.36299(19) -0.2188(4) 0.039(3) Uani 1 1 d G . . . .
C124 C 1.3281(6) 0.35203(17) -0.2353(4) 0.041(4) Uani 1 1 d G . . . .
H124 H 1.351208 0.337862 -0.210037 0.050 Uiso 1 1 calc R U . . .
C125 C 1.3791(5) 0.36180(19) -0.2888(4) 0.042(4) Uani 1 1 d G . . . .
H125 H 1.437162 0.354304 -0.300036 0.050 Uiso 1 1 calc R U . . .
C120 C 1.3453(6) 0.38253(18) -0.3257(4) 0.041(4) Uani 1 1 d G . . . .
C121 C 1.2603(6) 0.39349(16) -0.3092(4) 0.039(3) Uani 1 1 d G . . . .
H121 H 1.237207 0.407657 -0.334471 0.047 Uiso 1 1 calc R U . . .
C119 C 1.3967(9) 0.3917(3) -0.3884(6) 0.034(3) Uani 1 1 d . . . . .
H11A H 1.397743 0.410580 -0.388167 0.041 Uiso 1 1 calc R U . . .
H11B H 1.462186 0.385749 -0.385197 0.041 Uiso 1 1 calc R U . . .
C118 C 1.3548(8) 0.35544(15) -0.4637(5) 0.047(4) Uani 1 1 d G . . . .
C117 C 1.2979(7) 0.3391(2) -0.4273(5) 0.052(4) Uani 1 1 d G . . . .
H117 H 1.254244 0.345869 -0.396362 0.063 Uiso 1 1 calc R U . . .
C116 C 1.3049(8) 0.3130(2) -0.4364(6) 0.069(6) Uani 1 1 d G . . . .
H116 H 1.265963 0.301811 -0.411525 0.083 Uiso 1 1 calc R U . . .
C115 C 1.3688(10) 0.30310(15) -0.4817(6) 0.069(5) Uani 1 1 d G . . . .
H115 H 1.373513 0.285212 -0.487841 0.083 Uiso 1 1 calc R U . . .
C114 C 1.4257(7) 0.3194(2) -0.5180(5) 0.055(5) Uani 1 1 d G . . . .
H114 H 1.469344 0.312670 -0.548995 0.067 Uiso 1 1 calc R U . . .
C113 C 1.4187(7) 0.34558(19) -0.5090(5) 0.054(5) Uani 1 1 d G . . . .
C112 C 1.5789(11) 0.3606(4) -0.5456(8) 0.054(5) Uani 1 1 d . . . . .
H11C H 1.594959 0.342255 -0.548082 0.065 Uiso 1 1 calc R U . . .
H11D H 1.609336 0.369412 -0.583700 0.065 Uiso 1 1 calc R U . . .
C107 C 1.6686(7) 0.40844(16) -0.4177(4) 0.049(4) Uani 1 1 d G . . . .
H107 H 1.686661 0.425837 -0.417396 0.058 Uiso 1 1 calc R U . . .
C108 C 1.6400(6) 0.39688(19) -0.4783(3) 0.040(4) Uani 1 1 d G . . . .
H108 H 1.638504 0.406387 -0.519483 0.049 Uiso 1 1 calc R U . . .
C109 C 1.6136(7) 0.37142(19) -0.4787(4) 0.047(4) Uani 1 1 d G . . . .
C110 C 1.6158(7) 0.35751(16) -0.4184(5) 0.048(4) Uani 1 1 d G . . . .
H110 H 1.597704 0.340112 -0.418700 0.058 Uiso 1 1 calc R U . . .
C111 C 1.6444(7) 0.36907(19) -0.3578(4) 0.045(4) Uani 1 1 d G . . . .
H111 H 1.645859 0.359561 -0.316613 0.054 Uiso 1 1 calc R U . . .
C106 C 1.6708(7) 0.3945(2) -0.3574(3) 0.049(5) Uani 1 1 d G . . . .
C105 C 1.7046(9) 0.4078(3) -0.2929(7) 0.038(4) Uani 1 1 d . . . . .
H10A H 1.678079 0.399058 -0.253074 0.046 Uiso 1 1 calc R U . . .
H10B H 1.680751 0.425523 -0.293197 0.046 Uiso 1 1 calc R U . . .
C104 C 1.8535(6) 0.38421(16) -0.2610(4) 0.031(2) Uani 1 1 d G U . . .
C103 C 1.8584(5) 0.3629(2) -0.3027(3) 0.049(3) Uani 1 1 d G U . . .
H103 H 1.838363 0.363931 -0.349043 0.058 Uiso 1 1 calc R U . . .
C102 C 1.8928(5) 0.34007(17) -0.2766(5) 0.060(3) Uani 1 1 d G U . . .
H102 H 1.896192 0.325499 -0.305090 0.071 Uiso 1 1 calc R U . . .
C101 C 1.9222(7) 0.33855(16) -0.2087(5) 0.051(3) Uani 1 1 d G U . . .
H101 H 1.945647 0.322947 -0.190898 0.061 Uiso 1 1 calc R U . . .
C100 C 1.9172(6) 0.35986(19) -0.1670(3) 0.039(2) Uani 1 1 d G U . . .
H100 H 1.937274 0.358829 -0.120657 0.047 Uiso 1 1 calc R U . . .
C99 C 1.8828(4) 0.38269(16) -0.1931(4) 0.0316(19) Uani 1 1 d G U . . .
C98 C 1.8288(10) 0.4030(3) -0.0891(6) 0.036(3) Uani 1 1 d . . . . .
H98A H 1.843172 0.418136 -0.060524 0.043 Uiso 1 1 calc R U . . .
H98B H 1.850560 0.387748 -0.063946 0.043 Uiso 1 1 calc R U . . .
C94 C 1.6723(6) 0.42315(16) -0.0876(4) 0.035(2) Uani 1 1 d G . . . .
H94 H 1.702827 0.437700 -0.068924 0.042 Uiso 1 1 calc R U . . .
C95 C 1.7234(4) 0.40132(19) -0.1015(4) 0.037(3) Uani 1 1 d G . . . .
C96 C 1.6787(6) 0.38003(16) -0.1288(4) 0.044(3) Uani 1 1 d G . . . .
H96 H 1.713631 0.365112 -0.138265 0.053 Uiso 1 1 calc R U . . .
C97 C 1.5831(6) 0.38059(16) -0.1423(4) 0.039(3) Uani 1 1 d G . . . .
H97 H 1.552589 0.366040 -0.161050 0.047 Uiso 1 1 calc R U . . .
C92 C 1.5320(4) 0.40242(19) -0.1285(4) 0.039(3) Uani 1 1 d G . . . .
C93 C 1.5767(6) 0.42371(16) -0.1012(4) 0.041(3) Uani 1 1 d G . . . .
H93 H 1.541782 0.438628 -0.091710 0.049 Uiso 1 1 calc R U . . .
C91 C 1.4291(9) 0.4037(3) -0.1399(6) 0.034(3) Uani 1 1 d . . . . .
H91A H 1.411106 0.392599 -0.178733 0.041 Uiso 1 1 calc R U . . .
H91B H 1.411199 0.421381 -0.151921 0.041 Uiso 1 1 calc R U . . .
C127 C 1.5340(6) 0.4775(2) -0.2096(4) 0.037(3) Uani 1 1 d G . . . .
C128 C 1.5602(5) 0.4678(2) -0.2722(5) 0.061(5) Uani 1 1 d G . . . .
H128 H 1.624320 0.467235 -0.283565 0.073 Uiso 1 1 calc R U . . .
C129 C 1.4926(7) 0.4590(3) -0.3183(4) 0.058(4) Uani 1 1 d G . . . .
H129 H 1.510499 0.452417 -0.361165 0.069 Uiso 1 1 calc R U . . .
C130 C 1.3987(6) 0.4599(2) -0.3018(5) 0.057(4) Uani 1 1 d G . . . .
H130 H 1.352530 0.453882 -0.333274 0.069 Uiso 1 1 calc R U . . .
C131 C 1.3725(5) 0.4696(2) -0.2391(5) 0.044(3) Uani 1 1 d G . . . .
H131 H 1.308380 0.470164 -0.227784 0.053 Uiso 1 1 calc R U . . .
C132 C 1.4401(6) 0.4784(2) -0.1930(4) 0.039(3) Uani 1 1 d G . . . .
C133 C 1.3714(11) 0.5160(3) -0.1324(8) 0.041(4) Uani 1 1 d . . . . .
H13A H 1.360785 0.522119 -0.085543 0.049 Uiso 1 1 calc R U . . .
H13B H 1.416170 0.527792 -0.153635 0.049 Uiso 1 1 calc R U . . .
C135 C 1.2020(7) 0.5093(2) -0.1389(4) 0.050(4) Uani 1 1 d G . . . .
H135 H 1.205631 0.503229 -0.093278 0.061 Uiso 1 1 calc R U . . .
C134 C 1.2825(5) 0.5172(2) -0.1711(4) 0.044(4) Uani 1 1 d G . . . .
C139 C 1.2772(6) 0.52600(17) -0.2379(4) 0.040(3) Uani 1 1 d G . . . .
H139 H 1.332137 0.531425 -0.259890 0.048 Uiso 1 1 calc R U . . .
C138 C 1.1914(7) 0.5269(2) -0.2724(4) 0.044(4) Uani 1 1 d G . . . .
H138 H 1.187818 0.532902 -0.317986 0.052 Uiso 1 1 calc R U . . .
C137 C 1.1110(5) 0.5189(2) -0.2401(5) 0.054(4) Uani 1 1 d G . . . .
C136 C 1.1163(5) 0.5101(2) -0.1734(5) 0.046(4) Uani 1 1 d G . . . .
H136 H 1.061309 0.504706 -0.151375 0.055 Uiso 1 1 calc R U . . .
C140 C 1.0164(9) 0.5191(3) -0.2795(7) 0.039(3) Uani 1 1 d D . . . .
H14A H 1.027446 0.517179 -0.328879 0.047 Uiso 1 1 calc R U . . .
H14B H 0.978179 0.504516 -0.264697 0.047 Uiso 1 1 calc R U . . .
C141 C 0.9461(6) 0.54684(18) -0.1954(4) 0.042(3) Uani 1 1 d DG U . . .
C142 C 0.8883(7) 0.53057(17) -0.1596(5) 0.054(3) Uani 1 1 d G U . . .
H142 H 0.858811 0.516656 -0.182328 0.065 Uiso 1 1 calc R U . . .
C143 C 0.8737(7) 0.5346(2) -0.0907(5) 0.057(3) Uani 1 1 d G U . . .
H143 H 0.834219 0.523517 -0.066302 0.068 Uiso 1 1 calc R U . . .
C144 C 0.9168(8) 0.5550(2) -0.0575(4) 0.059(4) Uani 1 1 d G U . . .
H144 H 0.906865 0.557778 -0.010423 0.071 Uiso 1 1 calc R U . . .
C145 C 0.9746(8) 0.57127(19) -0.0933(5) 0.060(4) Uani 1 1 d G U . . .
H145 H 1.004102 0.585180 -0.070570 0.071 Uiso 1 1 calc R U . . .
C146 C 0.9892(6) 0.56720(17) -0.1622(5) 0.035(2) Uani 1 1 d DG U . . .
C147 C 1.1438(10) 0.5826(4) -0.1750(12) 0.077(7) Uani 1 1 d D . . . .
H14C H 1.167978 0.565276 -0.183294 0.092 Uiso 1 1 calc R U . . .
H14D H 1.144099 0.585611 -0.125150 0.092 Uiso 1 1 calc R U . . .
C149 C 1.2074(11) 0.6273(2) -0.1861(7) 0.099(9) Uani 1 1 d G . . . .
H149 H 1.169461 0.632161 -0.149155 0.119 Uiso 1 1 calc R U . . .
C148 C 1.2056(9) 0.6024(2) -0.2098(7) 0.063(5) Uani 1 1 d G . . . .
C153 C 1.2611(9) 0.5953(2) -0.2638(7) 0.082(7) Uani 1 1 d G . . . .
H153 H 1.259813 0.578265 -0.279966 0.099 Uiso 1 1 calc R U . . .
C152 C 1.3185(9) 0.6132(3) -0.2942(7) 0.075(6) Uani 1 1 d G . . . .
H152 H 1.356396 0.608331 -0.331121 0.091 Uiso 1 1 calc R U . . .
C151 C 1.3203(11) 0.6381(2) -0.2705(8) 0.098(9) Uani 1 1 d G . . . .
C150 C 1.2648(12) 0.6452(2) -0.2165(8) 0.092(8) Uani 1 1 d G . . . .
H150 H 1.266046 0.662228 -0.200311 0.110 Uiso 1 1 calc R U . . .
C154 C 1.3880(13) 0.6596(5) -0.2966(14) 0.124(9) Uani 1 1 d D . . . .
H15A H 1.400478 0.657018 -0.345484 0.148 Uiso 1 1 calc R U . . .
H15B H 1.358245 0.676518 -0.291296 0.148 Uiso 1 1 calc R U . . .
C155 C 1.5549(10) 0.6428(3) -0.2802(8) 0.092(5) Uani 1 1 d DG . . . .
C156 C 1.5937(13) 0.6440(3) -0.3444(8) 0.124(9) Uani 1 1 d G . . . .
H156 H 1.569276 0.655578 -0.377385 0.149 Uiso 1 1 calc R U . . .
C157 C 1.6681(15) 0.6283(4) -0.3603(7) 0.178(17) Uani 1 1 d G . . . .
H157 H 1.694609 0.629091 -0.404239 0.214 Uiso 1 1 calc R U . . .
C158 C 1.7038(12) 0.6113(3) -0.3121(9) 0.161(14) Uani 1 1 d G . . . .
H158 H 1.754667 0.600536 -0.322969 0.194 Uiso 1 1 calc R U . . .
C159 C 1.6650(10) 0.6101(3) -0.2478(8) 0.096(6) Uani 1 1 d G . . . .
H159 H 1.689391 0.598468 -0.214844 0.115 Uiso 1 1 calc R U . . .
C160 C 1.5906(10) 0.6258(3) -0.2319(7) 0.082(5) Uani 1 1 d DG . . . .
C161 C 1.4772(11) 0.6050(3) -0.1508(11) 0.060(5) Uani 1 1 d D . . . .
H16A H 1.453437 0.606533 -0.104005 0.072 Uiso 1 1 calc R U . . .
H16B H 1.423534 0.606643 -0.183106 0.072 Uiso 1 1 calc R U . . .
C167 C 1.5167(8) 0.5652(2) -0.2201(6) 0.061(5) Uani 1 1 d G . . . .
H167 H 1.482305 0.571880 -0.258017 0.074 Uiso 1 1 calc R U . . .
C162 C 1.5223(9) 0.57882(17) -0.1595(7) 0.071(6) Uani 1 1 d G . . . .
C163 C 1.5726(10) 0.5691(2) -0.1040(5) 0.066(5) Uani 1 1 d G . . . .
H163 H 1.576438 0.578364 -0.062585 0.079 Uiso 1 1 calc R U . . .
C164 C 1.6173(9) 0.5457(2) -0.1093(5) 0.065(5) Uani 1 1 d G . . . .
H164 H 1.651708 0.539002 -0.071408 0.077 Uiso 1 1 calc R U . . .
C165 C 1.6117(8) 0.53206(17) -0.1700(6) 0.050(4) Uani 1 1 d G . . . .
C166 C 1.5614(8) 0.54182(19) -0.2254(5) 0.049(4) Uani 1 1 d G . . . .
H166 H 1.557577 0.532517 -0.266841 0.058 Uiso 1 1 calc R U . . .
C168 C 1.6626(12) 0.5079(4) -0.1782(10) 0.056(5) Uani 1 1 d . . . . .
H16C H 1.720314 0.508155 -0.149559 0.067 Uiso 1 1 calc R U . . .
H16D H 1.680816 0.505975 -0.226328 0.067 Uiso 1 1 calc R U . . .
C6 C 1.1088(6) 0.45674(15) 0.0495(4) 0.036(3) Uani 1 1 d G . . . .
C5 C 1.0259(5) 0.46570(17) 0.0203(4) 0.034(3) Uani 1 1 d G . . . .
H5A H 0.976123 0.454233 0.010348 0.041 Uiso 1 1 calc R U . . .
C4 C 1.0158(5) 0.49145(18) 0.0055(5) 0.051(4) Uani 1 1 d G . . . .
H4A H 0.959088 0.497570 -0.014508 0.061 Uiso 1 1 calc R U . . .
C3 C 1.0886(7) 0.50823(14) 0.0200(5) 0.049(4) Uani 1 1 d G . . . .
H3A H 1.081638 0.525822 0.009915 0.058 Uiso 1 1 calc R U . . .
C2 C 1.1715(6) 0.49927(17) 0.0493(5) 0.047(4) Uani 1 1 d G . . . .
H2A H 1.221224 0.510736 0.059194 0.057 Uiso 1 1 calc R U . . .
C1 C 1.1816(5) 0.47352(19) 0.0640(4) 0.036(3) Uani 1 1 d G . . . .
C42 C 1.3077(11) 0.4731(3) 0.1540(7) 0.042(4) Uani 1 1 d . . . . .
H42A H 1.374241 0.468500 0.161184 0.050 Uiso 1 1 calc R U . . .
H42B H 1.303664 0.491914 0.152447 0.050 Uiso 1 1 calc R U . . .
C40 C 1.1692(6) 0.47488(15) 0.2296(4) 0.039(3) Uani 1 1 d G . . . .
H40 H 1.146013 0.488983 0.204045 0.046 Uiso 1 1 calc R U . . .
C39 C 1.2537(6) 0.46373(17) 0.2129(4) 0.032(3) Uani 1 1 d G . . . .
C38 C 1.2875(5) 0.44309(18) 0.2502(4) 0.040(3) Uani 1 1 d G . . . .
H38 H 1.345290 0.435470 0.238803 0.048 Uiso 1 1 calc R U . . .
C37 C 1.2369(6) 0.43361(16) 0.3042(4) 0.041(4) Uani 1 1 d G . . . .
H37 H 1.260026 0.419506 0.329760 0.049 Uiso 1 1 calc R U . . .
C36 C 1.1524(6) 0.44476(18) 0.3209(4) 0.036(3) Uani 1 1 d G . . . .
C41 C 1.1185(5) 0.46540(18) 0.2836(4) 0.042(4) Uani 1 1 d G . . . .
H41 H 1.060748 0.473019 0.295004 0.050 Uiso 1 1 calc R U . . .
C35 C 1.0983(11) 0.4348(3) 0.3810(7) 0.044(4) Uani 1 1 d . . . . .
H35A H 1.098755 0.415983 0.380496 0.053 Uiso 1 1 calc R U . . .
H35B H 1.032503 0.440537 0.376838 0.053 Uiso 1 1 calc R U . . .
C34 C 1.1397(7) 0.47149(16) 0.4603(5) 0.042(4) Uani 1 1 d G . . . .
C33 C 1.1960(7) 0.4880(2) 0.4240(5) 0.055(5) Uani 1 1 d G . . . .
H33 H 1.240289 0.481333 0.393325 0.066 Uiso 1 1 calc R U . . .
C32 C 1.1877(9) 0.5141(2) 0.4327(6) 0.067(5) Uani 1 1 d G . . . .
H32 H 1.226185 0.525365 0.407888 0.080 Uiso 1 1 calc R U . . .
C31 C 1.1229(10) 0.52380(16) 0.4776(7) 0.073(6) Uani 1 1 d G . . . .
H31 H 1.117201 0.541676 0.483556 0.088 Uiso 1 1 calc R U . . .
C30 C 1.0666(8) 0.5073(2) 0.5139(5) 0.063(5) Uani 1 1 d G . . . .
H30 H 1.022319 0.513954 0.544662 0.076 Uiso 1 1 calc R U . . .
C29 C 1.0749(7) 0.4812(2) 0.5053(5) 0.045(4) Uani 1 1 d G . . . .
C28 C 0.9249(12) 0.4663(4) 0.5400(7) 0.046(4) Uani 1 1 d . . . . .
H28A H 0.908849 0.484670 0.539755 0.055 Uiso 1 1 calc R U . . .
H28B H 0.895535 0.458477 0.580054 0.055 Uiso 1 1 calc R U . . .
C26 C 0.8822(7) 0.46786(16) 0.4146(4) 0.051(4) Uani 1 1 d G . . . .
H26 H 0.901807 0.485139 0.414676 0.062 Uiso 1 1 calc R U . . .
C25 C 0.8851(7) 0.4539(2) 0.4748(3) 0.044(4) Uani 1 1 d G . . . .
C24 C 0.8564(7) 0.4286(2) 0.4747(3) 0.054(5) Uani 1 1 d G . . . .
H24A H 0.858328 0.419069 0.515789 0.065 Uiso 1 1 calc R U . . .
C23 C 0.8249(7) 0.41730(15) 0.4144(4) 0.042(4) Uani 1 1 d G . . . .
H23A H 0.805301 0.400023 0.414374 0.050 Uiso 1 1 calc R U . . .
C22 C 0.8221(7) 0.43127(18) 0.3543(3) 0.037(3) Uani 1 1 d G . . . .
C27 C 0.8507(7) 0.45655(18) 0.3544(3) 0.047(4) Uani 1 1 d G . . . .
H27 H 0.848780 0.466092 0.313258 0.056 Uiso 1 1 calc R U . . .
C21 C 0.7888(10) 0.4181(4) 0.2906(7) 0.047(4) Uani 1 1 d . . . . .
H21A H 0.817220 0.426642 0.251098 0.057 Uiso 1 1 calc R U . . .
H21B H 0.812106 0.400359 0.291659 0.057 Uiso 1 1 calc R U . . .
C20 C 0.6420(6) 0.44238(17) 0.2562(4) 0.031(2) Uani 1 1 d G U . . .
C19 C 0.6387(6) 0.4637(2) 0.2980(4) 0.051(3) Uani 1 1 d G U . . .
H19A H 0.660276 0.462667 0.343977 0.061 Uiso 1 1 calc R U . . .
C18 C 0.6037(7) 0.48656(18) 0.2724(5) 0.060(3) Uani 1 1 d G U . . .
H18A H 0.601436 0.501136 0.300979 0.072 Uiso 1 1 calc R U . . .
C17 C 0.5721(8) 0.48808(18) 0.2051(5) 0.057(3) Uani 1 1 d G U . . .
H17A H 0.548220 0.503700 0.187639 0.068 Uiso 1 1 calc R U . . .
C16 C 0.5754(7) 0.4668(2) 0.1633(4) 0.053(3) Uani 1 1 d G U . . .
H16E H 0.553844 0.467796 0.117295 0.063 Uiso 1 1 calc R U . . .
C15 C 0.6104(6) 0.44390(18) 0.1888(4) 0.044(2) Uani 1 1 d G U . . .
C14 C 0.6705(9) 0.4246(4) 0.0835(6) 0.041(3) Uani 1 1 d . U . . .
H14E H 0.653317 0.411504 0.049298 0.049 Uiso 1 1 calc R U . . .
H14F H 0.653615 0.441473 0.064261 0.049 Uiso 1 1 calc R U . . .
C12 C 0.8172(5) 0.44492(15) 0.1266(4) 0.035(2) Uani 1 1 d G U . . .
H12 H 0.781181 0.459528 0.137146 0.042 Uiso 1 1 calc R U . . .
C11 C 0.7743(4) 0.42369(18) 0.0975(4) 0.034(2) Uani 1 1 d G U . . .
C10 C 0.8271(6) 0.40232(15) 0.0821(4) 0.039(2) Uani 1 1 d G U . . .
H10 H 0.797751 0.387811 0.062248 0.047 Uiso 1 1 calc R U . . .
C9 C 0.9227(5) 0.40217(15) 0.0958(4) 0.036(2) Uani 1 1 d G U . . .
H9 H 0.958755 0.387566 0.085330 0.043 Uiso 1 1 calc R U . . .
C8 C 0.9656(4) 0.42340(17) 0.1249(4) 0.034(2) Uani 1 1 d G U . . .
C13 C 0.9129(5) 0.44477(15) 0.1403(4) 0.036(2) Uani 1 1 d G U . . .
H13C H 0.942188 0.459283 0.160228 0.043 Uiso 1 1 calc R U . . .
C7 C 1.0740(9) 0.4234(3) 0.1355(6) 0.032(3) Uani 1 1 d . . . . .
H7A H 1.091921 0.435876 0.171337 0.038 Uiso 1 1 calc R U . . .
H7B H 1.095297 0.406377 0.150458 0.038 Uiso 1 1 calc R U . . .
C43 C 0.9664(5) 0.3475(2) 0.2049(4) 0.044(4) Uani 1 1 d DG . . . .
C44 C 0.9393(5) 0.3572(2) 0.2673(5) 0.045(4) Uani 1 1 d G . . . .
H44 H 0.875159 0.357398 0.278673 0.054 Uiso 1 1 calc R U . . .
C45 C 1.0061(6) 0.3667(2) 0.3130(4) 0.054(5) Uani 1 1 d G . . . .
H45 H 0.987597 0.373366 0.355672 0.065 Uiso 1 1 calc R U . . .
C46 C 1.0999(6) 0.3665(2) 0.2964(4) 0.043(3) Uani 1 1 d G . . . .
H46 H 1.145592 0.372964 0.327619 0.051 Uiso 1 1 calc R U . . .
C47 C 1.1270(5) 0.35676(19) 0.2340(5) 0.040(3) Uani 1 1 d G . . . .
H47 H 1.191149 0.356592 0.222566 0.048 Uiso 1 1 calc R U . . .
C48 C 1.0602(6) 0.3473(2) 0.1882(4) 0.039(3) Uani 1 1 d DG . . . .
C49 C 1.1239(10) 0.3098(3) 0.1264(8) 0.041(4) Uani 1 1 d D . . . .
H49A H 1.131745 0.302779 0.080035 0.049 Uiso 1 1 calc R U . . .
H49B H 1.078927 0.298751 0.150186 0.049 Uiso 1 1 calc R U . . .
C55 C 1.2248(5) 0.29990(18) 0.2319(5) 0.048(4) Uani 1 1 d G . . . .
H55 H 1.170300 0.293767 0.253281 0.058 Uiso 1 1 calc R U . . .
C50 C 1.2194(5) 0.30886(18) 0.1654(4) 0.037(3) Uani 1 1 d G . . . .
C51 C 1.2992(6) 0.31783(19) 0.1341(4) 0.038(3) Uani 1 1 d G . . . .
H51 H 1.295534 0.323955 0.088626 0.045 Uiso 1 1 calc R U . . .
C52 C 1.3843(5) 0.31783(19) 0.1695(4) 0.045(4) Uani 1 1 d G . . . .
H52 H 1.438865 0.323958 0.148180 0.055 Uiso 1 1 calc R U . . .
C53 C 1.3897(5) 0.30886(18) 0.2361(4) 0.035(3) Uani 1 1 d G . . . .
C54 C 1.3100(6) 0.29990(19) 0.2673(4) 0.046(4) Uani 1 1 d G . . . .
H54 H 1.313634 0.293770 0.312837 0.056 Uiso 1 1 calc R U . . .
C56 C 1.4838(13) 0.3080(3) 0.2721(11) 0.064(5) Uani 1 1 d . . . . .
H56A H 1.521285 0.322658 0.256550 0.076 Uiso 1 1 calc R U . . .
H56B H 1.474337 0.310179 0.321615 0.076 Uiso 1 1 calc R U . . .
C57 C 1.5582(8) 0.2799(2) 0.1905(4) 0.050(3) Uani 1 1 d G . . . .
C58 C 1.6142(8) 0.29630(18) 0.1535(6) 0.053(3) Uani 1 1 d G . . . .
H58 H 1.641732 0.310740 0.174952 0.064 Uiso 1 1 calc R U . . .
C59 C 1.6297(8) 0.2915(2) 0.0850(5) 0.062(4) Uani 1 1 d G . . . .
H59 H 1.667951 0.302686 0.059690 0.074 Uiso 1 1 calc R U . . .
C60 C 1.5894(8) 0.2704(2) 0.0535(4) 0.059(4) Uani 1 1 d G . . . .
H60 H 1.600016 0.267110 0.006747 0.070 Uiso 1 1 calc R U . . .
C61 C 1.5334(8) 0.2540(2) 0.0906(5) 0.053(3) Uani 1 1 d G . . . .
H61 H 1.505862 0.239588 0.069066 0.063 Uiso 1 1 calc R U . . .
C62 C 1.5179(7) 0.25881(18) 0.1590(5) 0.042(3) Uani 1 1 d G . . . .
C63 C 1.3554(13) 0.2429(3) 0.1758(7) 0.053(5) Uani 1 1 d . . . . .
H63A H 1.329738 0.260124 0.183887 0.064 Uiso 1 1 calc R U . . .
H63B H 1.351016 0.239725 0.126150 0.064 Uiso 1 1 calc R U . . .
C69 C 1.2338(10) 0.23021(17) 0.2637(7) 0.067(5) Uani 1 1 d G . . . .
H69 H 1.232408 0.247243 0.279939 0.080 Uiso 1 1 calc R U . . .
C64 C 1.2924(9) 0.2236(2) 0.2110(6) 0.072(5) Uani 1 1 d G . . . .
C65 C 1.2945(9) 0.1987(2) 0.1873(6) 0.063(4) Uani 1 1 d G . . . .
H65 H 1.334560 0.194238 0.151315 0.076 Uiso 1 1 calc R U . . .
C66 C 1.2378(9) 0.18036(18) 0.2163(7) 0.073(5) Uani 1 1 d G . . . .
H66 H 1.239229 0.163328 0.200152 0.088 Uiso 1 1 calc R U . . .
C67 C 1.1792(9) 0.1869(2) 0.2691(7) 0.070(5) Uani 1 1 d G . . . .
C68 C 1.1772(9) 0.2118(2) 0.2928(6) 0.085(7) Uani 1 1 d G . . . .
H68 H 1.137076 0.216332 0.328777 0.102 Uiso 1 1 calc R U . . .
C70 C 1.1139(13) 0.1686(5) 0.2996(11) 0.092(5) Uani 1 1 d D U . . .
H70A H 1.098478 0.174678 0.345743 0.110 Uiso 1 1 calc R U . . .
H70B H 1.146493 0.152046 0.305075 0.110 Uiso 1 1 calc R U . . .
C71 C 0.9560(9) 0.1844(3) 0.2820(9) 0.092(4) Uani 1 1 d DG U . . .
C72 C 0.9175(10) 0.1848(3) 0.3464(7) 0.095(4) Uani 1 1 d G U . . .
H72 H 0.944713 0.174916 0.382221 0.114 Uiso 1 1 calc R U . . .
C73 C 0.8394(10) 0.1997(3) 0.3585(6) 0.098(5) Uani 1 1 d G U . . .
H73 H 0.813124 0.199981 0.402540 0.117 Uiso 1 1 calc R U . . .
C74 C 0.7996(8) 0.2142(2) 0.3062(8) 0.093(4) Uani 1 1 d G U . . .
H74 H 0.746198 0.224327 0.314408 0.112 Uiso 1 1 calc R U . . .
C75 C 0.8380(10) 0.2137(3) 0.2417(7) 0.092(4) Uani 1 1 d G U . . .
H75 H 0.810861 0.223609 0.205957 0.110 Uiso 1 1 calc R U . . .
C76 C 0.9162(11) 0.1988(3) 0.2297(6) 0.090(4) Uani 1 1 d DG U . . .
C77 C 1.0284(19) 0.2198(4) 0.1532(16) 0.111(10) Uani 1 1 d D . . . .
H77A H 1.060899 0.217727 0.109567 0.133 Uiso 1 1 calc R U . . .
H77B H 1.075981 0.219167 0.190582 0.133 Uiso 1 1 calc R U . . .
C83 C 0.9846(8) 0.2593(2) 0.2152(5) 0.055(4) Uani 1 1 d G . . . .
H83 H 1.019992 0.252559 0.252475 0.066 Uiso 1 1 calc R U . . .
C78 C 0.9782(7) 0.24603(17) 0.1541(6) 0.058(5) Uani 1 1 d G . . . .
C79 C 0.9264(8) 0.2559(2) 0.0996(5) 0.067(6) Uani 1 1 d G . . . .
H79 H 0.922055 0.246851 0.057812 0.080 Uiso 1 1 calc R U . . .
C80 C 0.8810(7) 0.2792(2) 0.1062(5) 0.055(5) Uani 1 1 d G . . . .
H80 H 0.845607 0.285951 0.068954 0.066 Uiso 1 1 calc R U . . .
C81 C 0.8874(7) 0.29248(17) 0.1673(6) 0.052(5) Uani 1 1 d G . . . .
C82 C 0.9392(8) 0.2826(2) 0.2218(5) 0.071(6) Uani 1 1 d G . . . .
H82 H 0.943543 0.291660 0.263617 0.086 Uiso 1 1 calc R U . . .
C84 C 0.8366(10) 0.3188(3) 0.1721(8) 0.041(3) Uani 1 1 d D . . . .
H84A H 0.779219 0.318314 0.143091 0.049 Uiso 1 1 calc R U . . .
H84B H 0.817537 0.321559 0.219714 0.049 Uiso 1 1 calc R U . . .
C4S C 1.409(3) 0.3802(9) -0.7792(15) 0.035(6) Uani 0.626(10) 1 d . U P A 1
H4SA H 1.361484 0.381259 -0.815825 0.053 Uiso 0.626(10) 1 calc R U P A 1
H4SB H 1.461155 0.369690 -0.794156 0.053 Uiso 0.626(10) 1 calc R U P A 1
H4SC H 1.431561 0.397328 -0.767978 0.053 Uiso 0.626(10) 1 calc R U P A 1
C3S C 1.3678(15) 0.3687(4) -0.7188(9) 0.024(4) Uani 0.626(10) 1 d . U P A 1
N2S N 1.3387(17) 0.3589(6) -0.6682(11) 0.031(4) Uani 0.626(10) 1 d . U P A 1
N1S N 1.1558(11) 0.4664(3) -0.3352(7) 0.054(4) Uani 1 1 d . . . . .
C1S C 1.1263(10) 0.4570(3) -0.2857(7) 0.035(3) Uani 1 1 d . . . . .
C2S C 1.0912(11) 0.4443(3) -0.2260(8) 0.046(4) Uani 1 1 d . . . . .
H2SA H 1.060395 0.456708 -0.196804 0.055 Uiso 1 1 calc R U . . .
H2SB H 1.143256 0.436350 -0.200645 0.055 Uiso 1 1 calc R U . . .
H2SC H 1.046194 0.431144 -0.240140 0.055 Uiso 1 1 calc R U . . .
N3S N 1.1203(19) 0.2751(5) -0.6177(10) 0.171(14) Uani 1 1 d . . . . .
C5S C 1.1217(14) 0.2973(5) -0.5976(8) 0.104(8) Uani 1 1 d . . . . .
C6S C 1.1445(14) 0.3211(3) -0.5734(9) 0.080(5) Uani 1 1 d . . . . .
H6SA H 1.201455 0.327020 -0.595110 0.096 Uiso 1 1 calc R U . . .
H6SB H 1.154937 0.320278 -0.523937 0.096 Uiso 1 1 calc R U . . .
H6SC H 1.093212 0.332903 -0.583887 0.096 Uiso 1 1 calc R U . . .
N6S N 0.7263(14) 0.2873(5) 0.3216(10) 0.112(9) Uani 1 1 d . . . . .
C11S C 0.7876(11) 0.2763(4) 0.3515(10) 0.083(6) Uani 1 1 d . . . . .
C12S C 0.8692(19) 0.2647(4) 0.3918(13) 0.150(12) Uani 1 1 d . . . . .
H12D H 0.896426 0.250805 0.365599 0.180 Uiso 1 1 calc R U . . .
H12E H 0.846976 0.258118 0.435271 0.180 Uiso 1 1 calc R U . . .
H12F H 0.916769 0.277809 0.400610 0.180 Uiso 1 1 calc R U . . .
O1W O 1.7640(15) 0.5408(6) -0.3248(13) 0.167(10) Uani 1 1 d . . . . .
O3W O 1.072(6) 0.5462(11) -0.735(3) 0.27(4) Uani 0.5 1 d . . P . .
O2W O 1.581(4) 0.5456(6) 0.0848(13) 0.26(3) Uani 0.75 1 d . . P . .
C9S C 1.868(2) 0.5139(4) 0.1863(15) 0.145(12) Uani 1 1 d D . . . .
C10S C 1.818(3) 0.5260(4) 0.1315(15) 0.163(14) Uani 1 1 d D . . . .
H10G H 1.791309 0.513028 0.101020 0.245 Uiso 1 1 calc R U . . .
H10H H 1.860618 0.536883 0.106117 0.245 Uiso 1 1 calc R U . . .
H10I H 1.767690 0.536419 0.149957 0.245 Uiso 1 1 calc R U . . .
N5S N 1.904(2) 0.5038(4) 0.2302(13) 0.149(9) Uani 1 1 d D . . . .
C8S C 1.215(3) 0.5954(8) -0.461(2) 0.118(16) Uani 0.5 1 d D U P . .
H8SA H 1.157388 0.586487 -0.449506 0.176 Uiso 0.5 1 calc R U P . .
H8SB H 1.202127 0.613670 -0.465821 0.176 Uiso 0.5 1 calc R U P . .
H8SC H 1.262337 0.592706 -0.425246 0.176 Uiso 0.5 1 calc R U P . .
C7S C 1.249(4) 0.5857(8) -0.525(2) 0.133(15) Uani 0.5 1 d D U P . .
N4S N 1.276(4) 0.5774(6) -0.575(2) 0.157(17) Uani 0.5 1 d D U P . .
O5W O 1.393(4) 0.3774(13) -0.776(3) 0.09(2) Uani 0.374(10) 1 d . U P A 2
O4W O 1.356(4) 0.3590(12) -0.688(3) 0.089(19) Uani 0.374(10) 1 d . U P A 2

loop_
_atom_site_aniso_label
_atom_site_aniso_U_11
_atom_site_aniso_U_22
_atom_site_aniso_U_33
_atom_site_aniso_U_23
_atom_site_aniso_U_13
_atom_site_aniso_U_12
C1C 0.058(10) 0.070(11) 0.088(10) -0.018(8) 0.030(8) 0.000(8)
C2C 0.075(9) 0.098(11) 0.091(9) -0.009(7) 0.026(7) 0.010(8)
C3C 0.106(12) 0.113(13) 0.093(10) -0.018(10) 0.025(9) 0.019(10)
C4C 0.072(9) 0.082(11) 0.085(11) -0.005(8) 0.027(8) 0.007(8)
C5C 0.075(12) 0.099(15) 0.095(16) 0.010(12) 0.024(12) 0.012(10)
C6C 0.058(11) 0.065(12) 0.086(14) 0.001(10) -0.013(10) -0.009(9)
C11C 0.064(11) 0.067(12) 0.095(14) 0.005(10) -0.008(10) -0.005(9)
C10C 0.069(12) 0.070(13) 0.099(14) 0.005(10) -0.002(10) -0.002(9)
C9C 0.067(12) 0.082(13) 0.099(14) 0.013(10) -0.002(10) 0.002(9)
C8C 0.062(11) 0.077(13) 0.094(14) 0.009(10) -0.006(10) -0.003(9)
C7C 0.062(11) 0.067(12) 0.088(14) 0.002(10) -0.009(10) -0.006(9)
O1C 0.024(9) 0.075(13) 0.091(10) -0.023(9) 0.034(8) 0.000(9)
O3C 0.125(14) 0.14(2) 0.124(16) -0.046(14) 0.007(11) 0.022(13)
O2C 0.121(13) 0.152(19) 0.133(18) -0.043(15) 0.027(11) 0.036(13)
O4C 0.081(11) 0.083(12) 0.090(13) -0.003(9) 0.027(11) 0.000(10)
O5C 0.071(9) 0.090(12) 0.099(13) 0.006(10) 0.028(9) 0.010(8)
N1C 0.070(9) 0.084(11) 0.088(11) -0.004(8) 0.023(8) 0.004(8)
C1D 0.052(9) 0.117(13) 0.119(11) -0.026(8) 0.026(8) -0.005(9)
C2D 0.057(7) 0.132(11) 0.116(10) -0.020(9) 0.032(7) 0.000(7)
C3D 0.066(8) 0.145(12) 0.141(14) -0.002(10) 0.040(9) -0.008(8)
C4D 0.064(7) 0.131(13) 0.084(9) -0.032(9) 0.025(6) 0.001(8)
C5D 0.064(8) 0.141(16) 0.083(12) -0.037(11) 0.009(8) 0.003(10)
C6D 0.094(15) 0.111(15) 0.122(16) -0.043(12) 0.039(12) -0.020(11)
C7D 0.093(15) 0.113(15) 0.128(16) -0.038(12) 0.043(12) -0.012(11)
C8D 0.089(14) 0.115(15) 0.136(16) -0.038(12) 0.044(12) -0.015(11)
C9D 0.087(14) 0.109(15) 0.134(16) -0.042(12) 0.047(12) -0.018(10)
C10D 0.105(15) 0.103(14) 0.137(16) -0.045(12) 0.053(12) -0.021(11)
C11D 0.098(15) 0.107(14) 0.131(16) -0.040(12) 0.047(11) -0.021(11)
O1D 0.042(10) 0.068(12) 0.121(10) -0.018(9) 0.022(8) -0.009(9)
O2D 0.067(8) 0.192(17) 0.17(2) 0.004(17) 0.049(11) -0.004(9)
O3D 0.070(12) 0.142(11) 0.162(19) -0.009(12) 0.044(13) -0.019(9)
O4D 0.085(12) 0.20(2) 0.088(9) -0.017(10) 0.031(8) 0.000(13)
O5D 0.057(7) 0.125(13) 0.075(9) -0.042(9) 0.014(6) -0.004(8)
N1D 0.056(6) 0.119(12) 0.090(9) -0.029(9) 0.028(6) -0.002(7)
N1B 0.096(18) 0.085(14) 0.124(19) 0.023(12) 0.077(14) 0.000(12)
C1B 0.096(18) 0.084(15) 0.13(2) 0.023(13) 0.075(14) -0.001(12)
C2B 0.104(18) 0.085(13) 0.14(2) 0.022(13) 0.066(14) -0.001(12)
C3B 0.110(18) 0.086(13) 0.14(2) 0.018(12) 0.062(14) 0.002(11)
C4B 0.120(19) 0.091(14) 0.15(2) 0.019(13) 0.053(15) -0.003(12)
C5B 0.116(19) 0.092(15) 0.15(2) 0.022(14) 0.052(15) -0.008(13)
C6B 0.108(19) 0.091(15) 0.14(2) 0.024(14) 0.062(14) -0.006(13)
C7B 0.095(18) 0.085(14) 0.12(2) 0.022(13) 0.078(14) -0.003(12)
C8B 0.099(17) 0.085(13) 0.123(19) 0.021(12) 0.076(13) 0.000(11)
N1A 0.064(9) 0.064(7) 0.060(9) -0.004(7) 0.018(6) 0.003(6)
C1A 0.067(9) 0.062(9) 0.066(9) -0.003(7) 0.015(7) 0.002(7)
C2A 0.068(9) 0.063(7) 0.062(9) -0.008(6) 0.017(7) 0.003(6)
C3A 0.068(9) 0.059(7) 0.055(8) -0.016(6) 0.019(6) 0.006(6)
C4A 0.074(9) 0.066(8) 0.064(10) -0.018(7) 0.014(7) 0.002(7)
C5A 0.073(10) 0.071(9) 0.064(10) -0.017(8) 0.012(7) 0.002(7)
C6A 0.065(9) 0.072(9) 0.067(10) -0.013(7) 0.016(7) 0.006(7)
C7A 0.053(9) 0.065(8) 0.047(8) -0.011(6) 0.030(6) 0.008(6)
C8A 0.061(8) 0.059(7) 0.053(8) -0.014(6) 0.023(6) 0.008(6)
C9A 0.133(12) 0.074(10) 0.130(12) 0.013(10) -0.004(10) 0.003(10)
C10A 0.133(10) 0.094(9) 0.127(11) 0.015(9) -0.001(8) 0.004(9)
C12A 0.132(10) 0.094(11) 0.123(11) 0.009(9) -0.004(9) 0.011(9)
C13A 0.124(12) 0.11(2) 0.113(18) -0.008(18) 0.013(13) 0.026(15)
C11A 0.144(12) 0.105(11) 0.136(12) 0.025(9) 0.000(10) 0.000(9)
O2A 0.164(19) 0.103(15) 0.159(18) 0.037(14) 0.024(14) 0.004(14)
O3A 0.130(14) 0.070(13) 0.120(11) 0.015(10) -0.009(10) 0.018(12)
O4A 0.134(10) 0.103(13) 0.127(12) 0.013(11) 0.000(9) 0.015(9)
O1A 0.17(2) 0.103(11) 0.16(2) 0.026(13) 0.013(16) 0.006(13)
N2A 0.134(10) 0.094(11) 0.118(11) 0.011(9) -0.002(8) 0.006(9)
Pd7 0.0128(5) 0.0457(6) 0.0262(4) 0.0007(4) 0.0012(3) -0.0021(4)
Pd9 0.0269(6) 0.0560(8) 0.0294(5) -0.0048(5) 0.0008(4) -0.0004(5)
Pd8 0.0197(5) 0.0532(7) 0.0340(5) 0.0001(4) 0.0024(4) -0.0003(5)
Pd10 0.0203(6) 0.0481(7) 0.0477(6) 0.0012(5) 0.0039(4) -0.0056(5)
Pd11 0.0724(11) 0.0421(8) 0.0638(8) 0.0037(6) 0.0115(7) 0.0133(8)
Pd12 0.0938(15) 0.0465(10) 0.1247(15) -0.0025(9) 0.0442(12) -0.0128(9)
Pd1 0.0130(5) 0.0471(7) 0.0268(4) 0.0006(4) 0.0011(3) -0.0029(4)
Pd3 0.0268(6) 0.0531(7) 0.0295(5) -0.0054(4) 0.0016(4) -0.0010(5)
Pd2 0.0190(5) 0.0540(7) 0.0333(5) -0.0017(4) 0.0031(4) -0.0016(5)
Pd4 0.0206(6) 0.0496(8) 0.0461(6) 0.0032(5) 0.0045(4) -0.0054(5)
Pd5 0.0647(10) 0.0423(8) 0.0611(8) -0.0003(6) 0.0106(7) 0.0063(7)
Pd6 0.0617(11) 0.0624(12) 0.1455(17) -0.0345(11) 0.0411(11) -0.0161(9)
Cl14 0.0252(18) 0.044(2) 0.0371(16) 0.0022(14) 0.0006(13) -0.0043(16)
Cl13 0.0148(15) 0.057(2) 0.0345(14) -0.0015(14) -0.0014(12) 0.0000(15)
Cl18 0.0323(19) 0.060(3) 0.0467(18) -0.0052(16) 0.0041(15) 0.0006(18)
Cl17 0.030(2) 0.069(3) 0.0343(16) -0.0004(15) 0.0056(13) -0.0032(18)
Cl16 0.040(2) 0.062(3) 0.0417(18) 0.0078(17) 0.0081(16) 0.0062(19)
Cl15 0.042(2) 0.050(2) 0.0483(19) -0.0058(16) 0.0001(16) 0.0000(19)
Cl19 0.028(2) 0.066(3) 0.058(2) 0.007(2) -0.0011(17) -0.008(2)
Cl20 0.0263(19) 0.068(3) 0.0488(19) 0.0000(17) 0.0095(15) -0.0093(18)
Cl21 0.166(7) 0.065(4) 0.058(3) -0.003(2) 0.005(3) 0.024(4)
Cl22 0.120(5) 0.049(3) 0.082(3) 0.008(2) 0.012(3) 0.007(3)
Cl23 0.050(3) 0.056(3) 0.134(5) -0.002(3) 0.038(3) -0.005(2)
Cl24 0.078(4) 0.080(4) 0.119(5) -0.003(3) 0.035(3) 0.001(3)
Cl2 0.0186(16) 0.052(2) 0.0318(15) 0.0025(14) 0.0025(12) -0.0033(15)
Cl1 0.0135(15) 0.057(2) 0.0367(15) -0.0016(14) -0.0008(12) -0.0034(15)
Cl6 0.034(2) 0.051(2) 0.0479(18) -0.0048(16) 0.0034(15) -0.0011(17)
Cl5 0.039(2) 0.064(3) 0.0328(16) -0.0023(15) 0.0028(14) 0.0004(19)
Cl4 0.0278(19) 0.062(3) 0.0450(18) 0.0043(17) 0.0041(15) 0.0023(18)
Cl3 0.046(2) 0.059(3) 0.0394(18) -0.0081(16) 0.0009(16) -0.007(2)
Cl7 0.0243(19) 0.068(3) 0.057(2) 0.003(2) -0.0010(16) -0.006(2)
Cl8 0.029(2) 0.061(3) 0.0443(18) 0.0047(16) 0.0031(15) -0.0076(18)
Cl9 0.093(4) 0.059(3) 0.067(3) 0.001(2) 0.005(3) 0.015(3)
Cl10 0.106(4) 0.041(3) 0.079(3) 0.004(2) 0.036(3) 0.004(3)
Cl11 0.167(7) 0.042(3) 0.218(8) -0.044(4) 0.107(7) -0.033(4)
Cl12 0.134(7) 0.177(9) 0.137(7) -0.078(6) 0.024(6) -0.009(7)
N14 0.017(5) 0.054(8) 0.024(4) 0.002(4) -0.001(4) -0.005(5)
N13 0.019(5) 0.041(7) 0.028(5) 0.002(4) 0.010(4) 0.007(5)
N18 0.024(6) 0.048(7) 0.033(5) -0.004(5) 0.007(4) -0.007(5)
N17 0.029(6) 0.070(9) 0.028(5) -0.013(5) -0.003(5) 0.000(6)
N16 0.023(5) 0.059(5) 0.026(4) -0.004(3) 0.004(4) 0.000(4)
N15 0.016(5) 0.056(5) 0.035(4) -0.004(4) -0.006(4) 0.001(4)
N19 0.015(5) 0.042(7) 0.053(5) -0.006(5) 0.010(4) 0.000(4)
N20 0.019(5) 0.033(6) 0.049(5) -0.001(4) 0.001(4) -0.002(5)
N21 0.050(8) 0.027(6) 0.068(6) 0.002(4) 0.004(5) 0.009(5)
N22 0.049(8) 0.038(7) 0.075(8) 0.004(6) 0.012(6) -0.019(6)
N23 0.075(9) 0.039(8) 0.237(19) -0.062(9) 0.073(10) -0.017(6)
N24 0.078(11) 0.028(7) 0.140(11) -0.004(7) 0.044(9) -0.005(7)
N2 0.021(5) 0.046(7) 0.028(5) 0.001(4) 0.000(4) -0.002(5)
N1 0.023(6) 0.056(8) 0.028(5) 0.002(5) -0.002(4) -0.014(5)
N6 0.041(8) 0.065(9) 0.024(5) -0.003(5) 0.004(5) 0.002(7)
N5 0.047(8) 0.046(7) 0.028(5) 0.001(5) -0.011(5) 0.008(6)
N4 0.022(5) 0.056(5) 0.040(5) 0.001(4) 0.004(4) -0.005(4)
N3 0.016(5) 0.060(5) 0.030(4) 0.003(4) 0.007(4) -0.013(4)
N7 0.026(6) 0.058(9) 0.054(7) 0.005(6) 0.011(5) -0.010(6)
N8 0.024(6) 0.051(8) 0.040(6) 0.005(5) 0.009(4) -0.008(6)
N9 0.031(7) 0.064(9) 0.053(5) 0.000(5) -0.004(5) 0.007(6)
N10 0.057(8) 0.036(6) 0.058(7) 0.001(5) 0.010(6) 0.017(5)
N11 0.091(9) 0.037(6) 0.116(9) 0.004(6) 0.047(7) -0.031(5)
N12 0.068(9) 0.081(10) 0.120(9) -0.025(8) 0.029(8) -0.021(7)
C90 0.031(7) 0.045(9) 0.021(5) 0.000(5) 0.011(5) 0.001(6)
C89 0.040(9) 0.080(13) 0.031(7) 0.007(7) -0.005(6) -0.003(8)
C88 0.019(6) 0.065(10) 0.033(6) 0.012(6) 0.009(5) 0.013(6)
C87 0.061(11) 0.053(10) 0.038(7) 0.012(6) 0.003(7) 0.000(8)
C86 0.039(8) 0.037(8) 0.048(8) 0.002(6) 0.009(6) 0.007(6)
C85 0.020(6) 0.039(8) 0.040(6) 0.004(5) 0.005(5) 0.000(6)
C126 0.017(7) 0.052(9) 0.034(6) -0.004(6) 0.004(5) -0.004(6)
C122 0.025(7) 0.061(11) 0.039(7) -0.005(7) 0.005(6) -0.001(7)
C123 0.027(8) 0.054(10) 0.034(6) -0.005(6) 0.002(5) 0.010(7)
C124 0.027(8) 0.070(11) 0.028(6) 0.003(6) 0.003(5) 0.001(7)
C125 0.028(8) 0.065(11) 0.033(6) -0.011(6) -0.002(6) 0.001(7)
C120 0.043(9) 0.054(10) 0.027(6) -0.008(6) 0.007(6) -0.008(7)
C121 0.028(8) 0.054(10) 0.036(6) -0.004(6) 0.000(5) -0.002(7)
C119 0.022(6) 0.058(9) 0.023(5) -0.007(5) 0.005(5) 0.002(6)
C118 0.051(10) 0.055(10) 0.034(7) -0.014(7) -0.006(7) 0.003(8)
C117 0.050(10) 0.063(12) 0.043(8) -0.009(7) -0.003(7) -0.009(9)
C116 0.099(17) 0.045(11) 0.063(11) -0.013(8) 0.020(10) -0.007(10)
C115 0.071(13) 0.053(12) 0.085(13) -0.008(9) 0.025(10) -0.014(9)
C114 0.075(13) 0.043(10) 0.049(9) -0.014(7) 0.003(8) 0.011(9)
C113 0.046(10) 0.073(12) 0.041(8) 0.017(8) -0.020(7) 0.002(9)
C112 0.029(8) 0.092(14) 0.040(7) -0.024(8) 0.012(6) 0.005(8)
C107 0.041(9) 0.073(12) 0.032(7) 0.011(7) -0.004(6) -0.006(8)
C108 0.011(6) 0.058(10) 0.052(8) 0.008(7) -0.001(5) -0.002(6)
C109 0.024(8) 0.079(13) 0.037(7) -0.004(7) -0.004(6) 0.021(8)
C110 0.030(8) 0.049(10) 0.065(10) -0.006(7) 0.003(7) -0.014(7)
C111 0.038(9) 0.065(11) 0.033(7) 0.012(7) 0.008(6) 0.001(8)
C106 0.017(7) 0.090(15) 0.040(7) -0.001(8) 0.001(5) 0.001(7)
C105 0.013(6) 0.064(10) 0.037(6) 0.006(6) 0.006(5) -0.006(6)
C104 0.009(4) 0.054(5) 0.029(3) -0.005(3) 0.006(3) -0.009(4)
C103 0.045(7) 0.060(5) 0.041(4) -0.011(3) -0.005(5) 0.005(5)
C102 0.060(8) 0.061(5) 0.057(5) -0.009(4) -0.006(5) 0.010(5)
C101 0.041(7) 0.055(5) 0.057(5) -0.002(4) -0.003(5) 0.008(5)
C100 0.013(5) 0.056(5) 0.049(5) 0.000(3) -0.003(4) 0.000(4)
C99 0.007(4) 0.054(4) 0.034(3) -0.003(3) 0.003(3) -0.001(3)
C98 0.028(6) 0.045(7) 0.034(6) 0.004(6) -0.007(5) -0.002(6)
C94 0.025(5) 0.053(6) 0.027(5) 0.002(5) 0.002(4) -0.009(4)
C95 0.021(5) 0.064(6) 0.025(5) 0.003(5) -0.004(4) 0.000(4)
C96 0.026(5) 0.063(7) 0.042(7) -0.007(6) 0.004(5) 0.001(5)
C97 0.022(5) 0.063(7) 0.033(6) -0.006(5) 0.004(5) -0.006(5)
C92 0.023(5) 0.063(7) 0.029(5) -0.003(5) 0.002(5) -0.005(4)
C93 0.028(5) 0.059(7) 0.036(6) -0.003(5) -0.001(5) 0.000(5)
C91 0.017(6) 0.055(9) 0.031(6) 0.000(6) 0.005(5) -0.002(6)
C127 0.028(5) 0.031(7) 0.052(5) 0.000(5) 0.006(4) -0.004(5)
C128 0.044(7) 0.079(13) 0.060(7) -0.021(7) 0.001(5) 0.016(8)
C129 0.041(7) 0.078(13) 0.054(7) -0.009(7) 0.001(5) 0.010(7)
C130 0.044(7) 0.076(13) 0.052(7) -0.009(7) 0.000(6) 0.009(8)
C131 0.032(6) 0.051(9) 0.049(6) -0.003(5) 0.003(5) -0.006(6)
C132 0.025(5) 0.044(8) 0.047(5) 0.000(5) 0.002(4) 0.001(5)
C133 0.031(8) 0.037(9) 0.055(8) -0.002(6) 0.010(6) -0.007(7)
C135 0.036(9) 0.056(11) 0.060(10) 0.014(8) 0.010(7) 0.001(8)
C134 0.031(8) 0.056(10) 0.048(8) -0.015(7) 0.016(6) -0.004(7)
C139 0.044(9) 0.019(7) 0.058(8) -0.006(5) 0.015(7) -0.013(6)
C138 0.039(9) 0.055(10) 0.037(7) -0.004(6) 0.005(6) 0.005(8)
C137 0.064(12) 0.049(10) 0.049(9) 0.000(7) -0.012(8) 0.016(9)
C136 0.039(9) 0.051(10) 0.049(8) 0.005(7) 0.020(7) -0.005(7)
C140 0.026(7) 0.048(9) 0.044(7) 0.006(6) 0.004(5) 0.012(6)
C141 0.018(5) 0.034(6) 0.072(6) -0.001(4) 0.001(5) 0.000(4)
C142 0.020(6) 0.056(8) 0.086(7) 0.015(6) 0.000(6) -0.006(6)
C143 0.029(7) 0.058(8) 0.085(7) 0.026(6) 0.006(6) 0.014(6)
C144 0.045(8) 0.065(8) 0.067(7) 0.020(6) 0.010(6) 0.017(6)
C145 0.052(9) 0.057(8) 0.070(6) -0.002(5) 0.013(6) 0.002(6)
C146 0.010(5) 0.023(5) 0.072(5) -0.008(4) 0.015(4) -0.003(4)
C147 0.027(9) 0.067(14) 0.138(18) 0.002(12) 0.011(10) -0.007(9)
C149 0.084(17) 0.048(11) 0.17(2) -0.013(12) 0.056(16) -0.013(11)
C148 0.044(9) 0.038(9) 0.107(14) -0.004(8) 0.022(9) -0.007(7)
C153 0.052(11) 0.070(13) 0.126(18) 0.010(12) 0.044(12) 0.005(9)
C152 0.061(12) 0.063(12) 0.103(15) 0.011(10) 0.037(11) 0.017(9)
C151 0.14(2) 0.062(14) 0.099(17) 0.008(12) 0.037(16) -0.021(14)
C150 0.106(19) 0.049(11) 0.123(18) -0.019(11) 0.055(15) -0.011(12)
C154 0.087(10) 0.046(11) 0.24(3) 0.040(14) 0.070(12) -0.009(9)
C155 0.083(10) 0.051(9) 0.144(12) -0.011(8) 0.060(10) 0.001(7)
C156 0.16(2) 0.089(16) 0.128(13) -0.020(11) 0.057(14) 0.048(15)
C157 0.17(3) 0.20(3) 0.16(2) 0.03(2) 0.09(2) 0.11(2)
C158 0.17(3) 0.14(2) 0.18(2) 0.019(17) 0.098(19) 0.09(2)
C159 0.064(11) 0.072(12) 0.153(15) -0.022(10) 0.038(11) -0.003(8)
C160 0.063(9) 0.040(8) 0.145(11) -0.018(7) 0.046(8) -0.019(6)
C161 0.035(8) 0.050(10) 0.094(13) -0.001(9) 0.011(8) 0.002(6)
C167 0.044(11) 0.053(12) 0.088(13) 0.022(9) -0.004(9) -0.019(9)
C162 0.085(16) 0.036(10) 0.093(14) -0.009(9) 0.028(12) -0.010(10)
C163 0.083(15) 0.041(10) 0.075(12) -0.006(8) 0.001(11) -0.017(10)
C164 0.065(14) 0.076(14) 0.054(10) -0.013(9) 0.011(9) -0.007(11)
C165 0.047(10) 0.033(8) 0.070(10) -0.010(7) 0.014(8) -0.009(7)
C166 0.034(9) 0.038(9) 0.074(11) 0.003(7) -0.002(8) -0.008(7)
C168 0.029(9) 0.066(10) 0.073(11) 0.001(8) 0.014(7) -0.020(7)
C6 0.020(7) 0.051(9) 0.037(7) 0.005(6) -0.001(5) 0.004(6)
C5 0.009(5) 0.057(9) 0.035(6) -0.001(6) 0.005(5) 0.008(5)
C4 0.037(9) 0.065(12) 0.051(8) -0.001(8) -0.001(7) 0.011(8)
C3 0.018(6) 0.064(11) 0.064(9) 0.002(8) 0.004(6) 0.021(6)
C2 0.029(8) 0.069(12) 0.044(8) -0.004(7) -0.006(6) -0.006(7)
C1 0.015(6) 0.070(11) 0.023(5) 0.006(6) -0.001(5) 0.005(6)
C42 0.033(8) 0.053(10) 0.039(7) 0.000(6) -0.004(6) -0.012(7)
C40 0.030(8) 0.035(8) 0.051(8) -0.004(6) 0.003(6) 0.005(6)
C39 0.023(7) 0.039(8) 0.035(6) -0.002(5) -0.001(5) -0.012(6)
C38 0.032(8) 0.047(9) 0.041(7) -0.010(6) 0.007(6) 0.006(7)
C37 0.044(9) 0.044(9) 0.034(6) 0.003(6) -0.003(6) 0.007(7)
C36 0.028(7) 0.051(9) 0.029(6) -0.007(6) 0.001(5) -0.001(6)
C41 0.032(8) 0.050(9) 0.044(7) -0.007(6) 0.006(6) 0.016(7)
C35 0.048(9) 0.050(9) 0.033(6) -0.009(6) -0.007(6) -0.010(7)
C34 0.029(8) 0.046(9) 0.049(8) 0.000(6) -0.011(6) -0.006(6)
C33 0.050(11) 0.069(13) 0.047(8) 0.004(8) 0.005(7) -0.020(9)
C32 0.061(12) 0.057(12) 0.081(13) 0.011(9) -0.005(10) -0.022(10)
C31 0.089(16) 0.066(14) 0.063(12) -0.006(10) -0.012(11) 0.007(12)
C30 0.058(12) 0.082(15) 0.050(9) -0.010(9) -0.005(8) 0.013(10)
C29 0.042(9) 0.062(11) 0.031(7) -0.011(6) 0.002(6) -0.011(7)
C28 0.045(9) 0.065(11) 0.029(6) 0.003(6) 0.001(6) 0.009(8)
C26 0.041(10) 0.079(13) 0.033(7) 0.004(7) -0.002(7) 0.010(9)
C25 0.029(8) 0.068(11) 0.034(7) 0.006(7) 0.001(6) -0.012(7)
C24 0.050(10) 0.086(14) 0.026(6) 0.015(7) 0.001(6) -0.002(10)
C23 0.017(6) 0.056(10) 0.052(8) 0.011(7) -0.004(6) -0.002(6)
C22 0.018(6) 0.059(10) 0.035(6) 0.002(6) -0.001(5) -0.005(6)
C27 0.031(8) 0.070(12) 0.038(7) -0.005(7) -0.018(6) -0.011(8)
C21 0.023(8) 0.077(12) 0.041(7) -0.011(7) -0.010(6) 0.009(7)
C20 0.012(4) 0.052(5) 0.031(3) -0.001(3) 0.009(3) -0.011(4)
C19 0.040(7) 0.060(5) 0.052(5) -0.013(4) 0.002(5) -0.001(5)
C18 0.053(7) 0.061(5) 0.067(5) -0.011(4) 0.001(5) 0.002(5)
C17 0.039(7) 0.068(6) 0.063(5) 0.000(4) 0.009(5) 0.004(5)
C16 0.041(7) 0.067(5) 0.050(5) 0.006(4) 0.002(5) 0.004(5)
C15 0.032(5) 0.064(5) 0.036(4) 0.001(3) 0.002(4) -0.002(4)
C14 0.017(5) 0.079(9) 0.028(5) 0.009(6) 0.009(4) -0.006(5)
C12 0.017(4) 0.050(6) 0.039(6) 0.002(5) 0.012(4) -0.003(4)
C11 0.018(4) 0.056(6) 0.030(5) 0.001(4) 0.008(4) -0.007(4)
C10 0.025(5) 0.057(6) 0.035(5) -0.005(5) 0.006(4) -0.005(4)
C9 0.023(4) 0.048(6) 0.037(5) 0.004(5) 0.010(4) -0.004(4)
C8 0.015(4) 0.050(6) 0.036(5) 0.002(5) 0.011(4) -0.001(4)
C13 0.018(4) 0.044(6) 0.045(6) -0.003(5) 0.009(4) -0.006(4)
C7 0.014(4) 0.053(8) 0.029(5) 0.009(6) 0.006(4) -0.007(5)
C43 0.024(6) 0.067(11) 0.041(7) -0.007(7) 0.003(5) 0.007(7)
C44 0.025(7) 0.052(9) 0.059(8) 0.004(6) 0.023(6) -0.007(6)
C45 0.040(8) 0.080(13) 0.042(8) -0.020(8) 0.011(6) -0.003(8)
C46 0.030(7) 0.039(8) 0.059(8) -0.007(6) 0.004(6) -0.004(6)
C47 0.024(7) 0.048(9) 0.048(7) 0.000(6) 0.007(5) 0.001(6)
C48 0.025(6) 0.046(9) 0.044(7) 0.003(6) 0.007(5) -0.005(6)
C49 0.021(7) 0.051(10) 0.050(8) 0.002(7) -0.002(6) 0.005(7)
C55 0.034(9) 0.059(11) 0.052(8) 0.008(7) 0.013(7) 0.016(7)
C50 0.029(8) 0.027(7) 0.055(8) 0.006(6) 0.002(6) 0.004(6)
C51 0.026(8) 0.046(9) 0.041(7) 0.003(6) 0.010(6) 0.002(6)
C52 0.022(7) 0.047(9) 0.067(10) 0.002(7) -0.002(7) 0.011(6)
C53 0.016(6) 0.029(7) 0.061(8) -0.005(6) 0.012(5) -0.005(5)
C54 0.042(10) 0.030(8) 0.067(10) 0.009(7) 0.008(7) -0.002(7)
C56 0.056(12) 0.040(10) 0.093(13) -0.008(8) -0.033(10) -0.001(8)
C57 0.047(8) 0.049(7) 0.055(6) 0.000(5) -0.001(5) 0.004(6)
C58 0.036(8) 0.054(8) 0.069(6) 0.009(5) -0.001(6) 0.006(6)
C59 0.036(9) 0.075(10) 0.074(7) 0.006(7) 0.006(6) -0.001(7)
C60 0.034(7) 0.074(9) 0.069(8) 0.003(6) 0.007(6) 0.007(6)
C61 0.031(7) 0.062(9) 0.065(6) -0.002(5) 0.004(5) 0.008(6)
C62 0.028(6) 0.030(6) 0.068(6) -0.005(4) 0.005(5) 0.015(4)
C63 0.085(14) 0.030(8) 0.046(8) -0.011(6) 0.022(8) 0.000(8)
C69 0.096(14) 0.029(7) 0.076(10) -0.010(7) 0.008(9) -0.004(7)
C64 0.093(14) 0.050(8) 0.074(11) -0.014(8) 0.003(9) -0.007(9)
C65 0.052(11) 0.055(8) 0.082(11) -0.019(7) 0.005(8) -0.007(7)
C66 0.055(11) 0.053(9) 0.113(13) -0.011(8) 0.014(9) -0.003(8)
C67 0.050(10) 0.035(7) 0.125(14) 0.001(8) 0.023(9) 0.000(7)
C68 0.115(17) 0.047(8) 0.095(14) -0.013(8) 0.027(12) -0.013(9)
C70 0.098(10) 0.058(10) 0.121(12) -0.023(9) 0.041(9) -0.010(8)
C71 0.083(8) 0.061(7) 0.135(9) -0.003(6) 0.050(7) -0.024(6)
C72 0.091(9) 0.056(8) 0.141(9) 0.003(7) 0.056(8) -0.021(6)
C73 0.099(9) 0.055(8) 0.142(10) -0.006(7) 0.061(8) -0.018(7)
C74 0.090(9) 0.052(8) 0.139(10) -0.014(7) 0.054(8) -0.022(7)
C75 0.079(9) 0.062(8) 0.137(10) -0.012(7) 0.048(8) -0.024(6)
C76 0.079(8) 0.066(8) 0.128(9) -0.017(6) 0.040(7) -0.020(6)
C77 0.104(18) 0.080(15) 0.15(2) -0.013(15) 0.052(17) -0.032(13)
C83 0.043(10) 0.040(10) 0.084(12) -0.002(8) 0.009(9) -0.003(8)
C78 0.035(9) 0.061(12) 0.078(12) 0.004(9) 0.014(8) -0.019(8)
C79 0.028(8) 0.089(15) 0.085(13) -0.022(11) 0.018(8) -0.011(9)
C80 0.022(8) 0.058(11) 0.086(12) 0.001(9) 0.017(8) -0.015(7)
C81 0.021(8) 0.076(12) 0.059(10) 0.018(8) 0.005(7) -0.021(8)
C82 0.054(13) 0.081(15) 0.080(13) 0.002(11) 0.029(10) -0.022(11)
C84 0.026(8) 0.049(9) 0.048(8) 0.004(6) 0.005(6) -0.001(6)
C4S 0.032(11) 0.056(13) 0.018(7) -0.002(7) 0.004(7) -0.018(10)
C3S 0.016(7) 0.047(9) 0.010(5) -0.007(5) -0.002(5) -0.012(7)
N2S 0.022(8) 0.058(10) 0.013(5) -0.002(6) 0.002(5) -0.011(7)
N1S 0.066(10) 0.056(8) 0.041(7) -0.005(6) -0.011(6) -0.009(7)
C1S 0.022(6) 0.038(7) 0.045(7) -0.010(5) -0.008(5) 0.003(5)
C2S 0.027(7) 0.063(10) 0.047(8) 0.001(7) 0.005(6) 0.001(7)
N3S 0.23(3) 0.18(2) 0.114(15) -0.085(15) 0.121(17) -0.15(2)
C5S 0.089(14) 0.18(2) 0.038(8) -0.020(11) 0.029(8) -0.071(15)
C6S 0.109(15) 0.064(10) 0.067(10) -0.004(8) -0.025(10) 0.035(10)
N6S 0.071(12) 0.17(2) 0.093(13) 0.047(14) -0.029(10) -0.065(14)
C11S 0.042(8) 0.120(15) 0.087(12) 0.027(11) -0.033(8) -0.002(9)
C12S 0.12(2) 0.20(3) 0.13(2) 0.08(2) -0.043(18) 0.01(2)
O1W 0.079(13) 0.24(3) 0.18(2) 0.05(2) 0.015(13) 0.057(15)
O3W 0.38(10) 0.18(5) 0.24(6) -0.01(5) -0.18(7) 0.09(6)
O2W 0.56(7) 0.14(2) 0.090(17) 0.023(16) -0.02(3) -0.20(4)
C9S 0.24(3) 0.039(11) 0.16(2) 0.001(11) -0.028(19) -0.013(14)
C10S 0.25(3) 0.071(15) 0.16(2) 0.003(13) -0.07(2) -0.046(18)
N5S 0.22(3) 0.079(14) 0.149(19) 0.020(12) 0.011(16) 0.020(15)
C8S 0.13(3) 0.10(2) 0.13(3) -0.06(2) 0.06(2) -0.08(2)
C7S 0.18(4) 0.08(2) 0.14(3) -0.028(18) 0.10(2) -0.06(2)
N4S 0.25(4) 0.071(19) 0.16(3) -0.034(17) 0.13(3) -0.09(2)
O5W 0.07(3) 0.09(3) 0.10(3) -0.017(19) -0.008(19) -0.043(18)
O4W 0.07(3) 0.10(3) 0.10(3) -0.03(2) -0.03(2) -0.02(2)

loop_
_atom_type_symbol
_atom_type_description
_atom_type_scat_dispersion_real
_atom_type_scat_dispersion_imag
_atom_type_scat_source
C C 0.0033 0.0016 'International Tables Vol C Tables 4.2.6.8 and 6.1.1.4'
H H 0.0000 0.0000 'International Tables Vol C Tables 4.2.6.8 and 6.1.1.4'
Cl Cl 0.1484 0.1585 'International Tables Vol C Tables 4.2.6.8 and 6.1.1.4'
N N 0.0061 0.0033 'International Tables Vol C Tables 4.2.6.8 and 6.1.1.4'
O O 0.0106 0.0060 'International Tables Vol C Tables 4.2.6.8 and 6.1.1.4'
Pd Pd -0.9988 1.0072 'International Tables Vol C Tables 4.2.6.8 and 6.1.1.4'

loop_
_geom_angle_atom_site_label_1
_geom_angle_atom_site_label_2
_geom_angle_atom_site_label_3
_geom_angle
_geom_angle_site_symmetry_1
_geom_angle_site_symmetry_3
_geom_angle_publ_flag
H1CA C1C H1CB 108.5 . . ?
C2C C1C H1CA 110.3 . . ?
C2C C1C H1CB 110.3 . . ?
O1C C1C H1CA 110.3 . . ?
O1C C1C H1CB 110.3 . . ?
O1C C1C C2C 107(3) . . ?
C1C C2C H2C 112.8 . . ?
C1C C2C C3C 95(3) . . ?
C3C C2C H2C 112.8 . . ?
N1C C2C C1C 107(3) . . ?
N1C C2C H2C 112.8 . . ?
N1C C2C C3C 115(3) . . ?
O3C C3C C2C 121(4) . . ?
O2C C3C C2C 134(5) . . ?
O2C C3C O3C 104(4) . . ?
O4C C4C O5C 119(4) . . ?
O4C C4C N1C 122(4) . . ?
O5C C4C N1C 119(4) . . ?
H5CA C5C H5CB 109.3 . . ?
C6C C5C H5CA 111.5 . . ?
C6C C5C H5CB 111.5 . . ?
O5C C5C H5CA 111.5 . . ?
O5C C5C H5CB 111.5 . . ?
O5C C5C C6C 101(3) . . ?
C11C C6C C5C 111(2) . . ?
C11C C6C C7C 120.0 . . ?
C7C C6C C5C 128(2) . . ?
C6C C11C H11E 120.0 . . ?
C6C C11C C10C 120.0 . . ?
C10C C11C H11E 120.0 . . ?
C11C C10C H10E 120.0 . . ?
C9C C10C C11C 120.0 . . ?
C9C C10C H10E 120.0 . . ?
C10C C9C H9C 120.0 . . ?
C10C C9C C8C 120.0 . . ?
C8C C9C H9C 120.0 . . ?
C9C C8C H8C 120.0 . . ?
C9C C8C C7C 120.0 . . ?
C7C C8C H8C 120.0 . . ?
C6C C7C H7C 120.0 . . ?
C8C C7C C6C 120.0 . . ?
C8C C7C H7C 120.0 . . ?
C4C O5C C5C 115(4) . . ?
C2C N1C H1C 120.2 . . ?
C4C N1C C2C 120(3) . . ?
C4C N1C H1C 120.2 . . ?
H1DA C1D H1DB 106.1 . . ?
C2D C1D H1DA 105.5 . . ?
C2D C1D H1DB 105.5 . . ?
O1D C1D H1DA 105.5 . . ?
O1D C1D H1DB 105.5 . . ?
O1D C1D C2D 127(3) . . ?
C1D C2D H2D 108.2 . . ?
C1D C2D C3D 108(3) . . ?
C3D C2D H2D 108.2 . . ?
N1D C2D C1D 113(3) . . ?
N1D C2D H2D 108.2 . . ?
N1D C2D C3D 112(3) . . ?
O2D C3D C2D 117(3) . . ?
O3D C3D C2D 127(3) . . ?
O3D C3D O2D 114(3) . . ?
O4D C4D O5D 129(4) . . ?
O4D C4D N1D 120(3) . . ?
O5D C4D N1D 110(3) . . ?
H5DA C5D H5DB 106.7 . . ?
C6D C5D H5DA 107.0 . . ?
C6D C5D H5DB 107.0 . . ?
O5D C5D H5DA 107.0 . . ?
O5D C5D H5DB 107.0 . . ?
O5D C5D C6D 122(3) . . ?
C7D C6D C5D 114(2) . . ?
C7D C6D C11D 120.0 . . ?
C11D C6D C5D 125(2) . . ?
C6D C7D H7D 120.0 . . ?
C8D C7D C6D 120.0 . . ?
C8D C7D H7D 120.0 . . ?
C7D C8D H8D 120.0 . . ?
C9D C8D C7D 120.0 . . ?
C9D C8D H8D 120.0 . . ?
C8D C9D H9D 120.0 . . ?
C8D C9D C10D 120.0 . . ?
C10D C9D H9D 120.0 . . ?
C9D C10D H10F 120.0 . . ?
C11D C10D C9D 120.0 . . ?
C11D C10D H10F 120.0 . . ?
C6D C11D H11F 120.0 . . ?
C10D C11D C6D 120.0 . . ?
C10D C11D H11F 120.0 . . ?
C5D O5D C4D 120(3) . . ?
C2D N1D C4D 126(3) . . ?
C2D N1D H1D 117.0 . . ?
C4D N1D H1D 117.0 . . ?
C1B N1B H1B 128.0 . . ?
C1B N1B C8B 104(3) . . ?
C8B N1B H1B 128.0 . . ?
N1B C1B H1BA 126.3 . . ?
N1B C1B C2B 107.4(17) . . ?
C2B C1B H1BA 126.3 . . ?
C3B C2B C1B 111.8(18) . . ?
C4B C3B C2B 138(3) . . ?
C4B C3B C8B 120.0 . . ?
C8B C3B C2B 102(3) . . ?
C3B C4B H4B 120.0 . . ?
C3B C4B C5B 120.0 . . ?
C5B C4B H4B 120.0 . . ?
C4B C5B H5B 120.0 . . ?
C4B C5B C6B 120.0 . . ?
C6B C5B H5B 120.0 . . ?
C5B C6B H6B 120.0 . . ?
C5B C6B C7B 120.0 . . ?
C7B C6B H6B 120.0 . . ?
C6B C7B H7BA 120.0 . . ?
C8B C7B C6B 120.0 . . ?
C8B C7B H7BA 120.0 . . ?
C3B C8B N1B 115(3) . . ?
C7B C8B N1B 125(3) . . ?
C7B C8B C3B 120.0 . . ?
C1A N1A H1A 120.5 . . ?
C8A N1A H1A 120.5 . . ?
C8A N1A C1A 119(3) . . ?
N1A C1A H1AA 129.6 . . ?
N1A C1A C2A 101(3) . . ?
C2A C1A H1AA 129.6 . . ?
C1A C2A C9A 130(3) . . ?
C3A C2A C1A 106(2) . . ?
C3A C2A C9A 125(3) . . ?
C4A C3A C2A 131.8(18) . . ?
C4A C3A C8A 120.0 . . ?
C8A C3A C2A 108.2(18) . . ?
C3A C4A H4AA 120.0 . . ?
C3A C4A C5A 120.0 . . ?
C5A C4A H4AA 120.0 . . ?
C4A C5A H5AA 120.0 . . ?
C6A C5A C4A 120.0 . . ?
C6A C5A H5AA 120.0 . . ?
C5A C6A H6A 120.0 . . ?
C5A C6A C7A 120.0 . . ?
C7A C6A H6A 120.0 . . ?
C6A C7A H7AA 120.0 . . ?
C8A C7A C6A 120.0 . . ?
C8A C7A H7AA 120.0 . . ?
N1A C8A C3A 106.3(19) . . ?
N1A C8A C7A 133.7(19) . . ?
C7A C8A C3A 120.0 . . ?
C2A C9A H9AA 110.3 . . ?
C2A C9A H9AB 110.3 . . ?
H9AA C9A H9AB 108.6 . . ?
C10A C9A C2A 107(3) . . ?
C10A C9A H9AA 110.3 . . ?
C10A C9A H9AB 110.3 . . ?
C9A C10A H10D 107.1 . . ?
C11A C10A C9A 108(3) . . ?
C11A C10A H10D 107.1 . . ?
N2A C10A C9A 114(4) . . ?
N2A C10A H10D 107.1 . . ?
N2A C10A C11A 114(4) . . ?
O3A C12A O4A 124(7) . . ?
O3A C12A N2A 123(7) . . ?
O4A C12A N2A 109(6) . . ?
C10A C11A O2A 110(4) . . ?
O1A C11A C10A 119(4) . . ?
O1A C11A O2A 131(4) . . ?
C12A O4A C13A 115(5) . . ?
C10A N2A H2AA 117.6 . . ?
C12A N2A C10A 125(5) . . ?
C12A N2A H2AA 117.6 . . ?
Cl13 Pd7 Cl14 93.85(14) . . ?
N14 Pd7 Cl14 90.9(4) . . ?
N14 Pd7 Cl13 171.4(3) . . ?
N14 Pd7 N13 84.3(5) . . ?
N13 Pd7 Cl14 174.3(3) . . ?
N13 Pd7 Cl13 91.3(3) . . ?
Cl18 Pd9 Cl17 92.80(16) . . ?
N18 Pd9 Cl18 90.1(4) . . ?
N18 Pd9 Cl17 176.9(4) . . ?
N17 Pd9 Cl18 175.4(4) . . ?
N17 Pd9 Cl17 91.8(4) . . ?
N17 Pd9 N18 85.3(5) . . ?
Cl15 Pd8 Cl16 93.09(16) . . ?
N16 Pd8 Cl16 90.4(4) . . ?
N16 Pd8 Cl15 175.6(4) . . ?
N16 Pd8 N15 84.0(5) . . ?
N15 Pd8 Cl16 173.2(3) . . ?
N15 Pd8 Cl15 92.7(3) . . ?
Cl20 Pd10 Cl19 93.72(15) . . ?
N19 Pd10 Cl19 91.8(3) . . ?
N19 Pd10 Cl20 174.3(3) . . ?
N20 Pd10 Cl19 175.5(3) . . ?
N20 Pd10 Cl20 90.6(3) . . ?
N20 Pd10 N19 83.9(4) . . ?
Cl21 Pd11 Cl22 91.4(2) . . ?
N21 Pd11 Cl21 89.7(4) . . ?
N21 Pd11 Cl22 172.3(4) . . ?
N21 Pd11 N22 87.0(4) . . ?
N22 Pd11 Cl21 176.3(4) . . ?
N22 Pd11 Cl22 92.1(3) . . ?
Cl24 Pd12 Cl23 94.2(2) . . ?
N23 Pd12 Cl23 92.3(4) . . ?
N23 Pd12 Cl24 173.1(5) . . ?
N23 Pd12 N24 83.9(5) . . ?
N24 Pd12 Cl23 176.1(4) . . ?
N24 Pd12 Cl24 89.7(4) . . ?
Cl1 Pd1 Cl2 93.83(14) . . ?
N2 Pd1 Cl2 90.9(4) . . ?
N2 Pd1 Cl1 171.8(3) . . ?
N1 Pd1 Cl2 175.5(4) . . ?
N1 Pd1 Cl1 90.2(4) . . ?
N1 Pd1 N2 85.3(5) . . ?
Cl6 Pd3 Cl5 92.98(15) . . ?
N6 Pd3 Cl6 90.8(4) . . ?
N6 Pd3 Cl5 175.8(4) . . ?
N6 Pd3 N5 84.0(5) . . ?
N5 Pd3 Cl6 174.6(4) . . ?
N5 Pd3 Cl5 92.3(4) . . ?
Cl3 Pd2 Cl4 92.64(16) . . ?
N4 Pd2 Cl4 91.3(4) . . ?
N4 Pd2 Cl3 175.3(4) . . ?
N3 Pd2 Cl4 173.1(3) . . ?
N3 Pd2 Cl3 92.1(3) . . ?
N3 Pd2 N4 84.2(5) . . ?
Cl7 Pd4 Cl8 93.73(15) . . ?
N7 Pd4 Cl7 90.7(3) . . ?
N7 Pd4 Cl8 175.6(3) . . ?
N7 Pd4 N8 86.3(3) . . ?
N8 Pd4 Cl7 176.7(3) . . ?
N8 Pd4 Cl8 89.3(3) . . ?
Cl9 Pd5 Cl10 92.0(2) . . ?
N9 Pd5 Cl9 89.5(4) . . ?
N9 Pd5 Cl10 171.7(4) . . ?
N10 Pd5 Cl9 172.2(4) . . ?
N10 Pd5 Cl10 95.6(4) . . ?
N10 Pd5 N9 82.7(5) . . ?
Cl11 Pd6 Cl12 91.9(4) . . ?
N11 Pd6 Cl11 90.9(4) . . ?
N11 Pd6 Cl12 176.7(5) . . ?
N11 Pd6 N12 87.1(4) . . ?
N12 Pd6 Cl11 177.4(4) . . ?
N12 Pd6 Cl12 90.0(5) . . ?
Pd7 N14 H14 106.9 . . ?
C90 N14 Pd7 107.8(7) . . ?
C90 N14 H14 106.9 . . ?
C90 N14 C91 115.6(11) . . ?
C91 N14 Pd7 112.2(7) . . ?
C91 N14 H14 106.9 . . ?
Pd7 N13 H13 105.2 . . ?
C85 N13 Pd7 108.5(8) . . ?
C85 N13 H13 105.2 . . ?
C85 N13 C126 114.9(10) . . ?
C126 N13 Pd7 116.8(9) . . ?
C126 N13 H13 105.2 . . ?
Pd9 N18 H18 107.5 . . ?
C119 N18 Pd9 110.9(9) . . ?
C119 N18 H18 107.5 . . ?
C119 N18 C118 115.6(11) . . ?
C118 N18 Pd9 107.7(7) . . ?
C118 N18 H18 107.5 . . ?
Pd9 N17 H17 106.4 . . ?
C113 N17 Pd9 108.7(8) . . ?
C113 N17 H17 106.4 . . ?
C113 N17 C112 112.5(12) . . ?
C112 N17 Pd9 115.8(11) . . ?
C112 N17 H17 106.4 . . ?
Pd8 N16 H16 108.9 . . ?
C105 N16 Pd8 107.9(8) . . ?
C105 N16 H16 108.9 . . ?
C104 N16 Pd8 108.0(6) . . ?
C104 N16 H16 108.9 . . ?
C104 N16 C105 114.1(11) . . ?
Pd8 N15 H15 104.2 . . ?
C99 N15 Pd8 109.3(7) . . ?
C99 N15 H15 104.2 . . ?
C99 N15 C98 116.9(12) . . ?
C98 N15 Pd8 116.4(10) . . ?
C98 N15 H15 104.2 . . ?
Pd10 N19 H19 106.3 . . ?
C127 N19 Pd10 107.5(6) . . ?
C127 N19 H19 106.3 . . ?
C127 N19 C168 114.8(12) . . ?
C168 N19 Pd10 114.9(10) . . ?
C168 N19 H19 106.3 . . ?
Pd10 N20 H20 107.3 . . ?
C132 N20 Pd10 108.1(7) . . ?
C132 N20 H20 107.3 . . ?
C132 N20 C133 115.3(11) . . ?
C133 N20 Pd10 111.3(8) . . ?
C133 N20 H20 107.3 . . ?
Pd11 N21 H21 106.1 . . ?
C140 N21 Pd11 119.8(9) . . ?
C140 N21 H21 106.1 . . ?
C141 N21 Pd11 106.8(6) . . ?
C141 N21 H21 106.1 . . ?
C141 N21 C140 111.2(9) . . ?
Pd11 N22 H22 108.3 . . ?
C146 N22 Pd11 106.1(6) . . ?
C146 N22 H22 108.3 . . ?
C146 N22 C147 104.2(11) . . ?
C147 N22 Pd11 121.0(12) . . ?
C147 N22 H22 108.3 . . ?
Pd12 N23 H23 100.0 . . ?
C154 N23 Pd12 120.4(14) . . ?
C154 N23 H23 100.0 . . ?
C155 N23 Pd12 111.2(11) . . ?
C155 N23 H23 100.0 . . ?
C155 N23 C154 119.6(17) . . ?
Pd12 N24 H24 109.3 . . ?
C160 N24 Pd12 106.7(9) . . ?
C160 N24 H24 109.3 . . ?
C160 N24 C161 114.5(13) . . ?
C161 N24 Pd12 107.6(10) . . ?
C161 N24 H24 109.3 . . ?
Pd1 N2 H2 108.5 . . ?
C6 N2 Pd1 106.6(7) . . ?
C6 N2 H2 108.5 . . ?
C6 N2 C7 115.3(11) . . ?
C7 N2 Pd1 109.3(7) . . ?
C7 N2 H2 108.5 . . ?
Pd1 N1 H1 107.3 . . ?
C1 N1 Pd1 107.6(7) . . ?
C1 N1 H1 107.3 . . ?
C1 N1 C42 110.9(11) . . ?
C42 N1 Pd1 116.2(9) . . ?
C42 N1 H1 107.3 . . ?
Pd3 N6 H6 107.3 . . ?
C35 N6 Pd3 110.0(10) . . ?
C35 N6 H6 107.3 . . ?
C34 N6 Pd3 108.0(8) . . ?
C34 N6 H6 107.3 . . ?
C34 N6 C35 116.7(12) . . ?
Pd3 N5 H5 106.0 . . ?
C29 N5 Pd3 107.8(9) . . ?
C29 N5 H5 106.0 . . ?
C28 N5 Pd3 116.0(11) . . ?
C28 N5 H5 106.0 . . ?
C28 N5 C29 114.1(12) . . ?
Pd2 N4 H4 107.7 . . ?
C21 N4 Pd2 109.3(9) . . ?
C21 N4 H4 107.7 . . ?
C21 N4 C20 115.4(12) . . ?
C20 N4 Pd2 108.6(7) . . ?
C20 N4 H4 107.7 . . ?
Pd2 N3 H3 105.6 . . ?
C15 N3 Pd2 110.9(7) . . ?
C15 N3 H3 105.6 . . ?
C15 N3 C14 110.1(11) . . ?
C14 N3 Pd2 118.1(10) . . ?
C14 N3 H3 105.6 . . ?
Pd4 N7 H7 107.7 . . ?
C43 N7 Pd4 108.2(6) . . ?
C43 N7 H7 107.7 . . ?
C43 N7 C84 110.3(10) . . ?
C84 N7 Pd4 114.9(9) . . ?
C84 N7 H7 107.7 . . ?
Pd4 N8 H8 108.6 . . ?
C48 N8 Pd4 107.1(6) . . ?
C48 N8 H8 108.6 . . ?
C49 N8 Pd4 110.4(8) . . ?
C49 N8 H8 108.6 . . ?
C49 N8 C48 113.4(10) . . ?
Pd5 N9 H9A 106.3 . . ?
C56 N9 Pd5 117.8(11) . . ?
C56 N9 H9A 106.3 . . ?
C57 N9 Pd5 107.1(8) . . ?
C57 N9 H9A 106.3 . . ?
C57 N9 C56 112.3(13) . . ?
Pd5 N10 H10C 105.5 . . ?
C62 N10 Pd5 107.9(9) . . ?
C62 N10 H10C 105.5 . . ?
C62 N10 C63 116.8(11) . . ?
C63 N10 Pd5 114.7(9) . . ?
C63 N10 H10C 105.5 . . ?
Pd6 N11 H11 108.0 . . ?
C70 N11 Pd6 117.6(12) . . ?
C70 N11 H11 108.0 . . ?
C70 N11 C71 107.1(14) . . ?
C71 N11 Pd6 107.8(9) . . ?
C71 N11 H11 108.0 . . ?
Pd6 N12 H12C 110.2 . . ?
C76 N12 Pd6 105.8(8) . . ?
C76 N12 H12C 110.2 . . ?
C76 N12 C77 111.4(15) . . ?
C77 N12 Pd6 109.0(14) . . ?
C77 N12 H12C 110.2 . . ?
C89 C90 N14 122.8(7) . . ?
C89 C90 C85 120.0 . . ?
C85 C90 N14 117.1(7) . . ?
C90 C89 H89 120.0 . . ?
C90 C89 C88 120.0 . . ?
C88 C89 H89 120.0 . . ?
C89 C88 H88 120.0 . . ?
C87 C88 C89 120.0 . . ?
C87 C88 H88 120.0 . . ?
C88 C87 H87 120.0 . . ?
C88 C87 C86 120.0 . . ?
C86 C87 H87 120.0 . . ?
C87 C86 H86 120.0 . . ?
C87 C86 C85 120.0 . . ?
C85 C86 H86 120.0 . . ?
C90 C85 N13 117.4(8) . . ?
C86 C85 N13 122.1(8) . . ?
C86 C85 C90 120.0 . . ?
N13 C126 H12A 109.4 . . ?
N13 C126 H12B 109.4 . . ?
N13 C126 C123 111.1(11) . . ?
H12A C126 H12B 108.0 . . ?
C123 C126 H12A 109.4 . . ?
C123 C126 H12B 109.4 . . ?
C123 C122 H122 120.0 . . ?
C123 C122 C121 120.0 . . ?
C121 C122 H122 120.0 . . ?
C122 C123 C126 119.2(8) . . ?
C122 C123 C124 120.0 . . ?
C124 C123 C126 120.8(8) . . ?
C123 C124 H124 120.0 . . ?
C125 C124 C123 120.0 . . ?
C125 C124 H124 120.0 . . ?
C124 C125 H125 120.0 . . ?
C124 C125 C120 120.0 . . ?
C120 C125 H125 120.0 . . ?
C125 C120 C119 120.0(8) . . ?
C121 C120 C125 120.0 . . ?
C121 C120 C119 119.7(8) . . ?
C122 C121 H121 120.0 . . ?
C120 C121 C122 120.0 . . ?
C120 C121 H121 120.0 . . ?
N18 C119 C120 114.1(11) . . ?
N18 C119 H11A 108.7 . . ?
N18 C119 H11B 108.7 . . ?
C120 C119 H11A 108.7 . . ?
C120 C119 H11B 108.7 . . ?
H11A C119 H11B 107.6 . . ?
C117 C118 N18 122.6(8) . . ?
C117 C118 C113 120.0 . . ?
C113 C118 N18 117.3(8) . . ?
C118 C117 H117 120.0 . . ?
C116 C117 C118 120.0 . . ?
C116 C117 H117 120.0 . . ?
C117 C116 H116 120.0 . . ?
C117 C116 C115 120.0 . . ?
C115 C116 H116 120.0 . . ?
C116 C115 H115 120.0 . . ?
C114 C115 C116 120.0 . . ?
C114 C115 H115 120.0 . . ?
C115 C114 H114 120.0 . . ?
C113 C114 C115 120.0 . . ?
C113 C114 H114 120.0 . . ?
C118 C113 N17 117.6(9) . . ?
C114 C113 N17 122.0(9) . . ?
C114 C113 C118 120.0 . . ?
N17 C112 H11C 109.7 . . ?
N17 C112 H11D 109.7 . . ?
H11C C112 H11D 108.2 . . ?
C109 C112 N17 109.7(10) . . ?
C109 C112 H11C 109.7 . . ?
C109 C112 H11D 109.7 . . ?
C108 C107 H107 120.0 . . ?
C108 C107 C106 120.0 . . ?
C106 C107 H107 120.0 . . ?
C107 C108 H108 120.0 . . ?
C109 C108 C107 120.0 . . ?
C109 C108 H108 120.0 . . ?
C108 C109 C112 117.0(10) . . ?
C110 C109 C112 122.9(10) . . ?
C110 C109 C108 120.0 . . ?
C109 C110 H110 120.0 . . ?
C109 C110 C111 120.0 . . ?
C111 C110 H110 120.0 . . ?
C110 C111 H111 120.0 . . ?
C110 C111 C106 120.0 . . ?
C106 C111 H111 120.0 . . ?
C107 C106 C105 118.0(8) . . ?
C111 C106 C107 120.0 . . ?
C111 C106 C105 122.0(8) . . ?
N16 C105 H10A 108.8 . . ?
N16 C105 H10B 108.8 . . ?
C106 C105 N16 113.7(11) . . ?
C106 C105 H10A 108.8 . . ?
C106 C105 H10B 108.8 . . ?
H10A C105 H10B 107.7 . . ?
C103 C104 N16 122.6(7) . . ?
C103 C104 C99 120.0 . . ?
C99 C104 N16 117.3(7) . . ?
C104 C103 H103 120.0 . . ?
C104 C103 C102 120.0 . . ?
C102 C103 H103 120.0 . . ?
C103 C102 H102 120.0 . . ?
C101 C102 C103 120.0 . . ?
C101 C102 H102 120.0 . . ?
C102 C101 H101 120.0 . . ?
C102 C101 C100 120.0 . . ?
C100 C101 H101 120.0 . . ?
C101 C100 H100 120.0 . . ?
C99 C100 C101 120.0 . . ?
C99 C100 H100 120.0 . . ?
C104 C99 N15 118.3(7) . . ?
C100 C99 N15 121.7(7) . . ?
C100 C99 C104 120.0 . . ?
N15 C98 H98A 109.3 . . ?
N15 C98 H98B 109.3 . . ?
N15 C98 C95 111.6(9) . . ?
H98A C98 H98B 108.0 . . ?
C95 C98 H98A 109.3 . . ?
C95 C98 H98B 109.3 . . ?
C95 C94 H94 120.0 . . ?
C95 C94 C93 120.0 . . ?
C93 C94 H94 120.0 . . ?
C94 C95 C98 116.2(9) . . ?
C94 C95 C96 120.0 . . ?
C96 C95 C98 123.6(9) . . ?
C95 C96 H96 120.0 . . ?
C97 C96 C95 120.0 . . ?
C97 C96 H96 120.0 . . ?
C96 C97 H97 120.0 . . ?
C92 C97 C96 120.0 . . ?
C92 C97 H97 120.0 . . ?
C97 C92 C93 120.0 . . ?
C97 C92 C91 122.1(9) . . ?
C93 C92 C91 117.8(9) . . ?
C94 C93 H93 120.0 . . ?
C92 C93 C94 120.0 . . ?
C92 C93 H93 120.0 . . ?
N14 C91 H91A 109.2 . . ?
N14 C91 H91B 109.2 . . ?
C92 C91 N14 111.9(9) . . ?
C92 C91 H91A 109.2 . . ?
C92 C91 H91B 109.2 . . ?
H91A C91 H91B 107.9 . . ?
C128 C127 N19 121.8(7) . . ?
C128 C127 C132 120.0 . . ?
C132 C127 N19 118.1(7) . . ?
C127 C128 H128 120.0 . . ?
C127 C128 C129 120.0 . . ?
C129 C128 H128 120.0 . . ?
C128 C129 H129 120.0 . . ?
C130 C129 C128 120.0 . . ?
C130 C129 H129 120.0 . . ?
C129 C130 H130 120.0 . . ?
C129 C130 C131 120.0 . . ?
C131 C130 H130 120.0 . . ?
C130 C131 H131 120.0 . . ?
C132 C131 C130 120.0 . . ?
C132 C131 H131 120.0 . . ?
C127 C132 N20 117.9(7) . . ?
C131 C132 N20 122.1(7) . . ?
C131 C132 C127 120.0 . . ?
N20 C133 H13A 108.5 . . ?
N20 C133 H13B 108.5 . . ?
H13A C133 H13B 107.5 . . ?
C134 C133 N20 115.1(11) . . ?
C134 C133 H13A 108.5 . . ?
C134 C133 H13B 108.5 . . ?
C134 C135 H135 120.0 . . ?
C134 C135 C136 120.0 . . ?
C136 C135 H135 120.0 . . ?
C135 C134 C133 118.0(9) . . ?
C135 C134 C139 120.0 . . ?
C139 C134 C133 122.0(9) . . ?
C134 C139 H139 120.0 . . ?
C134 C139 C138 120.0 . . ?
C138 C139 H139 120.0 . . ?
C139 C138 H138 120.0 . . ?
C137 C138 C139 120.0 . . ?
C137 C138 H138 120.0 . . ?
C138 C137 C140 119.8(8) . . ?
C136 C137 C138 120.0 . . ?
C136 C137 C140 120.2(8) . . ?
C135 C136 H136 120.0 . . ?
C137 C136 C135 120.0 . . ?
C137 C136 H136 120.0 . . ?
N21 C140 C137 111.3(11) . . ?
N21 C140 H14A 109.4 . . ?
N21 C140 H14B 109.4 . . ?
C137 C140 H14A 109.4 . . ?
C137 C140 H14B 109.4 . . ?
H14A C140 H14B 108.0 . . ?
C142 C141 N21 122.1(7) . . ?
C142 C141 C146 120.0 . . ?
C146 C141 N21 117.9(7) . . ?
C141 C142 H142 120.0 . . ?
C141 C142 C143 120.0 . . ?
C143 C142 H142 120.0 . . ?
C142 C143 H143 120.0 . . ?
C144 C143 C142 120.0 . . ?
C144 C143 H143 120.0 . . ?
C143 C144 H144 120.0 . . ?
C145 C144 C143 120.0 . . ?
C145 C144 H144 120.0 . . ?
C144 C145 H145 120.0 . . ?
C144 C145 C146 120.0 . . ?
C146 C145 H145 120.0 . . ?
C141 C146 N22 117.6(7) . . ?
C145 C146 N22 122.2(7) . . ?
C145 C146 C141 120.0 . . ?
N22 C147 H14C 110.0 . . ?
N22 C147 H14D 110.0 . . ?
N22 C147 C148 108.6(15) . . ?
H14C C147 H14D 108.4 . . ?
C148 C147 H14C 110.0 . . ?
C148 C147 H14D 110.0 . . ?
C148 C149 H149 120.0 . . ?
C148 C149 C150 120.0 . . ?
C150 C149 H149 120.0 . . ?
C149 C148 C147 119.7(12) . . ?
C149 C148 C153 120.0 . . ?
C153 C148 C147 120.2(12) . . ?
C148 C153 H153 120.0 . . ?
C152 C153 C148 120.0 . . ?
C152 C153 H153 120.0 . . ?
C153 C152 H152 120.0 . . ?
C153 C152 C151 120.0 . . ?
C151 C152 H152 120.0 . . ?
C152 C151 C154 125.0(14) . . ?
C150 C151 C152 120.0 . . ?
C150 C151 C154 114.8(14) . . ?
C149 C150 H150 120.0 . . ?
C151 C150 C149 120.0 . . ?
C151 C150 H150 120.0 . . ?
N23 C154 C151 109.3(17) . . ?
N23 C154 H15A 109.8 . . ?
N23 C154 H15B 109.8 . . ?
C151 C154 H15A 109.8 . . ?
C151 C154 H15B 109.8 . . ?
H15A C154 H15B 108.3 . . ?
C156 C155 N23 125.4(12) . . ?
C156 C155 C160 120.0 . . ?
C160 C155 N23 114.6(12) . . ?
C155 C156 H156 120.0 . . ?
C155 C156 C157 120.0 . . ?
C157 C156 H156 120.0 . . ?
C156 C157 H157 120.0 . . ?
C158 C157 C156 120.0 . . ?
C158 C157 H157 120.0 . . ?
C157 C158 H158 120.0 . . ?
C157 C158 C159 120.0 . . ?
C159 C158 H158 120.0 . . ?
C158 C159 H159 120.0 . . ?
C160 C159 C158 120.0 . . ?
C160 C159 H159 120.0 . . ?
C155 C160 N24 116.3(11) . . ?
C159 C160 N24 123.6(11) . . ?
C159 C160 C155 120.0 . . ?
N24 C161 H16A 109.4 . . ?
N24 C161 H16B 109.4 . . ?
H16A C161 H16B 108.0 . . ?
C162 C161 N24 111.3(11) . . ?
C162 C161 H16A 109.4 . . ?
C162 C161 H16B 109.4 . . ?
C162 C167 H167 120.0 . . ?
C162 C167 C166 120.0 . . ?
C166 C167 H167 120.0 . . ?
C167 C162 C161 122.8(11) . . ?
C167 C162 C163 120.0 . . ?
C163 C162 C161 117.2(11) . . ?
C162 C163 H163 120.0 . . ?
C162 C163 C164 120.0 . . ?
C164 C163 H163 120.0 . . ?
C163 C164 H164 120.0 . . ?
C163 C164 C165 120.0 . . ?
C165 C164 H164 120.0 . . ?
C164 C165 C168 121.2(10) . . ?
C166 C165 C164 120.0 . . ?
C166 C165 C168 118.7(10) . . ?
C167 C166 H166 120.0 . . ?
C165 C166 C167 120.0 . . ?
C165 C166 H166 120.0 . . ?
N19 C168 H16C 109.4 . . ?
N19 C168 H16D 109.4 . . ?
C165 C168 N19 111.0(12) . . ?
C165 C168 H16C 109.4 . . ?
C165 C168 H16D 109.4 . . ?
H16C C168 H16D 108.0 . . ?
C5 C6 N2 121.5(7) . . ?
C5 C6 C1 120.0 . . ?
C1 C6 N2 118.3(7) . . ?
C6 C5 H5A 120.0 . . ?
C6 C5 C4 120.0 . . ?
C4 C5 H5A 120.0 . . ?
C5 C4 H4A 120.0 . . ?
C5 C4 C3 120.0 . . ?
C3 C4 H4A 120.0 . . ?
C4 C3 H3A 120.0 . . ?
C2 C3 C4 120.0 . . ?
C2 C3 H3A 120.0 . . ?
C3 C2 H2A 120.0 . . ?
C3 C2 C1 120.0 . . ?
C1 C2 H2A 120.0 . . ?
C6 C1 N1 117.3(8) . . ?
C2 C1 N1 122.0(8) . . ?
C2 C1 C6 120.0 . . ?
N1 C42 H42A 108.8 . . ?
N1 C42 H42B 108.8 . . ?
H42A C42 H42B 107.7 . . ?
C39 C42 N1 113.6(11) . . ?
C39 C42 H42A 108.8 . . ?
C39 C42 H42B 108.8 . . ?
C39 C40 H40 120.0 . . ?
C39 C40 C41 120.0 . . ?
C41 C40 H40 120.0 . . ?
C40 C39 C42 120.9(9) . . ?
C38 C39 C42 119.1(9) . . ?
C38 C39 C40 120.0 . . ?
C39 C38 H38 120.0 . . ?
C39 C38 C37 120.0 . . ?
C37 C38 H38 120.0 . . ?
C38 C37 H37 120.0 . . ?
C36 C37 C38 120.0 . . ?
C36 C37 H37 120.0 . . ?
C37 C36 C41 120.0 . . ?
C37 C36 C35 120.0(9) . . ?
C41 C36 C35 120.0(9) . . ?
C40 C41 H41 120.0 . . ?
C36 C41 C40 120.0 . . ?
C36 C41 H41 120.0 . . ?
N6 C35 H35A 109.4 . . ?
N6 C35 H35B 109.4 . . ?
C36 C35 N6 111.3(11) . . ?
C36 C35 H35A 109.4 . . ?
C36 C35 H35B 109.4 . . ?
H35A C35 H35B 108.0 . . ?
C33 C34 N6 121.8(9) . . ?
C33 C34 C29 120.0 . . ?
C29 C34 N6 118.0(9) . . ?
C34 C33 H33 120.0 . . ?
C34 C33 C32 120.0 . . ?
C32 C33 H33 120.0 . . ?
C33 C32 H32 120.0 . . ?
C31 C32 C33 120.0 . . ?
C31 C32 H32 120.0 . . ?
C32 C31 H31 120.0 . . ?
C32 C31 C30 120.0 . . ?
C30 C31 H31 120.0 . . ?
C31 C30 H30 120.0 . . ?
C31 C30 C29 120.0 . . ?
C29 C30 H30 120.0 . . ?
C34 C29 N5 118.5(9) . . ?
C30 C29 N5 121.3(9) . . ?
C30 C29 C34 120.0 . . ?
N5 C28 H28A 109.2 . . ?
N5 C28 H28B 109.2 . . ?
N5 C28 C25 112.2(12) . . ?
H28A C28 H28B 107.9 . . ?
C25 C28 H28A 109.2 . . ?
C25 C28 H28B 109.2 . . ?
C25 C26 H26 120.0 . . ?
C25 C26 C27 120.0 . . ?
C27 C26 H26 120.0 . . ?
C26 C25 C28 119.1(9) . . ?
C26 C25 C24 120.0 . . ?
C24 C25 C28 120.8(9) . . ?
C25 C24 H24A 120.0 . . ?
C23 C24 C25 120.0 . . ?
C23 C24 H24A 120.0 . . ?
C24 C23 H23A 120.0 . . ?
C24 C23 C22 120.0 . . ?
C22 C23 H23A 120.0 . . ?
C23 C22 C27 120.0 . . ?
C23 C22 C21 117.9(9) . . ?
C27 C22 C21 122.0(9) . . ?
C26 C27 H27 120.0 . . ?
C22 C27 C26 120.0 . . ?
C22 C27 H27 120.0 . . ?
N4 C21 C22 115.5(12) . . ?
N4 C21 H21A 108.4 . . ?
N4 C21 H21B 108.4 . . ?
C22 C21 H21A 108.4 . . ?
C22 C21 H21B 108.4 . . ?
H21A C21 H21B 107.5 . . ?
C19 C20 N4 122.6(7) . . ?
C19 C20 C15 120.0 . . ?
C15 C20 N4 117.3(7) . . ?
C20 C19 H19A 120.0 . . ?
C18 C19 C20 120.0 . . ?
C18 C19 H19A 120.0 . . ?
C19 C18 H18A 120.0 . . ?
C19 C18 C17 120.0 . . ?
C17 C18 H18A 120.0 . . ?
C18 C17 H17A 120.0 . . ?
C16 C17 C18 120.0 . . ?
C16 C17 H17A 120.0 . . ?
C17 C16 H16E 120.0 . . ?
C15 C16 C17 120.0 . . ?
C15 C16 H16E 120.0 . . ?
C20 C15 N3 116.2(7) . . ?
C16 C15 N3 123.8(7) . . ?
C16 C15 C20 120.0 . . ?
N3 C14 H14E 109.3 . . ?
N3 C14 H14F 109.3 . . ?
H14E C14 H14F 108.0 . . ?
C11 C14 N3 111.6(10) . . ?
C11 C14 H14E 109.3 . . ?
C11 C14 H14F 109.3 . . ?
C11 C12 H12 120.0 . . ?
C11 C12 C13 120.0 . . ?
C13 C12 H12 120.0 . . ?
C12 C11 C14 118.3(9) . . ?
C12 C11 C10 120.0 . . ?
C10 C11 C14 121.7(9) . . ?
C11 C10 H10 120.0 . . ?
C9 C10 C11 120.0 . . ?
C9 C10 H10 120.0 . . ?
C10 C9 H9 120.0 . . ?
C10 C9 C8 120.0 . . ?
C8 C9 H9 120.0 . . ?
C9 C8 C7 119.0(8) . . ?
C13 C8 C9 120.0 . . ?
C13 C8 C7 120.9(8) . . ?
C12 C13 H13C 120.0 . . ?
C8 C13 C12 120.0 . . ?
C8 C13 H13C 120.0 . . ?
N2 C7 C8 109.7(9) . . ?
N2 C7 H7A 109.7 . . ?
N2 C7 H7B 109.7 . . ?
C8 C7 H7A 109.7 . . ?
C8 C7 H7B 109.7 . . ?
H7A C7 H7B 108.2 . . ?
C44 C43 N7 121.5(7) . . ?
C44 C43 C48 120.0 . . ?
C48 C43 N7 117.8(7) . . ?
C43 C44 H44 120.0 . . ?
C45 C44 C43 120.0 . . ?
C45 C44 H44 120.0 . . ?
C44 C45 H45 120.0 . . ?
C44 C45 C46 120.0 . . ?
C46 C45 H45 120.0 . . ?
C45 C46 H46 120.0 . . ?
C45 C46 C47 120.0 . . ?
C47 C46 H46 120.0 . . ?
C46 C47 H47 120.0 . . ?
C48 C47 C46 120.0 . . ?
C48 C47 H47 120.0 . . ?
C43 C48 N8 117.0(7) . . ?
C47 C48 N8 123.0(6) . . ?
C47 C48 C43 120.0 . . ?
N8 C49 H49A 108.9 . . ?
N8 C49 H49B 108.9 . . ?
N8 C49 C50 113.2(11) . . ?
H49A C49 H49B 107.8 . . ?
C50 C49 H49A 108.9 . . ?
C50 C49 H49B 108.9 . . ?
C50 C55 H55 120.0 . . ?
C50 C55 C54 120.0 . . ?
C54 C55 H55 120.0 . . ?
C55 C50 C49 120.2(8) . . ?
C55 C50 C51 120.0 . . ?
C51 C50 C49 119.7(8) . . ?
C50 C51 H51 120.0 . . ?
C52 C51 C50 120.0 . . ?
C52 C51 H51 120.0 . . ?
C51 C52 H52 120.0 . . ?
C51 C52 C53 120.0 . . ?
C53 C52 H52 120.0 . . ?
C52 C53 C56 118.8(10) . . ?
C54 C53 C52 120.0 . . ?
C54 C53 C56 121.1(10) . . ?
C55 C54 H54 120.0 . . ?
C53 C54 C55 120.0 . . ?
C53 C54 H54 120.0 . . ?
N9 C56 C53 115.1(12) . . ?
N9 C56 H56A 108.5 . . ?
N9 C56 H56B 108.5 . . ?
C53 C56 H56A 108.5 . . ?
C53 C56 H56B 108.5 . . ?
H56A C56 H56B 107.5 . . ?
C58 C57 N9 122.3(9) . . ?
C58 C57 C62 120.0 . . ?
C62 C57 N9 117.7(9) . . ?
C57 C58 H58 120.0 . . ?
C59 C58 C57 120.0 . . ?
C59 C58 H58 120.0 . . ?
C58 C59 H59 120.0 . . ?
C60 C59 C58 120.0 . . ?
C60 C59 H59 120.0 . . ?
C59 C60 H60 120.0 . . ?
C59 C60 C61 120.0 . . ?
C61 C60 H60 120.0 . . ?
C60 C61 H61 120.0 . . ?
C60 C61 C62 120.0 . . ?
C62 C61 H61 120.0 . . ?
C57 C62 N10 118.7(8) . . ?
C61 C62 N10 121.3(9) . . ?
C61 C62 C57 120.0 . . ?
N10 C63 H63A 108.0 . . ?
N10 C63 H63B 108.0 . . ?
H63A C63 H63B 107.2 . . ?
C64 C63 N10 117.4(13) . . ?
C64 C63 H63A 108.0 . . ?
C64 C63 H63B 108.0 . . ?
C64 C69 H69 120.0 . . ?
C64 C69 C68 120.0 . . ?
C68 C69 H69 120.0 . . ?
C69 C64 C63 122.9(9) . . ?
C69 C64 C65 120.0 . . ?
C65 C64 C63 117.1(9) . . ?
C64 C65 H65 120.0 . . ?
C66 C65 C64 120.0 . . ?
C66 C65 H65 120.0 . . ?
C65 C66 H66 120.0 . . ?
C67 C66 C65 120.0 . . ?
C67 C66 H66 120.0 . . ?
C66 C67 C68 120.0 . . ?
C66 C67 C70 122.5(12) . . ?
C68 C67 C70 117.4(12) . . ?
C69 C68 H68 120.0 . . ?
C67 C68 C69 120.0 . . ?
C67 C68 H68 120.0 . . ?
N11 C70 H70A 108.3 . . ?
N11 C70 H70B 108.3 . . ?
C67 C70 N11 115.8(18) . . ?
C67 C70 H70A 108.3 . . ?
C67 C70 H70B 108.3 . . ?
H70A C70 H70B 107.4 . . ?
C72 C71 N11 122.6(11) . . ?
C72 C71 C76 120.0 . . ?
C76 C71 N11 115.6(11) . . ?
C71 C72 H72 120.0 . . ?
C73 C72 C71 120.0 . . ?
C73 C72 H72 120.0 . . ?
C72 C73 H73 120.0 . . ?
C74 C73 C72 120.0 . . ?
C74 C73 H73 120.0 . . ?
C73 C74 H74 120.0 . . ?
C73 C74 C75 120.0 . . ?
C75 C74 H74 120.0 . . ?
C74 C75 H75 120.0 . . ?
C76 C75 C74 120.0 . . ?
C76 C75 H75 120.0 . . ?
C71 C76 N12 118.6(12) . . ?
C75 C76 N12 121.4(12) . . ?
C75 C76 C71 120.0 . . ?
N12 C77 H77A 109.4 . . ?
N12 C77 H77B 109.4 . . ?
N12 C77 C78 111.1(17) . . ?
H77A C77 H77B 108.0 . . ?
C78 C77 H77A 109.4 . . ?
C78 C77 H77B 109.4 . . ?
C78 C83 H83 120.0 . . ?
C78 C83 C82 120.0 . . ?
C82 C83 H83 120.0 . . ?
C83 C78 C77 115.7(14) . . ?
C83 C78 C79 120.0 . . ?
C79 C78 C77 124.3(14) . . ?
C78 C79 H79 120.0 . . ?
C80 C79 C78 120.0 . . ?
C80 C79 H79 120.0 . . ?
C79 C80 H80 120.0 . . ?
C79 C80 C81 120.0 . . ?
C81 C80 H80 120.0 . . ?
C80 C81 C82 120.0 . . ?
C80 C81 C84 118.3(9) . . ?
C82 C81 C84 121.7(9) . . ?
C83 C82 H82 120.0 . . ?
C81 C82 C83 120.0 . . ?
C81 C82 H82 120.0 . . ?
N7 C84 C81 113.4(11) . . ?
N7 C84 H84A 108.9 . . ?
N7 C84 H84B 108.9 . . ?
C81 C84 H84A 108.9 . . ?
C81 C84 H84B 108.9 . . ?
H84A C84 H84B 107.7 . . ?
H4SA C4S H4SB 109.5 . . ?
H4SA C4S H4SC 109.5 . . ?
H4SB C4S H4SC 109.5 . . ?
C3S C4S H4SA 109.5 . . ?
C3S C4S H4SB 109.5 . . ?
C3S C4S H4SC 109.5 . . ?
N2S C3S C4S 177(3) . . ?
N1S C1S C2S 177.2(16) . . ?
C1S C2S H2SA 109.5 . . ?
C1S C2S H2SB 109.5 . . ?
C1S C2S H2SC 109.5 . . ?
H2SA C2S H2SB 109.5 . . ?
H2SA C2S H2SC 109.5 . . ?
H2SB C2S H2SC 109.5 . . ?
N3S C5S C6S 167(3) . . ?
C5S C6S H6SA 109.5 . . ?
C5S C6S H6SB 109.5 . . ?
C5S C6S H6SC 109.5 . . ?
H6SA C6S H6SB 109.5 . . ?
H6SA C6S H6SC 109.5 . . ?
H6SB C6S H6SC 109.5 . . ?
N6S C11S C12S 175(2) . . ?
C11S C12S H12D 109.5 . . ?
C11S C12S H12E 109.5 . . ?
C11S C12S H12F 109.5 . . ?
H12D C12S H12E 109.5 . . ?
H12D C12S H12F 109.5 . . ?
H12E C12S H12F 109.5 . . ?
N5S C9S C10S 177(4) . . ?
C9S C10S H10G 109.5 . . ?
C9S C10S H10H 109.5 . . ?
C9S C10S H10I 109.5 . . ?
H10G C10S H10H 109.5 . . ?
H10G C10S H10I 109.5 . . ?
H10H C10S H10I 109.5 . . ?
H8SA C8S H8SB 109.5 . . ?
H8SA C8S H8SC 109.5 . . ?
H8SB C8S H8SC 109.5 . . ?
C7S C8S H8SA 109.5 . . ?
C7S C8S H8SB 109.5 . . ?
C7S C8S H8SC 109.5 . . ?
N4S C7S C8S 178(6) . . ?

loop_
_geom_bond_atom_site_label_1
_geom_bond_atom_site_label_2
_geom_bond_distance
_geom_bond_site_symmetry_2
_geom_bond_publ_flag
C1C H1CA 0.9900 . ?
C1C H1CB 0.9900 . ?
C1C C2C 1.525(14) . ?
C1C O1C 1.47(4) . ?
C2C H2C 1.0000 . ?
C2C C3C 1.534(14) . ?
C2C N1C 1.483(14) . ?
C3C O3C 1.27(5) . ?
C3C O2C 1.08(5) . ?
C4C O4C 1.27(5) . ?
C4C O5C 1.33(5) . ?
C4C N1C 1.35(5) . ?
C5C H5CA 0.9900 . ?
C5C H5CB 0.9900 . ?
C5C C6C 1.66(4) . ?
C5C O5C 1.40(5) . ?
C6C C11C 1.3900 . ?
C6C C7C 1.3900 . ?
C11C H11E 0.9500 . ?
C11C C10C 1.3900 . ?
C10C H10E 0.9500 . ?
C10C C9C 1.3900 . ?
C9C H9C 0.9500 . ?
C9C C8C 1.3900 . ?
C8C H8C 0.9500 . ?
C8C C7C 1.3900 . ?
C7C H7C 0.9500 . ?
N1C H1C 0.8800 . ?
C1D H1DA 0.9900 . ?
C1D H1DB 0.9900 . ?
C1D C2D 1.50(5) . ?
C1D O1D 1.29(4) . ?
C2D H2D 1.0000 . ?
C2D C3D 1.54(3) . ?
C2D N1D 1.34(4) . ?
C3D O2D 1.40(4) . ?
C3D O3D 1.15(4) . ?
C4D O4D 1.14(4) . ?
C4D O5D 1.35(4) . ?
C4D N1D 1.37(5) . ?
C5D H5DA 0.9900 . ?
C5D H5DB 0.9900 . ?
C5D C6D 1.53(4) . ?
C5D O5D 1.23(4) . ?
C6D C7D 1.3900 . ?
C6D C11D 1.3900 . ?
C7D H7D 0.9500 . ?
C7D C8D 1.3900 . ?
C8D H8D 0.9500 . ?
C8D C9D 1.3900 . ?
C9D H9D 0.9500 . ?
C9D C10D 1.3900 . ?
C10D H10F 0.9500 . ?
C10D C11D 1.3900 . ?
C11D H11F 0.9500 . ?
N1D H1D 0.8800 . ?
N1B H1B 0.8800 . ?
N1B C1B 1.412(13) . ?
N1B C8B 1.413(13) . ?
C1B H1BA 0.9500 . ?
C1B C2B 1.416(13) . ?
C2B C3B 1.412(13) . ?
C3B C4B 1.3900 . ?
C3B C8B 1.3900 . ?
C4B H4B 0.9500 . ?
C4B C5B 1.3900 . ?
C5B H5B 0.9500 . ?
C5B C6B 1.3900 . ?
C6B H6B 0.9500 . ?
C6B C7B 1.3900 . ?
C7B H7BA 0.9500 . ?
C7B C8B 1.3900 . ?
N1A H1A 0.8800 . ?
N1A C1A 1.38(4) . ?
N1A C8A 1.29(3) . ?
C1A H1AA 0.9500 . ?
C1A C2A 1.49(5) . ?
C2A C3A 1.47(4) . ?
C2A C9A 1.53(5) . ?
C3A C4A 1.3900 . ?
C3A C8A 1.3900 . ?
C4A H4AA 0.9500 . ?
C4A C5A 1.3900 . ?
C5A H5AA 0.9500 . ?
C5A C6A 1.3900 . ?
C6A H6A 0.9500 . ?
C6A C7A 1.3900 . ?
C7A H7AA 0.9500 . ?
C7A C8A 1.3900 . ?
C9A H9AA 0.9900 . ?
C9A H9AB 0.9900 . ?
C9A C10A 1.51(3) . ?
C10A H10D 1.0000 . ?
C10A C11A 1.48(3) . ?
C10A N2A 1.48(6) . ?
C12A O3A 1.06(6) . ?
C12A O4A 1.23(6) . ?
C12A N2A 1.28(6) . ?
C13A O4A 1.58(7) . ?
C11A O2A 1.49(3) . ?
C11A O1A 1.36(5) . ?
N2A H2AA 0.8800 . ?
Pd7 Cl14 2.324(4) . ?
Pd7 Cl13 2.308(3) . ?
Pd7 N14 2.010(11) . ?
Pd7 N13 2.049(12) . ?
Pd9 Cl18 2.307(5) . ?
Pd9 Cl17 2.308(4) . ?
Pd9 N18 2.058(11) . ?
Pd9 N17 2.020(15) . ?
Pd8 Cl16 2.305(4) . ?
Pd8 Cl15 2.287(4) . ?
Pd8 N16 2.036(12) . ?
Pd8 N15 2.061(12) . ?
Pd10 Cl19 2.309(4) . ?
Pd10 Cl20 2.291(4) . ?
Pd10 N19 2.077(10) . ?
Pd10 N20 2.047(10) . ?
Pd11 Cl21 2.285(6) . ?
Pd11 Cl22 2.305(6) . ?
Pd11 N21 2.003(9) . ?
Pd11 N22 2.016(9) . ?
Pd12 Cl23 2.342(6) . ?
Pd12 Cl24 2.318(7) . ?
Pd12 N23 1.933(16) . ?
Pd12 N24 2.053(12) . ?
Pd1 Cl2 2.314(4) . ?
Pd1 Cl1 2.305(3) . ?
Pd1 N2 2.057(11) . ?
Pd1 N1 2.044(13) . ?
Pd3 Cl6 2.298(4) . ?
Pd3 Cl5 2.307(4) . ?
Pd3 N6 2.046(12) . ?
Pd3 N5 2.081(14) . ?
Pd2 Cl4 2.304(4) . ?
Pd2 Cl3 2.292(4) . ?
Pd2 N4 2.046(13) . ?
Pd2 N3 2.043(13) . ?
Pd4 Cl7 2.294(4) . ?
Pd4 Cl8 2.301(4) . ?
Pd4 N7 2.029(9) . ?
Pd4 N8 2.036(9) . ?
Pd5 Cl9 2.300(5) . ?
Pd5 Cl10 2.303(5) . ?
Pd5 N9 2.069(14) . ?
Pd5 N10 2.069(12) . ?
Pd6 Cl11 2.274(8) . ?
Pd6 Cl12 2.284(10) . ?
Pd6 N11 2.014(10) . ?
Pd6 N12 2.016(11) . ?
N14 H14 1.0000 . ?
N14 C90 1.456(14) . ?
N14 C91 1.574(16) . ?
N13 H13 1.0000 . ?
N13 C85 1.434(12) . ?
N13 C126 1.482(17) . ?
N18 H18 1.0000 . ?
N18 C119 1.464(16) . ?
N18 C118 1.465(15) . ?
N17 H17 1.0000 . ?
N17 C113 1.489(16) . ?
N17 C112 1.567(19) . ?
N16 H16 1.0000 . ?
N16 C105 1.542(17) . ?
N16 C104 1.476(15) . ?
N15 H15 1.0000 . ?
N15 C99 1.418(14) . ?
N15 C98 1.452(17) . ?
N19 H19 1.0000 . ?
N19 C127 1.458(12) . ?
N19 C168 1.513(17) . ?
N20 H20 1.0000 . ?
N20 C132 1.450(12) . ?
N20 C133 1.529(17) . ?
N21 H21 1.0000 . ?
N21 C140 1.492(11) . ?
N21 C141 1.461(10) . ?
N22 H22 1.0000 . ?
N22 C146 1.488(10) . ?
N22 C147 1.520(12) . ?
N23 H23 1.0000 . ?
N23 C154 1.489(13) . ?
N23 C155 1.477(11) . ?
N24 H24 1.0000 . ?
N24 C160 1.487(11) . ?
N24 C161 1.538(12) . ?
N2 H2 1.0000 . ?
N2 C6 1.451(14) . ?
N2 C7 1.494(15) . ?
N1 H1 1.0000 . ?
N1 C1 1.489(14) . ?
N1 C42 1.544(18) . ?
N6 H6 1.0000 . ?
N6 C35 1.540(17) . ?
N6 C34 1.442(17) . ?
N5 H5 1.0000 . ?
N5 C29 1.437(16) . ?
N5 C28 1.42(2) . ?
N4 H4 1.0000 . ?
N4 C21 1.487(18) . ?
N4 C20 1.515(15) . ?
N3 H3 1.0000 . ?
N3 C15 1.483(15) . ?
N3 C14 1.534(15) . ?
N7 H7 1.0000 . ?
N7 C43 1.491(10) . ?
N7 C84 1.516(12) . ?
N8 H8 1.0000 . ?
N8 C48 1.500(9) . ?
N8 C49 1.486(12) . ?
N9 H9A 1.0000 . ?
N9 C56 1.49(2) . ?
N9 C57 1.444(14) . ?
N10 H10C 1.0000 . ?
N10 C62 1.402(15) . ?
N10 C63 1.53(2) . ?
N11 H11 1.0000 . ?
N11 C70 1.506(13) . ?
N11 C71 1.511(11) . ?
N12 H12C 1.0000 . ?
N12 C76 1.481(11) . ?
N12 C77 1.520(13) . ?
C90 C89 1.3900 . ?
C90 C85 1.3900 . ?
C89 H89 0.9500 . ?
C89 C88 1.3900 . ?
C88 H88 0.9500 . ?
C88 C87 1.3900 . ?
C87 H87 0.9500 . ?
C87 C86 1.3900 . ?
C86 H86 0.9500 . ?
C86 C85 1.3900 . ?
C126 H12A 0.9900 . ?
C126 H12B 0.9900 . ?
C126 C123 1.546(15) . ?
C122 H122 0.9500 . ?
C122 C123 1.3900 . ?
C122 C121 1.3900 . ?
C123 C124 1.3900 . ?
C124 H124 0.9500 . ?
C124 C125 1.3900 . ?
C125 H125 0.9500 . ?
C125 C120 1.3900 . ?
C120 C121 1.3900 . ?
C120 C119 1.526(14) . ?
C121 H121 0.9500 . ?
C119 H11A 0.9900 . ?
C119 H11B 0.9900 . ?
C118 C117 1.3900 . ?
C118 C113 1.3900 . ?
C117 H117 0.9500 . ?
C117 C116 1.3900 . ?
C116 H116 0.9500 . ?
C116 C115 1.3900 . ?
C115 H115 0.9500 . ?
C115 C114 1.3900 . ?
C114 H114 0.9500 . ?
C114 C113 1.3900 . ?
C112 H11C 0.9900 . ?
C112 H11D 0.9900 . ?
C112 C109 1.507(16) . ?
C107 H107 0.9500 . ?
C107 C108 1.3900 . ?
C107 C106 1.3900 . ?
C108 H108 0.9500 . ?
C108 C109 1.3900 . ?
C109 C110 1.3900 . ?
C110 H110 0.9500 . ?
C110 C111 1.3900 . ?
C111 H111 0.9500 . ?
C111 C106 1.3900 . ?
C106 C105 1.517(15) . ?
C105 H10A 0.9900 . ?
C105 H10B 0.9900 . ?
C104 C103 1.3900 . ?
C104 C99 1.3900 . ?
C103 H103 0.9500 . ?
C103 C102 1.3900 . ?
C102 H102 0.9500 . ?
C102 C101 1.3900 . ?
C101 H101 0.9500 . ?
C101 C100 1.3900 . ?
C100 H100 0.9500 . ?
C100 C99 1.3900 . ?
C98 H98A 0.9900 . ?
C98 H98B 0.9900 . ?
C98 C95 1.527(15) . ?
C94 H94 0.9500 . ?
C94 C95 1.3900 . ?
C94 C93 1.3900 . ?
C95 C96 1.3900 . ?
C96 H96 0.9500 . ?
C96 C97 1.3900 . ?
C97 H97 0.9500 . ?
C97 C92 1.3900 . ?
C92 C93 1.3900 . ?
C92 C91 1.488(14) . ?
C93 H93 0.9500 . ?
C91 H91A 0.9900 . ?
C91 H91B 0.9900 . ?
C127 C128 1.3900 . ?
C127 C132 1.3900 . ?
C128 H128 0.9500 . ?
C128 C129 1.3900 . ?
C129 H129 0.9500 . ?
C129 C130 1.3900 . ?
C130 H130 0.9500 . ?
C130 C131 1.3900 . ?
C131 H131 0.9500 . ?
C131 C132 1.3900 . ?
C133 H13A 0.9900 . ?
C133 H13B 0.9900 . ?
C133 C134 1.470(17) . ?
C135 H135 0.9500 . ?
C135 C134 1.3900 . ?
C135 C136 1.3900 . ?
C134 C139 1.3900 . ?
C139 H139 0.9500 . ?
C139 C138 1.3900 . ?
C138 H138 0.9500 . ?
C138 C137 1.3900 . ?
C137 C136 1.3900 . ?
C137 C140 1.546(15) . ?
C136 H136 0.9500 . ?
C140 H14A 0.9900 . ?
C140 H14B 0.9900 . ?
C141 C142 1.3900 . ?
C141 C146 1.3900 . ?
C142 H142 0.9500 . ?
C142 C143 1.3900 . ?
C143 H143 0.9500 . ?
C143 C144 1.3900 . ?
C144 H144 0.9500 . ?
C144 C145 1.3900 . ?
C145 H145 0.9500 . ?
C145 C146 1.3900 . ?
C147 H14C 0.9900 . ?
C147 H14D 0.9900 . ?
C147 C148 1.53(2) . ?
C149 H149 0.9500 . ?
C149 C148 1.3900 . ?
C149 C150 1.3900 . ?
C148 C153 1.3900 . ?
C153 H153 0.9500 . ?
C153 C152 1.3900 . ?
C152 H152 0.9500 . ?
C152 C151 1.3900 . ?
C151 C150 1.3900 . ?
C151 C154 1.58(2) . ?
C150 H150 0.9500 . ?
C154 H15A 0.9900 . ?
C154 H15B 0.9900 . ?
C155 C156 1.3900 . ?
C155 C160 1.3900 . ?
C156 H156 0.9500 . ?
C156 C157 1.3900 . ?
C157 H157 0.9500 . ?
C157 C158 1.3900 . ?
C158 H158 0.9500 . ?
C158 C159 1.3900 . ?
C159 H159 0.9500 . ?
C159 C160 1.3900 . ?
C161 H16A 0.9900 . ?
C161 H16B 0.9900 . ?
C161 C162 1.529(19) . ?
C167 H167 0.9500 . ?
C167 C162 1.3900 . ?
C167 C166 1.3900 . ?
C162 C163 1.3900 . ?
C163 H163 0.9500 . ?
C163 C164 1.3900 . ?
C164 H164 0.9500 . ?
C164 C165 1.3900 . ?
C165 C166 1.3900 . ?
C165 C168 1.48(2) . ?
C166 H166 0.9500 . ?
C168 H16C 0.9900 . ?
C168 H16D 0.9900 . ?
C6 C5 1.3900 . ?
C6 C1 1.3900 . ?
C5 H5A 0.9500 . ?
C5 C4 1.3900 . ?
C4 H4A 0.9500 . ?
C4 C3 1.3900 . ?
C3 H3A 0.9500 . ?
C3 C2 1.3900 . ?
C2 H2A 0.9500 . ?
C2 C1 1.3900 . ?
C42 H42A 0.9900 . ?
C42 H42B 0.9900 . ?
C42 C39 1.489(16) . ?
C40 H40 0.9500 . ?
C40 C39 1.3900 . ?
C40 C41 1.3900 . ?
C39 C38 1.3900 . ?
C38 H38 0.9500 . ?
C38 C37 1.3900 . ?
C37 H37 0.9500 . ?
C37 C36 1.3900 . ?
C36 C41 1.3900 . ?
C36 C35 1.518(16) . ?
C41 H41 0.9500 . ?
C35 H35A 0.9900 . ?
C35 H35B 0.9900 . ?
C34 C33 1.3900 . ?
C34 C29 1.3900 . ?
C33 H33 0.9500 . ?
C33 C32 1.3900 . ?
C32 H32 0.9500 . ?
C32 C31 1.3900 . ?
C31 H31 0.9500 . ?
C31 C30 1.3900 . ?
C30 H30 0.9500 . ?
C30 C29 1.3900 . ?
C28 H28A 0.9900 . ?
C28 H28B 0.9900 . ?
C28 C25 1.536(16) . ?
C26 H26 0.9500 . ?
C26 C25 1.3900 . ?
C26 C27 1.3900 . ?
C25 C24 1.3900 . ?
C24 H24A 0.9500 . ?
C24 C23 1.3900 . ?
C23 H23A 0.9500 . ?
C23 C22 1.3900 . ?
C22 C27 1.3900 . ?
C22 C21 1.498(15) . ?
C27 H27 0.9500 . ?
C21 H21A 0.9900 . ?
C21 H21B 0.9900 . ?
C20 C19 1.3900 . ?
C20 C15 1.3900 . ?
C19 H19A 0.9500 . ?
C19 C18 1.3900 . ?
C18 H18A 0.9500 . ?
C18 C17 1.3900 . ?
C17 H17A 0.9500 . ?
C17 C16 1.3900 . ?
C16 H16E 0.9500 . ?
C16 C15 1.3900 . ?
C14 H14E 0.9900 . ?
C14 H14F 0.9900 . ?
C14 C11 1.507(14) . ?
C12 H12 0.9500 . ?
C12 C11 1.3900 . ?
C12 C13 1.3900 . ?
C11 C10 1.3900 . ?
C10 H10 0.9500 . ?
C10 C9 1.3900 . ?
C9 H9 0.9500 . ?
C9 C8 1.3900 . ?
C8 C13 1.3900 . ?
C8 C7 1.561(13) . ?
C13 H13C 0.9500 . ?
C7 H7A 0.9900 . ?
C7 H7B 0.9900 . ?
C43 C44 1.3900 . ?
C43 C48 1.3900 . ?
C44 H44 0.9500 . ?
C44 C45 1.3900 . ?
C45 H45 0.9500 . ?
C45 C46 1.3900 . ?
C46 H46 0.9500 . ?
C46 C47 1.3900 . ?
C47 H47 0.9500 . ?
C47 C48 1.3900 . ?
C49 H49A 0.9900 . ?
C49 H49B 0.9900 . ?
C49 C50 1.554(15) . ?
C55 H55 0.9500 . ?
C55 C50 1.3900 . ?
C55 C54 1.3900 . ?
C50 C51 1.3900 . ?
C51 H51 0.9500 . ?
C51 C52 1.3900 . ?
C52 H52 0.9500 . ?
C52 C53 1.3900 . ?
C53 C54 1.3900 . ?
C53 C56 1.508(18) . ?
C54 H54 0.9500 . ?
C56 H56A 0.9900 . ?
C56 H56B 0.9900 . ?
C57 C58 1.3900 . ?
C57 C62 1.3900 . ?
C58 H58 0.9500 . ?
C58 C59 1.3900 . ?
C59 H59 0.9500 . ?
C59 C60 1.3900 . ?
C60 H60 0.9500 . ?
C60 C61 1.3900 . ?
C61 H61 0.9500 . ?
C61 C62 1.3900 . ?
C63 H63A 0.9900 . ?
C63 H63B 0.9900 . ?
C63 C64 1.530(19) . ?
C69 H69 0.9500 . ?
C69 C64 1.3900 . ?
C69 C68 1.3900 . ?
C64 C65 1.3900 . ?
C65 H65 0.9500 . ?
C65 C66 1.3900 . ?
C66 H66 0.9500 . ?
C66 C67 1.3900 . ?
C67 C68 1.3900 . ?
C67 C70 1.48(2) . ?
C68 H68 0.9500 . ?
C70 H70A 0.9900 . ?
C70 H70B 0.9900 . ?
C71 C72 1.3900 . ?
C71 C76 1.3900 . ?
C72 H72 0.9500 . ?
C72 C73 1.3900 . ?
C73 H73 0.9500 . ?
C73 C74 1.3900 . ?
C74 H74 0.9500 . ?
C74 C75 1.3900 . ?
C75 H75 0.9500 . ?
C75 C76 1.3900 . ?
C77 H77A 0.9900 . ?
C77 H77B 0.9900 . ?
C77 C78 1.55(3) . ?
C83 H83 0.9500 . ?
C83 C78 1.3900 . ?
C83 C82 1.3900 . ?
C78 C79 1.3900 . ?
C79 H79 0.9500 . ?
C79 C80 1.3900 . ?
C80 H80 0.9500 . ?
C80 C81 1.3900 . ?
C81 C82 1.3900 . ?
C81 C84 1.566(18) . ?
C82 H82 0.9500 . ?
C84 H84A 0.9900 . ?
C84 H84B 0.9900 . ?
C4S H4SA 0.9800 . ?
C4S H4SB 0.9800 . ?
C4S H4SC 0.9800 . ?
C4S C3S 1.46(4) . ?
C3S N2S 1.20(3) . ?
N1S C1S 1.18(2) . ?
C1S C2S 1.45(2) . ?
C2S H2SA 0.9800 . ?
C2S H2SB 0.9800 . ?
C2S H2SC 0.9800 . ?
N3S C5S 1.23(3) . ?
C5S C6S 1.37(3) . ?
C6S H6SA 0.9800 . ?
C6S H6SB 0.9800 . ?
C6S H6SC 0.9800 . ?
N6S C11S 1.19(3) . ?
C11S C12S 1.53(3) . ?
C12S H12D 0.9800 . ?
C12S H12E 0.9800 . ?
C12S H12F 0.9800 . ?
C9S C10S 1.43(2) . ?
C9S N5S 1.12(2) . ?
C10S H10G 0.9800 . ?
C10S H10H 0.9800 . ?
C10S H10I 0.9800 . ?
C8S H8SA 0.9800 . ?
C8S H8SB 0.9800 . ?
C8S H8SC 0.9800 . ?
C8S C7S 1.44(3) . ?
C7S N4S 1.15(2) . ?

loop_
_geom_torsion_atom_site_label_1
_geom_torsion_atom_site_label_2
_geom_torsion_atom_site_label_3
_geom_torsion_atom_site_label_4
_geom_torsion
_geom_torsion_site_symmetry_1
_geom_torsion_site_symmetry_2
_geom_torsion_site_symmetry_3
_geom_torsion_site_symmetry_4
_geom_torsion_publ_flag
C1C C2C C3C O3C 132(5) . . . . ?
C1C C2C C3C O2C -56(7) . . . . ?
C1C C2C N1C C4C 177(4) . . . . ?
C3C C2C N1C C4C -79(5) . . . . ?
C5C C6C C11C C10C -173(3) . . . . ?
C5C C6C C7C C8C 171(3) . . . . ?
C6C C5C O5C C4C -167(3) . . . . ?
C6C C11C C10C C9C 0.0 . . . . ?
C11C C6C C7C C8C 0.0 . . . . ?
C11C C10C C9C C8C 0.0 . . . . ?
C10C C9C C8C C7C 0.0 . . . . ?
C9C C8C C7C C6C 0.0 . . . . ?
C7C C6C C11C C10C 0.0 . . . . ?
O1C C1C C2C C3C 174(3) . . . . ?
O1C C1C C2C N1C -68(4) . . . . ?
O4C C4C O5C C5C -14(6) . . . . ?
O4C C4C N1C C2C -21(6) . . . . ?
O5C C4C N1C C2C 162(4) . . . . ?
O5C C5C C6C C11C 172(3) . . . . ?
O5C C5C C6C C7C 0(5) . . . . ?
N1C C2C C3C O3C 20(6) . . . . ?
N1C C2C C3C O2C -168(6) . . . . ?
N1C C4C O5C C5C 164(4) . . . . ?
C1D C2D C3D O2D -55(5) . . . . ?
C1D C2D C3D O3D 108(5) . . . . ?
C1D C2D N1D C4D 170(4) . . . . ?
C3D C2D N1D C4D -69(5) . . . . ?
C5D C6D C7D C8D -171(3) . . . . ?
C5D C6D C11D C10D 170(3) . . . . ?
C6D C5D O5D C4D 177(3) . . . . ?
C6D C7D C8D C9D 0.0 . . . . ?
C7D C6D C11D C10D 0.0 . . . . ?
C7D C8D C9D C10D 0.0 . . . . ?
C8D C9D C10D C11D 0.0 . . . . ?
C9D C10D C11D C6D 0.0 . . . . ?
C11D C6D C7D C8D 0.0 . . . . ?
O1D C1D C2D C3D -60(4) . . . . ?
O1D C1D C2D N1D 64(5) . . . . ?
O4D C4D O5D C5D -3(7) . . . . ?
O4D C4D N1D C2D 4(7) . . . . ?
O5D C4D N1D C2D -180(3) . . . . ?
O5D C5D C6D C7D 40(4) . . . . ?
O5D C5D C6D C11D -130(4) . . . . ?
N1D C2D C3D O2D -180(4) . . . . ?
N1D C2D C3D O3D -17(7) . . . . ?
N1D C4D O5D C5D -179(3) . . . . ?
N1B C1B C2B C3B -0.8(16) . . . . ?
C1B N1B C8B C3B 0(2) . . . . ?
C1B N1B C8B C7B -178.6(17) . . . . ?
C1B C2B C3B C4B 179(2) . . . . ?
C1B C2B C3B C8B 1(2) . . . . ?
C2B C3B C4B C5B -177(3) . . . . ?
C2B C3B C8B N1B -1(2) . . . . ?
C2B C3B C8B C7B 178(2) . . . . ?
C3B C4B C5B C6B 0.0 . . . . ?
C4B C3B C8B N1B -179(3) . . . . ?
C4B C3B C8B C7B 0.0 . . . . ?
C4B C5B C6B C7B 0.0 . . . . ?
C5B C6B C7B C8B 0.0 . . . . ?
C6B C7B C8B N1B 179(3) . . . . ?
C6B C7B C8B C3B 0.0 . . . . ?
C8B N1B C1B C2B 0.3(15) . . . . ?
C8B C3B C4B C5B 0.0 . . . . ?
N1A C1A C2A C3A -0.6(10) . . . . ?
N1A C1A C2A C9A 179(3) . . . . ?
C1A N1A C8A C3A 1.6(16) . . . . ?
C1A N1A C8A C7A -179.9(12) . . . . ?
C1A C2A C3A C4A -179.1(12) . . . . ?
C1A C2A C3A C8A 1.6(14) . . . . ?
C1A C2A C9A C10A 20(5) . . . . ?
C2A C3A C4A C5A -179.2(19) . . . . ?
C2A C3A C8A N1A -1.9(16) . . . . ?
C2A C3A C8A C7A 179.4(15) . . . . ?
C2A C9A C10A C11A 153(4) . . . . ?
C2A C9A C10A N2A -81(5) . . . . ?
C3A C2A C9A C10A -160(3) . . . . ?
C3A C4A C5A C6A 0.0 . . . . ?
C4A C3A C8A N1A 178.7(16) . . . . ?
C4A C3A C8A C7A 0.0 . . . . ?
C4A C5A C6A C7A 0.0 . . . . ?
C5A C6A C7A C8A 0.0 . . . . ?
C6A C7A C8A N1A -178(2) . . . . ?
C6A C7A C8A C3A 0.0 . . . . ?
C8A N1A C1A C2A -0.6(13) . . . . ?
C8A C3A C4A C5A 0.0 . . . . ?
C9A C2A C3A C4A 1(4) . . . . ?
C9A C2A C3A C8A -178(3) . . . . ?
C9A C10A C11A O2A -94(4) . . . . ?
C9A C10A C11A O1A 91(4) . . . . ?
C9A C10A N2A C12A 162(4) . . . . ?
C11A C10A N2A C12A -74(6) . . . . ?
O3A C12A O4A C13A -12(8) . . . . ?
O3A C12A N2A C10A 4(9) . . . . ?
O4A C12A N2A C10A 165(4) . . . . ?
N2A C10A C11A O2A 139(4) . . . . ?
N2A C10A C11A O1A -36(4) . . . . ?
N2A C12A O4A C13A -173(4) . . . . ?
Pd7 N14 C90 C89 -160.4(5) . . . . ?
Pd7 N14 C90 C85 22.3(8) . . . . ?
Pd7 N14 C91 C92 170.9(9) . . . . ?
Pd7 N13 C85 C90 -6.2(8) . . . . ?
Pd7 N13 C85 C86 165.3(5) . . . . ?
Pd7 N13 C126 C123 55.2(13) . . . . ?
Pd9 N18 C119 C120 174.3(9) . . . . ?
Pd9 N18 C118 C117 -165.0(6) . . . . ?
Pd9 N18 C118 C113 19.1(10) . . . . ?
Pd9 N17 C113 C118 -3.9(10) . . . . ?
Pd9 N17 C113 C114 169.3(6) . . . . ?
Pd9 N17 C112 C109 50.6(16) . . . . ?
Pd8 N16 C105 C106 162.7(9) . . . . ?
Pd8 N16 C104 C103 -168.2(4) . . . . ?
Pd8 N16 C104 C99 15.9(9) . . . . ?
Pd8 N15 C99 C104 -8.3(8) . . . . ?
Pd8 N15 C99 C100 170.5(5) . . . . ?
Pd8 N15 C98 C95 59.2(14) . . . . ?
Pd10 N19 C127 C128 -166.4(6) . . . . ?
Pd10 N19 C127 C132 9.8(11) . . . . ?
Pd10 N19 C168 C165 -46.0(16) . . . . ?
Pd10 N20 C132 C127 -19.0(10) . . . . ?
Pd10 N20 C132 C131 163.5(6) . . . . ?
Pd10 N20 C133 C134 -175.5(9) . . . . ?
Pd11 N21 C140 C137 66.1(12) . . . . ?
Pd11 N21 C141 C142 162.4(5) . . . . ?
Pd11 N21 C141 C146 -18.0(10) . . . . ?
Pd11 N22 C146 C141 11.2(11) . . . . ?
Pd11 N22 C146 C145 -164.5(5) . . . . ?
Pd11 N22 C147 C148 66.7(17) . . . . ?
Pd12 N23 C154 C151 -54(2) . . . . ?
Pd12 N23 C155 C156 -158.1(10) . . . . ?
Pd12 N23 C155 C160 20.6(15) . . . . ?
Pd12 N24 C160 C155 -17.0(13) . . . . ?
Pd12 N24 C160 C159 160.4(10) . . . . ?
Pd12 N24 C161 C162 175.6(11) . . . . ?
Pd1 N2 C6 C5 161.2(5) . . . . ?
Pd1 N2 C6 C1 -23.3(8) . . . . ?
Pd1 N2 C7 C8 -168.9(8) . . . . ?
Pd1 N1 C1 C6 3.3(9) . . . . ?
Pd1 N1 C1 C2 -166.9(5) . . . . ?
Pd1 N1 C42 C39 -51.7(16) . . . . ?
Pd3 N6 C35 C36 -173.4(9) . . . . ?
Pd3 N6 C34 C33 165.2(6) . . . . ?
Pd3 N6 C34 C29 -19.6(11) . . . . ?
Pd3 N5 C29 C34 5.3(10) . . . . ?
Pd3 N5 C29 C30 -169.5(6) . . . . ?
Pd3 N5 C28 C25 -47.3(15) . . . . ?
Pd2 N4 C21 C22 -162.2(11) . . . . ?
Pd2 N4 C20 C19 169.2(5) . . . . ?
Pd2 N4 C20 C15 -15.4(9) . . . . ?
Pd2 N3 C15 C20 7.5(9) . . . . ?
Pd2 N3 C15 C16 -171.5(5) . . . . ?
Pd2 N3 C14 C11 -47.9(16) . . . . ?
Pd4 N7 C43 C44 166.9(6) . . . . ?
Pd4 N7 C43 C48 -3.4(11) . . . . ?
Pd4 N7 C84 C81 46.0(14) . . . . ?
Pd4 N8 C48 C43 19.5(10) . . . . ?
Pd4 N8 C48 C47 -162.1(6) . . . . ?
Pd4 N8 C49 C50 175.1(8) . . . . ?
Pd5 N9 C56 C53 -65.1(18) . . . . ?
Pd5 N9 C57 C58 -164.7(6) . . . . ?
Pd5 N9 C57 C62 16.2(10) . . . . ?
Pd5 N10 C62 C57 -18.2(11) . . . . ?
Pd5 N10 C62 C61 164.1(6) . . . . ?
Pd5 N10 C63 C64 -59.4(14) . . . . ?
Pd6 N11 C70 C67 35(2) . . . . ?
Pd6 N11 C71 C72 162.6(8) . . . . ?
Pd6 N11 C71 C76 -2.1(12) . . . . ?
Pd6 N12 C76 C71 24.2(13) . . . . ?
Pd6 N12 C76 C75 -156.3(8) . . . . ?
Pd6 N12 C77 C78 178.6(15) . . . . ?
N14 C90 C89 C88 -177.2(9) . . . . ?
N14 C90 C85 N13 -11.0(9) . . . . ?
N14 C90 C85 C86 177.3(8) . . . . ?
N13 C126 C123 C122 -97.9(11) . . . . ?
N13 C126 C123 C124 79.5(13) . . . . ?
N18 C118 C117 C116 -175.8(11) . . . . ?
N18 C118 C113 N17 -10.6(11) . . . . ?
N18 C118 C113 C114 176.0(10) . . . . ?
N17 C112 C109 C108 -90.6(14) . . . . ?
N17 C112 C109 C110 86.4(15) . . . . ?
N16 C104 C103 C102 -175.8(9) . . . . ?
N16 C104 C99 N15 -5.3(9) . . . . ?
N16 C104 C99 C100 176.0(9) . . . . ?
N15 C98 C95 C94 -105.0(12) . . . . ?
N15 C98 C95 C96 71.2(14) . . . . ?
N19 C127 C128 C129 176.1(11) . . . . ?
N19 C127 C132 N20 6.2(12) . . . . ?
N19 C127 C132 C131 -176.2(11) . . . . ?
N20 C133 C134 C135 79.5(13) . . . . ?
N20 C133 C134 C139 -100.7(12) . . . . ?
N21 C141 C142 C143 179.5(10) . . . . ?
N21 C141 C146 N22 4.7(12) . . . . ?
N21 C141 C146 C145 -179.5(9) . . . . ?
N22 C147 C148 C149 83.0(17) . . . . ?
N22 C147 C148 C153 -98.4(15) . . . . ?
N23 C155 C156 C157 178.6(18) . . . . ?
N23 C155 C160 N24 -1.2(15) . . . . ?
N23 C155 C160 C159 -178.8(16) . . . . ?
N24 C161 C162 C167 -94.9(15) . . . . ?
N24 C161 C162 C163 83.3(16) . . . . ?
N2 C6 C5 C4 175.4(9) . . . . ?
N2 C6 C1 N1 14.1(9) . . . . ?
N2 C6 C1 C2 -175.6(9) . . . . ?
N1 C42 C39 C40 -82.3(15) . . . . ?
N1 C42 C39 C38 96.0(13) . . . . ?
N6 C34 C33 C32 175.1(11) . . . . ?
N6 C34 C29 N5 9.9(11) . . . . ?
N6 C34 C29 C30 -175.3(11) . . . . ?
N5 C28 C25 C26 -86.6(14) . . . . ?
N5 C28 C25 C24 90.2(14) . . . . ?
N4 C20 C19 C18 175.3(9) . . . . ?
N4 C20 C15 N3 5.4(10) . . . . ?
N4 C20 C15 C16 -175.6(9) . . . . ?
N3 C14 C11 C12 -78.7(14) . . . . ?
N3 C14 C11 C10 101.2(12) . . . . ?
N7 C43 C44 C45 -170.1(11) . . . . ?
N7 C43 C48 N8 -11.1(11) . . . . ?
N7 C43 C48 C47 170.4(11) . . . . ?
N8 C49 C50 C55 104.4(11) . . . . ?
N8 C49 C50 C51 -73.5(13) . . . . ?
N9 C57 C58 C59 -179.0(11) . . . . ?
N9 C57 C62 N10 1.3(12) . . . . ?
N9 C57 C62 C61 179.1(10) . . . . ?
N10 C63 C64 C69 101.1(13) . . . . ?
N10 C63 C64 C65 -80.0(13) . . . . ?
N11 C71 C72 C73 -164.1(15) . . . . ?
N11 C71 C76 N12 -15.4(13) . . . . ?
N11 C71 C76 C75 165.1(13) . . . . ?
N12 C77 C78 C83 100.7(19) . . . . ?
N12 C77 C78 C79 -77(2) . . . . ?
C90 N14 C91 C92 -64.9(14) . . . . ?
C90 C89 C88 C87 0.0 . . . . ?
C89 C90 C85 N13 171.7(8) . . . . ?
C89 C90 C85 C86 0.0 . . . . ?
C89 C88 C87 C86 0.0 . . . . ?
C88 C87 C86 C85 0.0 . . . . ?
C87 C86 C85 N13 -171.3(9) . . . . ?
C87 C86 C85 C90 0.0 . . . . ?
C85 N13 C126 C123 -73.6(14) . . . . ?
C85 C90 C89 C88 0.0 . . . . ?
C126 N13 C85 C90 126.6(10) . . . . ?
C126 N13 C85 C86 -61.9(12) . . . . ?
C126 C123 C124 C125 -177.4(10) . . . . ?
C122 C123 C124 C125 0.0 . . . . ?
C123 C122 C121 C120 0.0 . . . . ?
C123 C124 C125 C120 0.0 . . . . ?
C124 C125 C120 C121 0.0 . . . . ?
C124 C125 C120 C119 -174.4(10) . . . . ?
C125 C120 C121 C122 0.0 . . . . ?
C125 C120 C119 N18 99.8(12) . . . . ?
C121 C122 C123 C126 177.5(10) . . . . ?
C121 C122 C123 C124 0.0 . . . . ?
C121 C120 C119 N18 -74.6(14) . . . . ?
C119 N18 C118 C117 70.4(13) . . . . ?
C119 N18 C118 C113 -105.5(10) . . . . ?
C119 C120 C121 C122 174.4(10) . . . . ?
C118 N18 C119 C120 -62.7(14) . . . . ?
C118 C117 C116 C115 0.0 . . . . ?
C117 C118 C113 N17 173.3(10) . . . . ?
C117 C118 C113 C114 0.0 . . . . ?
C117 C116 C115 C114 0.0 . . . . ?
C116 C115 C114 C113 0.0 . . . . ?
C115 C114 C113 N17 -173.0(11) . . . . ?
C115 C114 C113 C118 0.0 . . . . ?
C113 N17 C112 C109 -75.3(17) . . . . ?
C113 C118 C117 C116 0.0 . . . . ?
C112 N17 C113 C118 125.7(10) . . . . ?
C112 N17 C113 C114 -61.1(13) . . . . ?
C112 C109 C110 C111 -176.9(11) . . . . ?
C107 C108 C109 C112 177.0(10) . . . . ?
C107 C108 C109 C110 0.0 . . . . ?
C107 C106 C105 N16 -82.7(13) . . . . ?
C108 C107 C106 C111 0.0 . . . . ?
C108 C107 C106 C105 178.6(10) . . . . ?
C108 C109 C110 C111 0.0 . . . . ?
C109 C110 C111 C106 0.0 . . . . ?
C110 C111 C106 C107 0.0 . . . . ?
C110 C111 C106 C105 -178.6(11) . . . . ?
C111 C106 C105 N16 95.9(12) . . . . ?
C106 C107 C108 C109 0.0 . . . . ?
C105 N16 C104 C103 71.9(10) . . . . ?
C105 N16 C104 C99 -104.0(9) . . . . ?
C104 N16 C105 C106 -77.3(13) . . . . ?
C104 C103 C102 C101 0.0 . . . . ?
C103 C104 C99 N15 178.7(7) . . . . ?
C103 C104 C99 C100 0.0 . . . . ?
C103 C102 C101 C100 0.0 . . . . ?
C102 C101 C100 C99 0.0 . . . . ?
C101 C100 C99 N15 -178.7(7) . . . . ?
C101 C100 C99 C104 0.0 . . . . ?
C99 N15 C98 C95 -72.5(14) . . . . ?
C99 C104 C103 C102 0.0 . . . . ?
C98 N15 C99 C104 126.6(9) . . . . ?
C98 N15 C99 C100 -54.7(12) . . . . ?
C98 C95 C96 C97 -176.0(9) . . . . ?
C94 C95 C96 C97 0.0 . . . . ?
C95 C94 C93 C92 0.0 . . . . ?
C95 C96 C97 C92 0.0 . . . . ?
C96 C97 C92 C93 0.0 . . . . ?
C96 C97 C92 C91 -177.9(9) . . . . ?
C97 C92 C93 C94 0.0 . . . . ?
C97 C92 C91 N14 89.8(12) . . . . ?
C93 C94 C95 C98 176.3(9) . . . . ?
C93 C94 C95 C96 0.0 . . . . ?
C93 C92 C91 N14 -88.2(13) . . . . ?
C91 N14 C90 C89 73.1(10) . . . . ?
C91 N14 C90 C85 -104.1(9) . . . . ?
C91 C92 C93 C94 178.0(9) . . . . ?
C127 N19 C168 C165 79.4(15) . . . . ?
C127 C128 C129 C130 0.0 . . . . ?
C128 C127 C132 N20 -177.5(11) . . . . ?
C128 C127 C132 C131 0.0 . . . . ?
C128 C129 C130 C131 0.0 . . . . ?
C129 C130 C131 C132 0.0 . . . . ?
C130 C131 C132 N20 177.4(11) . . . . ?
C130 C131 C132 C127 0.0 . . . . ?
C132 N20 C133 C134 60.9(15) . . . . ?
C132 C127 C128 C129 0.0 . . . . ?
C133 N20 C132 C127 106.2(10) . . . . ?
C133 N20 C132 C131 -71.3(13) . . . . ?
C133 C134 C139 C138 -179.8(11) . . . . ?
C135 C134 C139 C138 0.0 . . . . ?
C134 C135 C136 C137 0.0 . . . . ?
C134 C139 C138 C137 0.0 . . . . ?
C139 C138 C137 C136 0.0 . . . . ?
C139 C138 C137 C140 -178.0(10) . . . . ?
C138 C137 C136 C135 0.0 . . . . ?
C138 C137 C140 N21 -94.1(11) . . . . ?
C136 C135 C134 C133 179.8(11) . . . . ?
C136 C135 C134 C139 0.0 . . . . ?
C136 C137 C140 N21 87.9(12) . . . . ?
C140 N21 C141 C142 -65.2(13) . . . . ?
C140 N21 C141 C146 114.3(10) . . . . ?
C140 C137 C136 C135 178.0(10) . . . . ?
C141 N21 C140 C137 -59.3(13) . . . . ?
C141 C142 C143 C144 0.0 . . . . ?
C142 C141 C146 N22 -175.8(10) . . . . ?
C142 C141 C146 C145 0.0 . . . . ?
C142 C143 C144 C145 0.0 . . . . ?
C143 C144 C145 C146 0.0 . . . . ?
C144 C145 C146 N22 175.6(11) . . . . ?
C144 C145 C146 C141 0.0 . . . . ?
C146 N22 C147 C148 -174.2(13) . . . . ?
C146 C141 C142 C143 0.0 . . . . ?
C147 N22 C146 C141 -117.6(12) . . . . ?
C147 N22 C146 C145 66.7(14) . . . . ?
C147 C148 C153 C152 -178.6(15) . . . . ?
C149 C148 C153 C152 0.0 . . . . ?
C148 C149 C150 C151 0.0 . . . . ?
C148 C153 C152 C151 0.0 . . . . ?
C153 C152 C151 C150 0.0 . . . . ?
C153 C152 C151 C154 174.9(17) . . . . ?
C152 C151 C150 C149 0.0 . . . . ?
C152 C151 C154 N23 -88(2) . . . . ?
C150 C149 C148 C147 178.6(15) . . . . ?
C150 C149 C148 C153 0.0 . . . . ?
C150 C151 C154 N23 87.5(19) . . . . ?
C154 N23 C155 C156 54(2) . . . . ?
C154 N23 C155 C160 -126.9(16) . . . . ?
C154 C151 C150 C149 -175.4(16) . . . . ?
C155 N23 C154 C151 90(2) . . . . ?
C155 C156 C157 C158 0.0 . . . . ?
C156 C155 C160 N24 177.5(15) . . . . ?
C156 C155 C160 C159 0.0 . . . . ?
C156 C157 C158 C159 0.0 . . . . ?
C157 C158 C159 C160 0.0 . . . . ?
C158 C159 C160 N24 -177.4(16) . . . . ?
C158 C159 C160 C155 0.0 . . . . ?
C160 N24 C161 C162 57.3(19) . . . . ?
C160 C155 C156 C157 0.0 . . . . ?
C161 N24 C160 C155 101.9(13) . . . . ?
C161 N24 C160 C159 -80.7(18) . . . . ?
C161 C162 C163 C164 -178.3(11) . . . . ?
C167 C162 C163 C164 0.0 . . . . ?
C162 C167 C166 C165 0.0 . . . . ?
C162 C163 C164 C165 0.0 . . . . ?
C163 C164 C165 C166 0.0 . . . . ?
C163 C164 C165 C168 176.7(12) . . . . ?
C164 C165 C166 C167 0.0 . . . . ?
C164 C165 C168 N19 91.0(14) . . . . ?
C166 C167 C162 C161 178.2(12) . . . . ?
C166 C167 C162 C163 0.0 . . . . ?
C166 C165 C168 N19 -92.3(14) . . . . ?
C168 N19 C127 C128 64.5(14) . . . . ?
C168 N19 C127 C132 -119.4(11) . . . . ?
C168 C165 C166 C167 -176.7(11) . . . . ?
C6 N2 C7 C8 71.0(14) . . . . ?
C6 C5 C4 C3 0.0 . . . . ?
C5 C6 C1 N1 -170.4(8) . . . . ?
C5 C6 C1 C2 0.0 . . . . ?
C5 C4 C3 C2 0.0 . . . . ?
C4 C3 C2 C1 0.0 . . . . ?
C3 C2 C1 N1 169.9(9) . . . . ?
C3 C2 C1 C6 0.0 . . . . ?
C1 N1 C42 C39 71.6(15) . . . . ?
C1 C6 C5 C4 0.0 . . . . ?
C42 N1 C1 C6 -124.8(10) . . . . ?
C42 N1 C1 C2 65.0(12) . . . . ?
C42 C39 C38 C37 -178.3(10) . . . . ?
C40 C39 C38 C37 0.0 . . . . ?
C39 C40 C41 C36 0.0 . . . . ?
C39 C38 C37 C36 0.0 . . . . ?
C38 C37 C36 C41 0.0 . . . . ?
C38 C37 C36 C35 -178.5(10) . . . . ?
C37 C36 C41 C40 0.0 . . . . ?
C37 C36 C35 N6 77.8(14) . . . . ?
C41 C40 C39 C42 178.3(10) . . . . ?
C41 C40 C39 C38 0.0 . . . . ?
C41 C36 C35 N6 -100.7(12) . . . . ?
C35 N6 C34 C33 -70.4(14) . . . . ?
C35 N6 C34 C29 104.8(11) . . . . ?
C35 C36 C41 C40 178.5(10) . . . . ?
C34 N6 C35 C36 63.2(16) . . . . ?
C34 C33 C32 C31 0.0 . . . . ?
C33 C34 C29 N5 -174.8(10) . . . . ?
C33 C34 C29 C30 0.0 . . . . ?
C33 C32 C31 C30 0.0 . . . . ?
C32 C31 C30 C29 0.0 . . . . ?
C31 C30 C29 N5 174.7(11) . . . . ?
C31 C30 C29 C34 0.0 . . . . ?
C29 N5 C28 C25 79.0(16) . . . . ?
C29 C34 C33 C32 0.0 . . . . ?
C28 N5 C29 C34 -125.2(11) . . . . ?
C28 N5 C29 C30 60.0(13) . . . . ?
C28 C25 C24 C23 -176.8(11) . . . . ?
C26 C25 C24 C23 0.0 . . . . ?
C25 C26 C27 C22 0.0 . . . . ?
C25 C24 C23 C22 0.0 . . . . ?
C24 C23 C22 C27 0.0 . . . . ?
C24 C23 C22 C21 179.2(10) . . . . ?
C23 C22 C27 C26 0.0 . . . . ?
C23 C22 C21 N4 84.6(15) . . . . ?
C27 C26 C25 C28 176.8(11) . . . . ?
C27 C26 C25 C24 0.0 . . . . ?
C27 C22 C21 N4 -96.3(15) . . . . ?
C21 N4 C20 C19 -67.6(12) . . . . ?
C21 N4 C20 C15 107.8(10) . . . . ?
C21 C22 C27 C26 -179.1(11) . . . . ?
C20 N4 C21 C22 75.0(16) . . . . ?
C20 C19 C18 C17 0.0 . . . . ?
C19 C20 C15 N3 -179.0(8) . . . . ?
C19 C20 C15 C16 0.0 . . . . ?
C19 C18 C17 C16 0.0 . . . . ?
C18 C17 C16 C15 0.0 . . . . ?
C17 C16 C15 N3 179.0(9) . . . . ?
C17 C16 C15 C20 0.0 . . . . ?
C15 N3 C14 C11 80.9(15) . . . . ?
C15 C20 C19 C18 0.0 . . . . ?
C14 N3 C15 C20 -125.1(9) . . . . ?
C14 N3 C15 C16 55.9(12) . . . . ?
C14 C11 C10 C9 -180.0(9) . . . . ?
C12 C11 C10 C9 0.0 . . . . ?
C11 C12 C13 C8 0.0 . . . . ?
C11 C10 C9 C8 0.0 . . . . ?
C10 C9 C8 C13 0.0 . . . . ?
C10 C9 C8 C7 -176.1(8) . . . . ?
C9 C8 C13 C12 0.0 . . . . ?
C9 C8 C7 N2 81.4(12) . . . . ?
C13 C12 C11 C14 180.0(9) . . . . ?
C13 C12 C11 C10 0.0 . . . . ?
C13 C8 C7 N2 -94.7(11) . . . . ?
C7 N2 C6 C5 -77.2(11) . . . . ?
C7 N2 C6 C1 98.3(10) . . . . ?
C7 C8 C13 C12 176.0(8) . . . . ?
C43 N7 C84 C81 -76.6(13) . . . . ?
C43 C44 C45 C46 0.0 . . . . ?
C44 C43 C48 N8 178.4(10) . . . . ?
C44 C43 C48 C47 0.0 . . . . ?
C44 C45 C46 C47 0.0 . . . . ?
C45 C46 C47 C48 0.0 . . . . ?
C46 C47 C48 N8 -178.3(11) . . . . ?
C46 C47 C48 C43 0.0 . . . . ?
C48 N8 C49 C50 -64.7(14) . . . . ?
C48 C43 C44 C45 0.0 . . . . ?
C49 N8 C48 C43 -102.6(10) . . . . ?
C49 N8 C48 C47 75.8(12) . . . . ?
C49 C50 C51 C52 177.9(10) . . . . ?
C55 C50 C51 C52 0.0 . . . . ?
C50 C55 C54 C53 0.0 . . . . ?
C50 C51 C52 C53 0.0 . . . . ?
C51 C52 C53 C54 0.0 . . . . ?
C51 C52 C53 C56 177.3(10) . . . . ?
C52 C53 C54 C55 0.0 . . . . ?
C52 C53 C56 N9 -87.5(16) . . . . ?
C54 C55 C50 C49 -177.9(10) . . . . ?
C54 C55 C50 C51 0.0 . . . . ?
C54 C53 C56 N9 89.8(17) . . . . ?
C56 N9 C57 C58 64.4(14) . . . . ?
C56 N9 C57 C62 -114.6(12) . . . . ?
C56 C53 C54 C55 -177.3(11) . . . . ?
C57 N9 C56 C53 60.1(19) . . . . ?
C57 C58 C59 C60 0.0 . . . . ?
C58 C57 C62 N10 -177.7(11) . . . . ?
C58 C57 C62 C61 0.0 . . . . ?
C58 C59 C60 C61 0.0 . . . . ?
C59 C60 C61 C62 0.0 . . . . ?
C60 C61 C62 N10 177.7(11) . . . . ?
C60 C61 C62 C57 0.0 . . . . ?
C62 N10 C63 C64 172.9(11) . . . . ?
C62 C57 C58 C59 0.0 . . . . ?
C63 N10 C62 C57 112.7(11) . . . . ?
C63 N10 C62 C61 -65.0(13) . . . . ?
C63 C64 C65 C66 -178.9(14) . . . . ?
C69 C64 C65 C66 0.0 . . . . ?
C64 C69 C68 C67 0.0 . . . . ?
C64 C65 C66 C67 0.0 . . . . ?
C65 C66 C67 C68 0.0 . . . . ?
C65 C66 C67 C70 176.8(16) . . . . ?
C66 C67 C68 C69 0.0 . . . . ?
C66 C67 C70 N11 -80.1(19) . . . . ?
C68 C69 C64 C63 178.9(15) . . . . ?
C68 C69 C64 C65 0.0 . . . . ?
C68 C67 C70 N11 96.8(17) . . . . ?
C70 N11 C71 C72 -69.9(16) . . . . ?
C70 N11 C71 C76 125.4(13) . . . . ?
C70 C67 C68 C69 -177.0(15) . . . . ?
C71 N11 C70 C67 -86.3(18) . . . . ?
C71 C72 C73 C74 0.0 . . . . ?
C72 C71 C76 N12 179.5(14) . . . . ?
C72 C71 C76 C75 0.0 . . . . ?
C72 C73 C74 C75 0.0 . . . . ?
C73 C74 C75 C76 0.0 . . . . ?
C74 C75 C76 N12 -179.5(14) . . . . ?
C74 C75 C76 C71 0.0 . . . . ?
C76 N12 C77 C78 -65(2) . . . . ?
C76 C71 C72 C73 0.0 . . . . ?
C77 N12 C76 C71 -94.1(17) . . . . ?
C77 N12 C76 C75 85.4(19) . . . . ?
C77 C78 C79 C80 177.5(12) . . . . ?
C83 C78 C79 C80 0.0 . . . . ?
C78 C83 C82 C81 0.0 . . . . ?
C78 C79 C80 C81 0.0 . . . . ?
C79 C80 C81 C82 0.0 . . . . ?
C79 C80 C81 C84 178.9(9) . . . . ?
C80 C81 C82 C83 0.0 . . . . ?
C80 C81 C84 N7 -88.7(12) . . . . ?
C82 C83 C78 C77 -177.7(11) . . . . ?
C82 C83 C78 C79 0.0 . . . . ?
C82 C81 C84 N7 90.2(12) . . . . ?
C84 N7 C43 C44 -66.6(13) . . . . ?
C84 N7 C43 C48 123.1(9) . . . . ?
C84 C81 C82 C83 -178.9(10) . . . . ?

loop_
_twin_individual_id
_twin_individual_mass_fraction_refined
1 0.83(4)
2 0.17(4)
